data_1570466
loop_
_publ_author_name
'Tian, Yi-Qi'
'Dai, Lin-Fang'
'Mu, Wen-Lei'
'Yu, Wei-Dong'
'Yan, Jun'
'Liu, Chao'

_publ_section_title
;
 Atomically accurate site-specific ligand tailoring of highly acid- and
 alkali-resistant Ti(iv)-based metallamacrocycle for enhanced
 CO<sub>2</sub> photoreduction.
;
_journal_issue 48
_journal_name_full 'Chemical science'
_journal_page_first 14280
_journal_page_last 14289
_journal_paper_doi 10.1039/d3sc06046b
_journal_volume 14
_journal_year 2023
_chemical_formula_moiety 'C380 H456 O72 Ti16'
_chemical_formula_sum 'C380 H456 O72 Ti16'
_chemical_formula_weight 6941.82
_space_group_crystal_system monoclinic
_space_group_IT_number 15
_space_group_name_Hall '-C 2yc'
_space_group_name_H-M_alt 'C 1 2/c 1'
_atom_sites_solution_hydrogens mixed
_atom_sites_solution_primary dual
_audit_block_doi 10.5517/ccdc.csd.cc2bznzz
_audit_creation_date 2022-05-23
_audit_creation_method
;
Olex2 1.5
(compiled 2021.12.09 svn.r5202d8cf for OlexSys, GUI svn.r6439)
;
_audit_update_record
;
2022-05-23 deposited with the CCDC.	2023-11-29 downloaded from the CCDC.
;
_cell_angle_alpha 90
_cell_angle_beta 113.305(2)
_cell_angle_gamma 90
_cell_formula_units_Z 4
_cell_length_a 37.9325(16)
_cell_length_b 32.9482(15)
_cell_length_c 37.0574(16)
_cell_measurement_reflns_used 9502
_cell_measurement_temperature 90.0
_cell_measurement_theta_max 48.10
_cell_measurement_theta_min 2.39
_cell_volume 42536(3)
_computing_cell_refinement 'SAINT V8.38A (Bruker, 2018)'
_computing_data_reduction 'SAINT V8.38A (Bruker, 2018)'
_computing_molecular_graphics 'Olex2 1.5 (Dolomanov et al., 2009)'
_computing_publication_material 'Olex2 1.5 (Dolomanov et al., 2009)'
_computing_structure_refinement 'SHELXL 2013/2 (Sheldrick, 2015)'
_computing_structure_solution 'SHELXT 2014/5 (Sheldrick, 2014)'
_diffrn_ambient_temperature 90.0
_diffrn_detector 'Bruker APEX2 area detector'
_diffrn_detector_area_resol_mean 7.9
_diffrn_detector_type 'CCD area detector'
_diffrn_measured_fraction_theta_full 0.795
_diffrn_measured_fraction_theta_max 0.995
_diffrn_measurement_device 'three-circle diffractometer'
_diffrn_measurement_device_type 'Bruker SMART APEX2 area detector'
_diffrn_measurement_method '\w and \f scans'
_diffrn_radiation_monochromator 'mirror optics'
_diffrn_radiation_probe x-ray
_diffrn_radiation_type GaK\a
_diffrn_radiation_wavelength 1.34139
_diffrn_reflns_av_R_equivalents 0.0823
_diffrn_reflns_av_unetI/netI 0.0533
_diffrn_reflns_Laue_measured_fraction_full 0.795
_diffrn_reflns_Laue_measured_fraction_max 0.995
_diffrn_reflns_limit_h_max 42
_diffrn_reflns_limit_h_min -42
_diffrn_reflns_limit_k_max 36
_diffrn_reflns_limit_k_min -36
_diffrn_reflns_limit_l_max 41
_diffrn_reflns_limit_l_min -39
_diffrn_reflns_number 290561
_diffrn_reflns_point_group_measured_fraction_full 0.795
_diffrn_reflns_point_group_measured_fraction_max 0.995
_diffrn_reflns_theta_full 53.594
_diffrn_reflns_theta_max 48.329
_diffrn_reflns_theta_min 2.200
_diffrn_source 'microfocus sealed X-ray tube'
_diffrn_source_current 2.86
_diffrn_source_power 0.1997996
_diffrn_source_type 'Incoatec I\ms'
_diffrn_source_voltage 69.86
_diffrn_standards_number 0
_exptl_absorpt_coefficient_mu 1.971
_exptl_absorpt_correction_T_max 0.5569
_exptl_absorpt_correction_T_min 0.314
_exptl_absorpt_correction_type multi-scan
_exptl_crystal_colour 'clear reddish red'
_exptl_crystal_colour_lustre clear
_exptl_crystal_colour_modifier reddish
_exptl_crystal_colour_primary red
_exptl_crystal_density_diffrn 1.084
_exptl_crystal_description block
_exptl_crystal_F_000 14656
_exptl_crystal_size_max 0.5
_exptl_crystal_size_mid 0.4
_exptl_crystal_size_min 0.3
_refine_diff_density_max 1.384
_refine_diff_density_min -0.887
_refine_diff_density_rms 0.082
_refine_ls_extinction_method none
_refine_ls_goodness_of_fit_ref 1.077
_refine_ls_hydrogen_treatment constr
_refine_ls_matrix_type full
_refine_ls_number_parameters 2322
_refine_ls_number_reflns 30587
_refine_ls_number_restraints 286
_refine_ls_restrained_S_all 1.089
_refine_ls_R_factor_all 0.0993
_refine_ls_R_factor_gt 0.0839
_refine_ls_shift/su_max 0.033
_refine_ls_shift/su_mean 0.000
_refine_ls_structure_factor_coef Fsqd
_refine_ls_weighting_details
;
 w=1/[\s^2^(Fo^2^)+(0.1582P)^2^+96.5700P]
 where P=(Fo^2^+2Fc^2^)/3
;
_refine_ls_weighting_scheme calc
_refine_ls_wR_factor_gt 0.2501
_refine_ls_wR_factor_ref 0.2668
_reflns_Friedel_coverage 0.000
_reflns_number_gt 23541
_reflns_number_total 30587
_reflns_threshold_expression 'I > 2\s(I)'
_cod_data_source_file d3sc06046b2.cif
_cod_data_source_block Ti16L4-1-1
_cod_depositor_comments 'Adding full bibliography for 1570454--1570469.cif.'
_cod_database_code 1570466
_shelxl_version_number 2013-2
_shelx_space_group_comment
;
The symmetry employed for this shelxl refinement is uniquely defined
by the following loop, which should always be used as a source of
symmetry information in preference to the above space-group names.
They are only intended as comments.
;
_shelx_estimated_absorpt_t_max 0.589
_shelx_estimated_absorpt_t_min 0.439
_olex2_refinement_description
;
1. Fixed Uiso
 At 1.2 times of:
  All C(H) groups, All C(H,H) groups
 At 1.5 times of:
  All C(H,H,H) groups
2. Restrained distances
 C23-C48
 1.5 with sigma of 0.01
 C06L-C25 \\sim C29-C2A
 with sigma of 0.04
 C04P-C25 \\sim C04P-C2A
 with sigma of 0.02
 C04P-C32 \\sim C04P-C31
 with sigma of 0.04
 C06L-C32 \\sim C29-C31
 with sigma of 0.04
 C25-C32 \\sim C2A-C31
 with sigma of 0.04
 C04P-C06L \\sim C04P-C29
 with sigma of 0.04
 C23-C49 \\sim C23-C50
 with sigma of 0.02
 C33-C23 \\sim C52-C23
 with sigma of 0.02
 C23-C51 \\sim C23-C48
 with sigma of 0.02
 C063-C066 \\sim C26-C20
 with sigma of 0.04
 C044-C05C \\sim C044-C19
 with sigma of 0.02
 C05C-C063 \\sim C19-C26
 with sigma of 0.04
 C044-C066 \\sim C044-C20
 with sigma of 0.02
 C044-C063 \\sim C044-C26
 with sigma of 0.04
 C05C-C066 \\sim C19-C20
 with sigma of 0.04
3. Uiso/Uaniso restraints and constraints
C48 \\sim C49 \\sim C50 \\sim C51 \\sim C52 \\sim C23 \\sim C33: within 2A with
sigma of 0.01 and sigma for terminal atoms of 0.02 within 2A
C4 \\sim C6 \\sim C7 \\sim C8: within 2A with sigma of 0.01 and sigma for
terminal atoms of 0.02 within 2A
Uanis(C30) \\sim Ueq, Uanis(C40) \\sim Ueq, Uanis(C22) \\sim Ueq, Uanis(C31)
\\sim Ueq, Uanis(C29) \\sim Ueq, Uanis(C28) \\sim Ueq, Uanis(C23) \\sim Ueq,
Uanis(C49) \\sim Ueq, Uanis(C34) \\sim Ueq, Uanis(C48) \\sim Ueq, Uanis(C50)
\\sim Ueq, Uanis(C52) \\sim Ueq, Uanis(C2) \\sim Ueq, Uanis(C47) \\sim Ueq,
Uanis(C21) \\sim Ueq, Uanis(C24) \\sim Ueq, Uanis(C43) \\sim Ueq, Uanis(C33)
\\sim Ueq, Uanis(C47) \\sim Ueq, Uanis(C43) \\sim Ueq, Uanis(C46) \\sim Ueq,
Uanis(C42) \\sim Ueq, Uanis(C44) \\sim Ueq, Uanis(C19) \\sim Ueq, Uanis(C26)
\\sim Ueq, Uanis(C20) \\sim Ueq, Uanis(C32) \\sim Ueq, Uanis(C53) \\sim Ueq,
Uanis(C16) \\sim Ueq, Uanis(C14) \\sim Ueq, Uanis(C6) \\sim Ueq, Uanis(C8)
\\sim Ueq: with sigma of 0.01 and sigma for terminal atoms of 0.02
4. Others
 Sof(C2A)=Sof(H2AA)=Sof(H2AB)=Sof(H2AC)=Sof(C29)=Sof(H29A)=Sof(H29B)=Sof(H29C)=
 Sof(C31)=Sof(H31A)=Sof(H31B)=Sof(H31C)=1-FVAR(1)
 Sof(C06L)=Sof(H06G)=Sof(H06H)=Sof(H06I)=Sof(C25)=Sof(H25A)=Sof(H25B)=
 Sof(H25C)=Sof(C32)=Sof(H32A)=Sof(H32B)=Sof(H32C)=FVAR(1)
 Sof(C48)=Sof(H48A)=Sof(H48B)=Sof(H48C)=Sof(C50)=Sof(H50A)=Sof(H50B)=Sof(H50C)=
 Sof(C52)=Sof(H52A)=Sof(H52B)=Sof(H52C)=1-FVAR(2)
 Sof(C51)=Sof(H51A)=Sof(H51B)=Sof(H51C)=Sof(C49)=Sof(H49A)=Sof(H49B)=Sof(H49C)=
 Sof(C33)=Sof(H33A)=Sof(H33B)=Sof(H33C)=FVAR(2)
 Sof(C47)=Sof(C21)=Sof(H21A)=Sof(H21B)=Sof(H21C)=Sof(C24)=Sof(H24A)=Sof(H24B)=
 Sof(H24C)=Sof(C43)=Sof(H43A)=Sof(H43B)=Sof(H43C)=Sof(C42)=Sof(H42)=Sof(C45)=
 Sof(C46)=Sof(H46)=1-FVAR(3)
 Sof(C22)=Sof(H22A)=Sof(H22B)=Sof(H22C)=Sof(C34)=Sof(C30)=Sof(H30A)=Sof(H30B)=
 Sof(H30C)=Sof(C35)=Sof(H35)=Sof(C27)=Sof(C13)=Sof(H13)=Sof(C40)=Sof(H40A)=
 Sof(H40B)=Sof(H40C)=FVAR(3)
 Sof(C19)=Sof(H19A)=Sof(H19B)=Sof(H19C)=Sof(C26)=Sof(H26A)=Sof(H26B)=Sof(H26C)=
 Sof(C20)=Sof(H20A)=Sof(H20B)=Sof(H20C)=1-FVAR(4)
 Sof(C05C)=Sof(H05D)=Sof(H05E)=Sof(H05F)=Sof(C063)=Sof(H06P)=Sof(H06Q)=
 Sof(H06R)=Sof(C066)=Sof(H06S)=Sof(H06T)=Sof(H06U)=FVAR(4)
5.a Riding coordinates:
 C19(H19A,H19B,H19C)
5.b Ternary CH refined with riding coordinates:
 C04O(H04O), C05H(H05P)
5.c Secondary CH2 refined with riding coordinates:
 C01N(H01A,H01B), C02H(H02A,H02B), C02O(H02D,H02E), C02S(H02F,H02G), C02T(H02H,
 H02I), C02Y(H02J,H02M), C03C(H03A,H03B), C03D(H03C,H03D), C03J(H03F,H03G),
 C03M(H03I,H03J), C03Q(H03K,H03M), C03V(H03N,H03O), C5(H5A,H5B), C026(H02N,
 H02O), C029(H02Q,H02S), C1(H1A,H1B)
5.d Aromatic/amide H refined with riding coordinates:
 C01U(H01U), C02C(H02C), C02K(H02K), C02L(H02L), C02P(H02P), C02R(H02R),
 C02X(H02X), C02Z(H02Z), C03E(H03E), C03H(H03H), C03L(H03L), C03R(H03R),
 C03S(H03S), C03U(H03U), C03X(H03X), C04C(H04D), C04R(H04R), C35(H35), C13(H13),
  C8(H8), C022(H022), C027(H027), C030(H030), C031(H031), C032(H032),
 C034(H034), C6(H6), C038(H038), C42(H42), C46(H46), C046(H046), C049(H049),
 C055(H055), C056(H056)
5.e Idealised Me refined as rotating group:
 C26(H26A,H26B,H26C), C2A(H2AA,H2AB,H2AC), C20(H20A,H20B,H20C), C04A(H04A,H04B,
 H04C), C04M(H04E,H04F,H04G), C04N(H04H,H04I,H04J), C04Q(H04K,H04L,H04M),
 C04S(H04N,H04P,H04Q), C04U(H04S,H04T,H04U), C04V(H04V,H04W,H04X), C04W(H04Y,H,
 HA), C04X(H04Z,HB,HC), C04Y(H04,HD,HE), C04Z(H1,HF,HG), C21(H21A,H21B,H21C),
 C05B(H05A,H05B,H05C), C05C(H05D,H05E,H05F), C05D(H05G,H05H,H05I), C17(H17A,
 H17B,H17C), C05F(H05J,H05K,H05L), C05G(H05M,H05N,H05O), C05I(H05Q,H05R,H05S),
 C05N(H05T,H05U,H05V), C05O(H05W,H05X,H05Y), C05R(H05Z,HH,HI), C05V(H05,HJ,HK),
 C05W(H2,HL,HM), C05X(H3,HN,HO), C05Y(H4,HP,HQ), C05Z(H5,HR,HS), C24(H24A,H24B,
 H24C), C06A(H06A,H06B,H06C), C16(H16A,H16B,H16C), C06H(H06D,H06E,H06F),
 C06L(H06G,H06H,H06I), C51(H51A,H51B,H51C), C43(H43A,H43B,H43C), C22(H22A,H22B,
 H22C), C30(H30A,H30B,H30C), C48(H48A,H48B,H48C), C50(H50A,H50B,H50C), C52(H52A,
 H52B,H52C), C25(H25A,H25B,H25C), C49(H49A,H49B,H49C), C12(H12A,H12B,H12C),
 C28(H28A,H28B,H28C), C29(H29A,H29B,H29C), C31(H31A,H31B,H31C), C32(H32A,H32B,
 H32C), C9(H9A,H9B,H9C), C40(H40A,H40B,H40C), C11(H11A,H11B,H11C), C043(H7,HT,
 HU), C33(H33A,H33B,H33C), C44(H44A,H44B,H44C), C052(H9,HV,HW), C053(H10,HX,HY),
  C058(H11,HZ,H12), C060(H06J,H06K,H06L), C062(H06M,H06N,H06O), C063(H06P,H06Q,
 H06R), C14(H14A,H14B,H14C), C066(H06S,H06T,H06U), C53(H53A,H53B,H53C),
 C068(H06V,H06W,H06X)
;
_smtbx_masks_void_probe_radius 1.2
_smtbx_masks_void_truncation_radius 1.2
_olex2_submission_special_instructions 'No special instructions were received'

loop_
_space_group_symop_operation_xyz
'x, y, z'
'-x, y, -z+1/2'
'x+1/2, y+1/2, z'
'-x+1/2, y+1/2, -z+1/2'
'-x, -y, -z'
'x, -y, z-1/2'
'-x+1/2, -y+1/2, -z'
'x+1/2, -y+1/2, z-1/2'

loop_
_atom_site_label
_atom_site_type_symbol
_atom_site_fract_x
_atom_site_fract_y
_atom_site_fract_z
_atom_site_U_iso_or_equiv
_atom_site_adp_type
_atom_site_occupancy
_atom_site_site_symmetry_order
_atom_site_calc_flag
_atom_site_refinement_flags_posn
_atom_site_refinement_flags_adp
_atom_site_refinement_flags_occupancy
_atom_site_disorder_assembly
_atom_site_disorder_group
Ti1 Ti 0.46960(2) 0.47212(3) 0.30684(3) 0.0571(2) Uani 1 1 d . . . . .
Ti2 Ti 0.38549(3) 0.43244(3) 0.26805(3) 0.0650(3) Uani 1 1 d . . . . .
Ti3 Ti 0.42961(3) 0.39448(3) 0.34957(3) 0.0687(3) Uani 1 1 d . . . . .
Ti4 Ti 0.35159(2) 0.34688(3) 0.30949(3) 0.0532(2) Uani 1 1 d . . . . .
Ti5 Ti 0.39772(2) 0.19148(3) 0.36335(2) 0.0511(2) Uani 1 1 d . . . . .
Ti6 Ti 0.37939(2) 0.14396(3) 0.28462(2) 0.0608(3) Uani 1 1 d . . . . .
Ti7 Ti 0.45172(2) 0.10581(3) 0.34743(2) 0.0518(2) Uani 1 1 d . . . . .
Ti8 Ti 0.43376(2) 0.06271(3) 0.26424(2) 0.0463(2) Uani 1 1 d . . . . .
O30 O 0.41008(10) 0.19176(12) 0.27098(11) 0.0713(10) Uani 1 1 d . . . . .
O31 O 0.45245(12) 0.34628(15) 0.32488(14) 0.0975(14) Uani 1 1 d . . . . .
O00B O 0.35134(8) 0.17567(10) 0.31069(9) 0.0515(7) Uani 1 1 d . . . . .
O00V O 0.51311(9) 0.43188(10) 0.22764(11) 0.0603(9) Uani 1 1 d . . . . .
O00X O 0.51701(9) 0.46462(11) 0.34603(11) 0.0709(10) Uani 1 1 d . . . . .
O00Z O 0.34771(11) 0.15417(11) 0.23546(10) 0.0697(10) Uani 1 1 d . . . . .
O1 O 0.40743(8) 0.01937(10) 0.26999(9) 0.0507(7) Uani 1 1 d . . . . .
O01C O 0.47168(11) 0.38128(16) 0.38852(15) 0.1066(17) Uani 1 1 d . . . . .
O2 O 0.40420(8) 0.06799(9) 0.21165(9) 0.0502(7) Uani 1 1 d . . . . .
O3 O 0.35229(10) 0.09672(11) 0.29242(11) 0.0689(9) Uani 1 1 d . . . . .
O4 O 0.47353(8) 0.02301(9) 0.25718(9) 0.0486(7) Uani 1 1 d . . . . .
O5 O 0.47357(8) 0.10256(9) 0.25660(8) 0.0467(7) Uani 1 1 d . . . . .
O6 O 0.46915(8) 0.05835(9) 0.32505(8) 0.0490(7) Uani 1 1 d . . . . .
O7 O 0.40211(11) 0.07031(12) 0.34407(11) 0.0742(10) Uani 1 1 d . . . . .
O8 O 0.41873(8) 0.10672(9) 0.28665(8) 0.0490(7) Uani 1 1 d . . . . .
O9 O 0.46780(11) 0.08909(12) 0.39695(11) 0.0722(10) Uani 1 1 d . . . . .
O10 O 0.49573(8) 0.13690(11) 0.35718(9) 0.0593(8) Uani 1 1 d . . . . .
O11 O 0.41842(8) 0.15290(10) 0.33981(9) 0.0503(7) Uani 1 1 d . . . . .
O12 O 0.38017(9) 0.16098(10) 0.39269(9) 0.0567(8) Uani 1 1 d . . . . .
O13 O 0.43936(9) 0.20925(10) 0.40574(9) 0.0565(8) Uani 1 1 d . . . . .
O14 O 0.40877(8) 0.23875(10) 0.33168(9) 0.0534(8) Uani 1 1 d . . . . .
O15 O 0.35966(8) 0.23736(11) 0.36534(9) 0.0533(8) Uani 1 1 d . . . . .
O16 O 0.33949(9) 0.29990(10) 0.34146(9) 0.0531(8) Uani 1 1 d . . . . .
O17 O 0.38823(9) 0.30039(10) 0.30728(9) 0.0550(8) Uani 1 1 d . . . . .
O18 O 0.31845(9) 0.32961(10) 0.26052(9) 0.0569(8) Uani 1 1 d . . . . .
O19 O 0.31580(9) 0.37694(10) 0.31709(10) 0.0575(8) Uani 1 1 d . . . . .
O20 O 0.38255(9) 0.38546(10) 0.29890(10) 0.0579(8) Uani 1 1 d . . . . .
O21 O 0.39357(9) 0.36233(10) 0.36581(9) 0.0582(8) Uani 1 1 d . . . . .
O22 O 0.38396(11) 0.40368(12) 0.22477(10) 0.0735(10) Uani 1 1 d . . . . .
O23 O 0.33824(12) 0.45178(15) 0.24159(16) 0.0990(14) Uani 1 1 d . . . . .
O24 O 0.41532(9) 0.47882(11) 0.26015(9) 0.0585(8) Uani 1 1 d . . . . .
O25 O 0.44035(9) 0.42993(10) 0.31445(10) 0.0592(8) Uani 1 1 d . . . . .
O26 O 0.37481(14) 0.46869(15) 0.31173(16) 0.0995(14) Uani 1 1 d . . . . .
O27 O 0.41413(15) 0.44139(14) 0.37040(14) 0.0940(13) Uani 1 1 d . . . . .
O28 O 0.48739(8) 0.51153(10) 0.27304(10) 0.0547(8) Uani 1 1 d . . . . .
O29 O 0.45946(9) 0.51640(11) 0.32992(9) 0.0594(8) Uani 1 1 d . . . . .
C19 C 0.4426(13) -0.1771(14) 0.3086(9) 0.119(18) Uani 0.168(12) 1 d D U P A 2
H19A H 0.4387 -0.1634 0.3302 0.179 Uiso 0.168(12) 1 d R U P A 2
H19B H 0.4701 -0.1789 0.3146 0.179 Uiso 0.168(12) 1 d R U P A 2
H19C H 0.4316 -0.2045 0.3053 0.179 Uiso 0.168(12) 1 d R U P A 2
C01A C 0.55908(13) 0.10876(15) 0.38224(14) 0.0538(11) Uani 1 1 d . . . . .
C01B C 0.53248(13) 0.13515(15) 0.38648(14) 0.0556(12) Uani 1 1 d . . . . .
C01D C 0.49627(13) 0.02967(15) 0.34579(13) 0.0521(11) Uani 1 1 d . . . . .
C01E C 0.31005(13) 0.21185(14) 0.20622(14) 0.0514(11) Uani 1 1 d . . . . .
C01F C 0.41009(12) -0.02187(15) 0.26974(14) 0.0525(11) Uani 1 1 d . . . . .
C01G C 0.53522(13) 0.03925(16) 0.35656(13) 0.0531(11) Uani 1 1 d . . . . .
C01H C 0.38829(12) 0.26928(15) 0.32653(13) 0.0510(11) Uani 1 1 d . . . . .
C01I C 0.32873(14) 0.17641(15) 0.20337(14) 0.0561(12) Uani 1 1 d . . . . .
C01J C 0.40150(12) 0.50927(17) 0.23199(14) 0.0577(13) Uani 1 1 d . . . . .
C01K C 0.54319(13) 0.16205(16) 0.41861(13) 0.0547(12) Uani 1 1 d . . . . .
C01L C 0.36768(13) 0.05654(15) 0.18810(13) 0.0548(12) Uani 1 1 d . . . . .
C01M C 0.5000 0.4484(2) 0.2500 0.0601(19) Uani 1 2 d S T P . .
C01N C 0.44301(13) -0.01918(15) 0.34406(14) 0.0542(11) Uani 1 1 d . . . . .
H01A H 0.4409 -0.0360 0.3653 0.065 Uiso 1 1 calc R U . . .
H01B H 0.4277 0.0057 0.3417 0.065 Uiso 1 1 calc R U . . .
C01O C 0.29082(14) 0.16318(16) 0.31710(15) 0.0575(12) Uani 1 1 d . . . . .
C01P C 0.34167(14) 0.08599(15) 0.16804(14) 0.0585(12) Uani 1 1 d . . . . .
C01Q C 0.49773(13) 0.18376(15) 0.45170(14) 0.0553(12) Uani 1 1 d . . . . .
C01R C 0.29466(13) 0.20889(14) 0.26685(14) 0.0525(11) Uani 1 1 d . . . . .
C01S C 0.28542(12) 0.34641(15) 0.23334(14) 0.0553(12) Uani 1 1 d . . . . .
C01U C 0.28659(14) 0.23127(17) 0.17074(15) 0.0629(13) Uani 1 1 d . . . . .
H01U H 0.2730 0.2551 0.1719 0.075 Uiso 1 1 calc R U . . .
C01V C 0.29979(15) 0.38865(15) 0.37147(15) 0.0597(13) Uani 1 1 d . . . . .
C01X C 0.31183(12) 0.18225(14) 0.29807(14) 0.0515(11) Uani 1 1 d . . . . .
C01Y C 0.45938(13) 0.19416(16) 0.44242(13) 0.0559(12) Uani 1 1 d . . . . .
C01Z C 0.28991(14) 0.37368(15) 0.33392(15) 0.0588(12) Uani 1 1 d . . . . .
C26 C 0.3772(8) -0.1663(14) 0.2535(12) 0.103(15) Uani 0.168(12) 1 d D U P A 2
H26A H 0.3757 -0.1957 0.2569 0.155 Uiso 0.168(12) 1 calc R U P A 2
H26B H 0.3646 -0.1595 0.2256 0.155 Uiso 0.168(12) 1 calc R U P A 2
H26C H 0.3645 -0.1521 0.2682 0.155 Uiso 0.168(12) 1 calc R U P A 2
C02A C 0.36740(15) 0.18576(16) 0.44646(15) 0.0603(13) Uani 1 1 d . . . . .
C2A C 0.2882(8) 0.4507(7) 0.0439(7) 0.158(14) Uani 0.400(15) 1 d D . P B 2
H2AA H 0.3061 0.4718 0.0591 0.237 Uiso 0.400(15) 1 calc R U P B 2
H2AB H 0.2643 0.4526 0.0482 0.237 Uiso 0.400(15) 1 calc R U P B 2
H2AC H 0.2825 0.4544 0.0159 0.237 Uiso 0.400(15) 1 calc R U P B 2
C02B C 0.39846(13) 0.50040(18) 0.19405(15) 0.0620(13) Uani 1 1 d . . . . .
C02C C 0.51862(15) 0.16861(17) 0.48971(14) 0.0630(13) Uani 1 1 d . . . . .
H02C H 0.5443 0.1600 0.4964 0.076 Uiso 1 1 calc R U . . .
C02D C 0.28626(13) 0.35830(16) 0.19775(14) 0.0579(12) Uani 1 1 d . . . . .
C02E C 0.39842(13) -0.04167(15) 0.23389(16) 0.0585(12) Uani 1 1 d . . . . .
C02F C 0.39482(15) 0.35601(16) 0.40362(15) 0.0632(14) Uani 1 1 d . . . . .
C02G C 0.30304(15) 0.17463(17) 0.44553(16) 0.0648(13) Uani 1 1 d . . . . .
C02H C 0.35505(15) 0.12933(15) 0.16658(15) 0.0589(12) Uani 1 1 d . . . . .
H02A H 0.3798 0.1334 0.1893 0.071 Uiso 1 1 calc R U . . .
H02B H 0.3600 0.1324 0.1424 0.071 Uiso 1 1 calc R U . . .
C02I C 0.41729(15) -0.10642(16) 0.26932(17) 0.0681(14) Uani 1 1 d . . . . .
C02J C 0.31825(15) 0.15014(16) 0.39078(15) 0.0592(12) Uani 1 1 d . . . . .
C02K C 0.40180(15) -0.08380(17) 0.23437(16) 0.0696(15) Uani 1 1 d . . . . .
H02K H 0.3933 -0.0979 0.2100 0.084 Uiso 1 1 calc R U . . .
C02L C 0.59642(13) 0.10858(16) 0.41111(14) 0.0585(12) Uani 1 1 d . . . . .
H02L H 0.6147 0.0905 0.4083 0.070 Uiso 1 1 calc R U . . .
C02M C 0.55275(14) -0.02695(17) 0.38806(14) 0.0588(12) Uani 1 1 d . . . . .
C02N C 0.39066(13) 0.54683(18) 0.24199(16) 0.0642(14) Uani 1 1 d . . . . .
C02O C 0.54769(13) 0.07964(17) 0.34742(14) 0.0585(12) Uani 1 1 d . . . . .
H02D H 0.5265 0.0918 0.3247 0.070 Uiso 1 1 calc R U . . .
H02E H 0.5698 0.0758 0.3400 0.070 Uiso 1 1 calc R U . . .
C02P C 0.25194(14) 0.17242(18) 0.30327(17) 0.0663(14) Uani 1 1 d . . . . .
H02P H 0.2371 0.1594 0.3153 0.080 Uiso 1 1 calc R U . . .
C02Q C 0.46245(16) 0.55674(17) 0.32903(15) 0.0664(14) Uani 1 1 d . . . . .
C02R C 0.22985(15) 0.35054(17) 0.33193(16) 0.0641(13) Uani 1 1 d . . . . .
H02R H 0.2057 0.3379 0.3183 0.077 Uiso 1 1 calc R U . . .
C02S C 0.24935(15) 0.32930(17) 0.27621(15) 0.0643(13) Uani 1 1 d . . . . .
H02F H 0.2682 0.3068 0.2839 0.077 Uiso 1 1 calc R U . . .
H02G H 0.2236 0.3167 0.2673 0.077 Uiso 1 1 calc R U . . .
C02T C 0.39235(15) 0.55689(18) 0.28252(16) 0.0649(13) Uani 1 1 d . . . . .
H02H H 0.3908 0.5314 0.2960 0.078 Uiso 1 1 calc R U . . .
H02I H 0.3699 0.5738 0.2799 0.078 Uiso 1 1 calc R U . . .
C02U C 0.23348(14) 0.19955(17) 0.27291(16) 0.0648(14) Uani 1 1 d . . . . .
C02V C 0.23825(16) 0.36570(16) 0.36964(16) 0.0650(13) Uani 1 1 d . . . . .
C18 C 0.22016(14) 0.38308(19) 0.17721(16) 0.0695(15) Uani 1 1 d . . . . .
C02X C 0.33969(15) 0.18933(16) 0.46299(15) 0.0621(13) Uani 1 1 d . . . . .
H02X H 0.3469 0.2027 0.4876 0.075 Uiso 1 1 calc R U . . .
C02Y C 0.38843(15) -0.01858(16) 0.19587(15) 0.0638(13) Uani 1 1 d . . . . .
H02J H 0.3806 -0.0389 0.1745 0.077 Uiso 1 1 calc R U . . .
H02M H 0.4125 -0.0061 0.1967 0.077 Uiso 1 1 calc R U . . .
C02Z C 0.51373(14) -0.03485(16) 0.37648(14) 0.0581(12) Uani 1 1 d . . . . .
H02Z H 0.5063 -0.0603 0.3833 0.070 Uiso 1 1 calc R U . . .
C20 C 0.4351(12) -0.1665(13) 0.2390(10) 0.092(14) Uani 0.168(12) 1 d D U P A 2
H20A H 0.4537 -0.1471 0.2368 0.138 Uiso 0.168(12) 1 calc R U P A 2
H20B H 0.4130 -0.1683 0.2137 0.138 Uiso 0.168(12) 1 calc R U P A 2
H20C H 0.4471 -0.1932 0.2460 0.138 Uiso 0.168(12) 1 calc R U P A 2
C03B C 0.36420(14) 0.40533(18) 0.18468(15) 0.0651(14) Uani 1 1 d . . . . .
C03C C 0.30706(14) 0.13250(16) 0.35003(15) 0.0609(13) Uani 1 1 d . . . . .
H03A H 0.2877 0.1109 0.3461 0.073 Uiso 1 1 calc R U . . .
H03B H 0.3300 0.1197 0.3483 0.073 Uiso 1 1 calc R U . . .
C03D C 0.40991(13) 0.46001(17) 0.18312(15) 0.0621(13) Uani 1 1 d . . . . .
H03C H 0.4281 0.4467 0.2072 0.075 Uiso 1 1 calc R U . . .
H03D H 0.4235 0.4646 0.1655 0.075 Uiso 1 1 calc R U . . .
C03E C 0.38380(14) 0.5305(2) 0.16518(16) 0.0699(15) Uani 1 1 d . . . . .
H03E H 0.3820 0.5252 0.1393 0.084 Uiso 1 1 calc R U . . .
C03F C 0.42936(15) 0.57972(17) 0.30784(15) 0.0656(14) Uani 1 1 d . . . . .
C03G C 0.33308(13) 0.37887(18) 0.16550(15) 0.0648(14) Uani 1 1 d . . . . .
C03H C 0.30513(16) 0.18342(17) 0.13354(15) 0.0668(14) Uani 1 1 d . . . . .
H03H H 0.3045 0.1748 0.1088 0.080 Uiso 1 1 calc R U . . .
C03I C 0.36906(16) 0.37557(17) 0.41645(16) 0.0670(14) Uani 1 1 d . . . . .
C03J C 0.45050(15) 0.30734(17) 0.41594(16) 0.0691(15) Uani 1 1 d . . . . .
H03F H 0.4405 0.3078 0.3869 0.083 Uiso 1 1 calc R U . . .
H03G H 0.4520 0.2786 0.4242 0.083 Uiso 1 1 calc R U . . .
C03L C 0.58100(14) 0.16067(17) 0.44574(15) 0.0636(13) Uani 1 1 d . . . . .
H03L H 0.5888 0.1793 0.4670 0.076 Uiso 1 1 calc R U . . .
C03M C 0.32111(14) 0.34782(18) 0.18858(16) 0.0650(14) Uani 1 1 d . . . . .
H03I H 0.3432 0.3430 0.2138 0.078 Uiso 1 1 calc R U . . .
H03J H 0.3157 0.3220 0.1738 0.078 Uiso 1 1 calc R U . . .
C03N C 0.28281(16) 0.21681(19) 0.13465(16) 0.0737(16) Uani 1 1 d . . . . .
C03O C 0.49118(15) 0.32509(17) 0.43228(17) 0.0707(15) Uani 1 1 d . . . . .
C03P C 0.50292(15) 0.16582(18) 0.51778(15) 0.0680(14) Uani 1 1 d . . . . .
C03Q C 0.33993(16) 0.40591(17) 0.39283(17) 0.0698(15) Uani 1 1 d . . . . .
H03K H 0.3485 0.4181 0.3732 0.084 Uiso 1 1 calc R U . . .
H03M H 0.3387 0.4279 0.4105 0.084 Uiso 1 1 calc R U . . .
C03R C 0.42312(19) 0.32076(19) 0.46585(16) 0.0789(17) Uani 1 1 d . . . . .
H03R H 0.4416 0.3023 0.4826 0.095 Uiso 1 1 calc R U . . .
C03S C 0.37615(14) 0.57541(19) 0.21190(16) 0.0677(14) Uani 1 1 d . . . . .
H03S H 0.3688 0.6013 0.2178 0.081 Uiso 1 1 calc R U . . .
C03T C 0.37205(15) 0.5674(2) 0.17336(17) 0.0749(16) Uani 1 1 d . . . . .
C03U C 0.46550(16) 0.17751(18) 0.50733(15) 0.0667(14) Uani 1 1 d . . . . .
H03U H 0.4547 0.1758 0.5265 0.080 Uiso 1 1 calc R U . . .
C03V C 0.40380(15) 0.21006(18) 0.46210(16) 0.0662(14) Uani 1 1 d . . . . .
H03N H 0.4003 0.2328 0.4435 0.079 Uiso 1 1 calc R U . . .
H03O H 0.4055 0.2223 0.4871 0.079 Uiso 1 1 calc R U . . .
C03W C 0.27244(17) 0.17997(19) 0.46250(17) 0.0723(15) Uani 1 1 d . . . . .
C03X C 0.31610(14) 0.3804(2) 0.12477(17) 0.0745(16) Uani 1 1 d . . . . .
H03X H 0.2955 0.3622 0.1116 0.089 Uiso 1 1 calc R U . . .
C03Y C 0.58298(16) -0.05837(19) 0.41221(17) 0.0718(15) Uani 1 1 d . . . . .
C03Z C 0.64898(16) 0.1316(2) 0.47467(18) 0.0831(18) Uani 1 1 d . . . . .
C47 C 0.2552(7) 0.0228(7) 0.1061(8) 0.088(7) Uani 0.350(15) 1 d . U P C 2
C04A C 0.57634(17) -0.09707(19) 0.3882(2) 0.0820(17) Uani 1 1 d . . . . .
H04A H 0.5499 -0.1063 0.3811 0.123 Uiso 1 1 calc R U . . .
H04B H 0.5941 -0.1181 0.4038 0.123 Uiso 1 1 calc R U . . .
H04C H 0.5807 -0.0918 0.3643 0.123 Uiso 1 1 calc R U . . .
C04B C 0.19070(15) 0.2094(2) 0.2606(2) 0.0828(18) Uani 1 1 d . . . . .
C04C C 0.3717(2) 0.3662(2) 0.45440(18) 0.0826(18) Uani 1 1 d . . . . .
H04D H 0.3546 0.3794 0.4636 0.099 Uiso 1 1 calc R U . . .
C04D C 0.50006(16) 0.3585(2) 0.41556(19) 0.0847(19) Uani 1 1 d . . . . .
C04E C 0.2577(2) 0.2384(2) 0.09563(19) 0.107(3) Uani 1 1 d . . . . .
C04F C 0.3977(2) 0.3390(2) 0.47920(17) 0.089(2) Uani 1 1 d . . . . .
C04G C 0.36894(16) 0.06889(19) 0.31930(18) 0.0720(15) Uani 1 1 d . . . . .
C5 C 0.53467(18) 0.55008(19) 0.3636(2) 0.099(2) Uani 1 1 d . . . . .
H5A H 0.5369 0.5374 0.3403 0.119 Uiso 1 1 calc R U . D 1
H5B H 0.5564 0.5693 0.3746 0.119 Uiso 1 1 calc R U . D 1
C04J C 0.53755(17) 0.37115(19) 0.4249(2) 0.092(2) Uani 1 1 d . . . . .
C04M C 0.2230(2) 0.3786(2) 0.42926(19) 0.0884(18) Uani 1 1 d . . . . .
H04E H 0.2282 0.4076 0.4283 0.133 Uiso 1 1 calc R U . . .
H04F H 0.2465 0.3646 0.4462 0.133 Uiso 1 1 calc R U . . .
H04G H 0.2032 0.3749 0.4398 0.133 Uiso 1 1 calc R U . . .
C04N C 0.2572(2) 0.1383(2) 0.4676(2) 0.089(2) Uani 1 1 d . . . . .
H04H H 0.2786 0.1213 0.4842 0.134 Uiso 1 1 calc R U . . .
H04I H 0.2444 0.1255 0.4418 0.134 Uiso 1 1 calc R U . . .
H04J H 0.2388 0.1415 0.4799 0.134 Uiso 1 1 calc R U . . .
C04O C 0.4683(2) 0.0613(2) 0.42702(18) 0.0849(18) Uani 1 1 d . . . . .
H04O H 0.4556 0.0356 0.4137 0.102 Uiso 1 1 calc R U . . .
C04P C 0.30635(18) 0.4088(3) 0.05711(19) 0.098(2) Uani 1 1 d D . . . .
C04Q C 0.1993(2) 0.3163(2) 0.3890(2) 0.093(2) Uani 1 1 d . . . . .
H04K H 0.1843 0.3125 0.4050 0.139 Uiso 1 1 calc R U . . .
H04L H 0.2231 0.3005 0.4002 0.139 Uiso 1 1 calc R U . . .
H04M H 0.1843 0.3071 0.3621 0.139 Uiso 1 1 calc R U . . .
C04R C 0.4330(2) 0.6211(2) 0.30741(19) 0.090(2) Uani 1 1 d . . . . .
H04R H 0.4109 0.6371 0.2938 0.108 Uiso 1 1 calc R U . . .
C04S C 0.28928(19) 0.2015(2) 0.50294(18) 0.0841(18) Uani 1 1 d . . . . .
H04N H 0.2696 0.2032 0.5138 0.126 Uiso 1 1 calc R U . . .
H04P H 0.2976 0.2289 0.4997 0.126 Uiso 1 1 calc R U . . .
H04Q H 0.3113 0.1860 0.5209 0.126 Uiso 1 1 calc R U . . .
C04T C 0.55821(18) 0.3199(2) 0.4768(2) 0.103(3) Uani 1 1 d . . . . .
C04U C 0.57817(19) -0.0665(2) 0.45045(19) 0.090(2) Uani 1 1 d . . . . .
H04S H 0.5876 -0.0431 0.4680 0.135 Uiso 1 1 calc R U . . .
H04T H 0.5928 -0.0907 0.4631 0.135 Uiso 1 1 calc R U . . .
H04U H 0.5510 -0.0708 0.4449 0.135 Uiso 1 1 calc R U . . .
C04V C 0.17175(19) 0.3843(2) 0.3626(2) 0.0892(19) Uani 1 1 d . . . . .
H04V H 0.1770 0.4135 0.3640 0.134 Uiso 1 1 calc R U . . .
H04W H 0.1516 0.3788 0.3722 0.134 Uiso 1 1 calc R U . . .
H04X H 0.1632 0.3752 0.3352 0.134 Uiso 1 1 calc R U . . .
C04W C 0.34816(19) 0.5854(2) 0.10115(19) 0.097(2) Uani 1 1 d . . . . .
H04Y H 0.3363 0.6070 0.0820 0.145 Uiso 1 1 calc R U . . .
H H 0.3309 0.5619 0.0950 0.145 Uiso 1 1 calc R U . . .
HA H 0.3726 0.5774 0.1000 0.145 Uiso 1 1 calc R U . . .
C04X C 0.17484(15) 0.2367(2) 0.2249(2) 0.090(2) Uani 1 1 d . . . . .
H04Z H 0.1891 0.2623 0.2304 0.135 Uiso 1 1 calc R U . . .
HB H 0.1477 0.2422 0.2186 0.135 Uiso 1 1 calc R U . . .
HC H 0.1775 0.2232 0.2025 0.135 Uiso 1 1 calc R U . . .
C04Y C 0.23924(19) 0.2058(2) 0.4343(2) 0.092(2) Uani 1 1 d . . . . .
H04 H 0.2283 0.1925 0.4085 0.139 Uiso 1 1 calc R U . . .
HD H 0.2489 0.2327 0.4315 0.139 Uiso 1 1 calc R U . . .
HE H 0.2194 0.2086 0.4448 0.139 Uiso 1 1 calc R U . . .
C04Z C 0.5391(2) 0.1064(2) 0.5569(2) 0.097(2) Uani 1 1 d . . . . .
H1 H 0.5156 0.0905 0.5440 0.146 Uiso 1 1 calc R U . . .
HF H 0.5533 0.0957 0.5834 0.146 Uiso 1 1 calc R U . . .
HG H 0.5550 0.1045 0.5416 0.146 Uiso 1 1 calc R U . . .
C21 C 0.2319(6) 0.0586(7) 0.0834(8) 0.107(8) Uani 0.350(15) 1 d . U P C 2
H21A H 0.2476 0.0750 0.0733 0.160 Uiso 0.350(15) 1 calc R U P C 2
H21B H 0.2240 0.0752 0.1008 0.160 Uiso 0.350(15) 1 calc R U P C 2
H21C H 0.2091 0.0487 0.0614 0.160 Uiso 0.350(15) 1 calc R U P C 2
C05A C 0.4712(3) 0.6869(3) 0.3234(3) 0.140(4) Uani 1 1 d . . . . .
C05B C 0.34370(18) 0.0328(2) 0.3169(2) 0.093(2) Uani 1 1 d . . . . .
H05A H 0.3198 0.0420 0.3185 0.139 Uiso 1 1 calc R U . . .
H05B H 0.3571 0.0142 0.3387 0.139 Uiso 1 1 calc R U . . .
H05C H 0.3378 0.0187 0.2919 0.139 Uiso 1 1 calc R U . . .
C05C C 0.4663(2) -0.1615(2) 0.2918(2) 0.083(3) Uani 0.832(12) 1 d D . P A 1
H05D H 0.4757 -0.1494 0.3181 0.124 Uiso 0.832(12) 1 calc R U P A 1
H05E H 0.4801 -0.1497 0.2769 0.124 Uiso 0.832(12) 1 calc R U P A 1
H05F H 0.4705 -0.1909 0.2941 0.124 Uiso 0.832(12) 1 calc R U P A 1
C05D C 0.4455(2) 0.0775(2) 0.4477(2) 0.099(2) Uani 1 1 d . . . . .
H05G H 0.4443 0.0575 0.4667 0.149 Uiso 1 1 calc R U . . .
H05H H 0.4194 0.0836 0.4288 0.149 Uiso 1 1 calc R U . . .
H05I H 0.4575 0.1025 0.4616 0.149 Uiso 1 1 calc R U . . .
C17 C 0.1535(2) 0.4120(3) 0.1601(2) 0.114(3) Uani 1 1 d . . . . .
H17A H 0.1438 0.3863 0.1659 0.171 Uiso 1 1 calc R U . . .
H17B H 0.1326 0.4265 0.1395 0.171 Uiso 1 1 calc R U . . .
H17C H 0.1635 0.4287 0.1839 0.171 Uiso 1 1 calc R U . . .
C05F C 0.18499(18) 0.2295(3) 0.2948(3) 0.110(3) Uani 1 1 d . . . . .
H05J H 0.1920 0.2105 0.3169 0.166 Uiso 1 1 calc R U . . .
H05K H 0.1580 0.2374 0.2867 0.166 Uiso 1 1 calc R U . . .
H05L H 0.2012 0.2538 0.3030 0.166 Uiso 1 1 calc R U . . .
C05G C 0.2355(2) 0.2074(3) 0.0656(2) 0.132(4) Uani 1 1 d . . . . .
H05M H 0.2533 0.1905 0.0589 0.197 Uiso 1 1 calc R U . . .
H05N H 0.2178 0.2212 0.0420 0.197 Uiso 1 1 calc R U . . .
H05O H 0.2210 0.1902 0.0764 0.197 Uiso 1 1 calc R U . . .
C05H C 0.3081(2) 0.4817(3) 0.2343(3) 0.111(3) Uani 1 1 d . . . . .
H05P H 0.3201 0.5059 0.2509 0.134 Uiso 1 1 calc R U . . .
C05I C 0.5095(2) 0.0515(2) 0.4520(2) 0.103(2) Uani 1 1 d . . . . .
H05Q H 0.5233 0.0765 0.4633 0.154 Uiso 1 1 calc R U . . .
H05R H 0.5213 0.0384 0.4358 0.154 Uiso 1 1 calc R U . . .
H05S H 0.5107 0.0330 0.4732 0.154 Uiso 1 1 calc R U . . .
C05K C 0.3915(2) 0.4683(3) 0.3487(2) 0.102(2) Uani 1 1 d . . . . .
C05M C 0.3987(4) 0.3286(3) 0.5201(2) 0.141(4) Uani 1 1 d . . . . .
C05N C 0.6558(2) 0.1577(3) 0.5097(2) 0.132(3) Uani 1 1 d . . . . .
H05T H 0.6375 0.1506 0.5213 0.198 Uiso 1 1 calc R U . . .
H05U H 0.6525 0.1862 0.5017 0.198 Uiso 1 1 calc R U . . .
H05V H 0.6820 0.1533 0.5292 0.198 Uiso 1 1 calc R U . . .
C05O C 0.3825(3) 0.6357(2) 0.1515(3) 0.135(4) Uani 1 1 d . . . . .
H05W H 0.4077 0.6263 0.1535 0.202 Uiso 1 1 calc R U . . .
H05X H 0.3849 0.6475 0.1766 0.202 Uiso 1 1 calc R U . . .
H05Y H 0.3726 0.6562 0.1307 0.202 Uiso 1 1 calc R U . . .
C05R C 0.3878(3) 0.5080(2) 0.3704(2) 0.113(3) Uani 1 1 d . . . . .
H05Z H 0.3699 0.5267 0.3514 0.170 Uiso 1 1 calc R U . . .
HH H 0.4130 0.5210 0.3828 0.170 Uiso 1 1 calc R U . . .
HI H 0.3783 0.5011 0.3907 0.170 Uiso 1 1 calc R U . . .
C05V C 0.2795(3) 0.4629(3) 0.2505(3) 0.142(4) Uani 1 1 d . . . . .
H05 H 0.2705 0.4366 0.2379 0.214 Uiso 1 1 calc R U . . .
HJ H 0.2576 0.4812 0.2447 0.214 Uiso 1 1 calc R U . . .
HK H 0.2925 0.4592 0.2790 0.214 Uiso 1 1 calc R U . . .
C05W C 0.2927(3) 0.4956(4) 0.1912(3) 0.153(4) Uani 1 1 d . . . . .
H2 H 0.3140 0.5050 0.1848 0.230 Uiso 1 1 calc R U . . .
HL H 0.2743 0.5178 0.1872 0.230 Uiso 1 1 calc R U . . .
HM H 0.2798 0.4728 0.1740 0.230 Uiso 1 1 calc R U . . .
C05X C 0.6547(3) 0.0884(3) 0.4945(3) 0.152(4) Uani 1 1 d . . . . .
H3 H 0.6785 0.0882 0.5183 0.228 Uiso 1 1 calc R U . . .
HN H 0.6562 0.0679 0.4761 0.228 Uiso 1 1 calc R U . . .
HO H 0.6329 0.0824 0.5015 0.228 Uiso 1 1 calc R U . . .
C05Y C 0.2857(3) 0.2591(3) 0.0784(3) 0.141(4) Uani 1 1 d . . . . .
H4 H 0.3039 0.2768 0.0984 0.212 Uiso 1 1 calc R U . . .
HP H 0.2706 0.2751 0.0551 0.212 Uiso 1 1 calc R U . . .
HQ H 0.2999 0.2380 0.0711 0.212 Uiso 1 1 calc R U . . .
C05Z C 0.4541(3) 0.7010(3) 0.2807(3) 0.141(4) Uani 1 1 d . . . . .
H5 H 0.4634 0.6836 0.2650 0.212 Uiso 1 1 calc R U . . .
HR H 0.4617 0.7292 0.2793 0.212 Uiso 1 1 calc R U . . .
HS H 0.4260 0.6993 0.2706 0.212 Uiso 1 1 calc R U . . .
C24 C 0.2602(8) 0.0000(9) 0.0721(8) 0.124(10) Uani 0.350(15) 1 d . U P C 2
H24A H 0.2406 0.0091 0.0471 0.186 Uiso 0.350(15) 1 calc R U P C 2
H24B H 0.2575 -0.0292 0.0751 0.186 Uiso 0.350(15) 1 calc R U P C 2
H24C H 0.2857 0.0057 0.0726 0.186 Uiso 0.350(15) 1 calc R U P C 2
C06A C 0.4243(4) 0.2949(4) 0.5405(2) 0.180(6) Uani 1 1 d . . . . .
H06A H 0.4194 0.2869 0.5635 0.270 Uiso 1 1 calc R U . . .
H06B H 0.4511 0.3035 0.5488 0.270 Uiso 1 1 calc R U . . .
H06C H 0.4195 0.2717 0.5226 0.270 Uiso 1 1 calc R U . . .
C16 C 0.1954(3) 0.4439(3) 0.1332(3) 0.156(4) Uani 1 1 d . U . . .
H16A H 0.1728 0.4549 0.1117 0.233 Uiso 1 1 calc R U . . .
H16B H 0.2161 0.4399 0.1241 0.233 Uiso 1 1 calc R U . . .
H16C H 0.2038 0.4629 0.1553 0.233 Uiso 1 1 calc R U . . .
C06H C 0.3561(4) 0.3113(5) 0.5124(3) 0.220(8) Uani 1 1 d . . . . .
H06D H 0.3511 0.2867 0.4963 0.330 Uiso 1 1 calc R U . . .
H06E H 0.3368 0.3319 0.4986 0.330 Uiso 1 1 calc R U . . .
H06F H 0.3546 0.3050 0.5376 0.330 Uiso 1 1 calc R U . . .
C06L C 0.3250(4) 0.4398(6) 0.0388(3) 0.119(7) Uani 0.600(15) 1 d D . P B 1
H06G H 0.3087 0.4433 0.0109 0.178 Uiso 0.600(15) 1 calc R U P B 1
H06H H 0.3503 0.4299 0.0416 0.178 Uiso 0.600(15) 1 calc R U P B 1
H06I H 0.3278 0.4659 0.0523 0.178 Uiso 0.600(15) 1 calc R U P B 1
C51 C 0.6169(4) 0.2804(4) 0.4912(4) 0.130(6) Uani 0.570(13) 1 d D U P E 1
H51A H 0.6396 0.2677 0.5112 0.195 Uiso 0.570(13) 1 calc R U P E 1
H51B H 0.6249 0.3020 0.4779 0.195 Uiso 0.570(13) 1 calc R U P E 1
H51C H 0.6021 0.2600 0.4719 0.195 Uiso 0.570(13) 1 calc R U P E 1
C43 C 0.2381(7) -0.0045(9) 0.1240(10) 0.097(8) Uani 0.350(15) 1 d . U P C 2
H43A H 0.2422 0.0054 0.1503 0.145 Uiso 0.350(15) 1 calc R U P C 2
H43B H 0.2498 -0.0314 0.1260 0.145 Uiso 0.350(15) 1 calc R U P C 2
H43C H 0.2105 -0.0063 0.1079 0.145 Uiso 0.350(15) 1 calc R U P C 2
C22 C 0.2204(3) 0.0577(4) 0.1137(6) 0.119(6) Uani 0.650(15) 1 d . U P C 1
H22A H 0.2307 0.0767 0.0999 0.179 Uiso 0.650(15) 1 calc R U P C 1
H22B H 0.2186 0.0713 0.1364 0.179 Uiso 0.650(15) 1 calc R U P C 1
H22C H 0.1949 0.0487 0.0958 0.179 Uiso 0.650(15) 1 calc R U P C 1
C34 C 0.2467(3) 0.0216(4) 0.1274(4) 0.079(3) Uani 0.650(15) 1 d . U P C 1
C30 C 0.2432(4) -0.0057(4) 0.0935(5) 0.099(4) Uani 0.650(15) 1 d . U P C 1
H30A H 0.2170 -0.0165 0.0815 0.149 Uiso 0.650(15) 1 calc R U P C 1
H30B H 0.2614 -0.0283 0.1031 0.149 Uiso 0.650(15) 1 calc R U P C 1
H30C H 0.2489 0.0098 0.0739 0.149 Uiso 0.650(15) 1 calc R U P C 1
C35 C 0.3179(3) 0.0053(3) 0.1648(3) 0.053(3) Uani 0.650(15) 1 d . . P C 1
H35 H 0.3107 -0.0225 0.1630 0.063 Uiso 0.650(15) 1 calc R U P C 1
C27 C 0.2891(5) 0.0335(6) 0.1492(5) 0.072(4) Uani 0.650(15) 1 d . . P C 1
C13 C 0.3009(3) 0.0745(5) 0.1498(4) 0.055(3) Uani 0.650(15) 1 d . . P C 1
H13 H 0.2821 0.0949 0.1381 0.066 Uiso 0.650(15) 1 calc R U P C 1
C014 C 0.5000 0.0401(2) 0.2500 0.0466(15) Uani 1 2 d S T P . .
C015 C 0.5000 0.0858(2) 0.2500 0.0451(14) Uani 1 2 d S T P . .
C016 C 0.35962(12) 0.26910(15) 0.34641(13) 0.0485(11) Uani 1 1 d . . . . .
C017 C 0.5000 0.4952(2) 0.2500 0.0586(19) Uani 1 2 d S T P . .
C018 C 0.42633(13) -0.04260(16) 0.30566(15) 0.0558(12) Uani 1 1 d . . . . .
C48 C 0.5744(5) 0.3037(7) 0.5473(5) 0.134(6) Uani 0.430(13) 1 d D U P E 2
H48A H 0.5925 0.2898 0.5706 0.200 Uiso 0.430(13) 1 calc R U P E 2
H48B H 0.5491 0.2910 0.5390 0.200 Uiso 0.430(13) 1 calc R U P E 2
H48C H 0.5726 0.3323 0.5535 0.200 Uiso 0.430(13) 1 calc R U P E 2
C50 C 0.5955(7) 0.2609(5) 0.5130(7) 0.097(6) Uani 0.430(13) 1 d D U P E 2
H50A H 0.5911 0.2522 0.4863 0.146 Uiso 0.430(13) 1 calc R U P E 2
H50B H 0.5781 0.2461 0.5221 0.146 Uiso 0.430(13) 1 calc R U P E 2
H50C H 0.6222 0.2551 0.5306 0.146 Uiso 0.430(13) 1 calc R U P E 2
C020 C 0.25538(14) 0.35321(16) 0.31338(15) 0.0601(13) Uani 1 1 d . . . . .
C021 C 0.25206(14) 0.34950(16) 0.24103(15) 0.0603(13) Uani 1 1 d . . . . .
C52 C 0.6242(6) 0.3239(8) 0.5318(9) 0.099(6) Uani 0.430(13) 1 d D U P E 2
H52A H 0.6390 0.3129 0.5580 0.148 Uiso 0.430(13) 1 calc R U P E 2
H52B H 0.6178 0.3523 0.5340 0.148 Uiso 0.430(13) 1 calc R U P E 2
H52C H 0.6394 0.3221 0.5158 0.148 Uiso 0.430(13) 1 calc R U P E 2
C8 C 0.5699(2) 0.4550(3) 0.4485(2) 0.120(3) Uani 1 1 d . U . F 1
H8 H 0.5791 0.4340 0.4675 0.144 Uiso 1 1 calc R U . F 1
C022 C 0.42884(14) -0.08439(16) 0.30449(16) 0.0629(13) Uani 1 1 d . . . . .
H022 H 0.4388 -0.0988 0.3286 0.075 Uiso 1 1 calc R U . . .
C023 C 0.44237(15) 0.19191(17) 0.46988(15) 0.0618(13) Uani 1 1 d . . . . .
C2 C 0.5486(2) 0.4447(2) 0.4113(2) 0.109(3) Uani 1 1 d . U . F 1
C23 C 0.5890(2) 0.3005(3) 0.5132(3) 0.124(3) Uani 1 1 d D U . . .
C024 C 0.32828(14) 0.16216(15) 0.16718(14) 0.0569(12) Uani 1 1 d . . . . .
C025 C 0.48504(13) -0.00737(16) 0.35538(13) 0.0530(11) Uani 1 1 d . . . . .
C25 C 0.2650(3) 0.4228(6) 0.0476(4) 0.132(7) Uani 0.600(15) 1 d D . P B 1
H25A H 0.2654 0.4492 0.0598 0.198 Uiso 0.600(15) 1 calc R U P B 1
H25B H 0.2521 0.4029 0.0579 0.198 Uiso 0.600(15) 1 calc R U P B 1
H25C H 0.2512 0.4250 0.0191 0.198 Uiso 0.600(15) 1 calc R U P B 1
C026 C 0.51548(14) 0.19235(16) 0.42225(14) 0.0567(12) Uani 1 1 d . . . . .
H02N H 0.4943 0.1954 0.3961 0.068 Uiso 1 1 calc R U . . .
H02O H 0.5288 0.2188 0.4291 0.068 Uiso 1 1 calc R U . . .
C49 C 0.5809(5) 0.2640(4) 0.5241(5) 0.113(5) Uani 0.570(13) 1 d D U P E 1
H49A H 0.5632 0.2494 0.5010 0.169 Uiso 0.570(13) 1 calc R U P E 1
H49B H 0.5690 0.2675 0.5431 0.169 Uiso 0.570(13) 1 calc R U P E 1
H49C H 0.6047 0.2483 0.5363 0.169 Uiso 0.570(13) 1 calc R U P E 1
C027 C 0.56240(14) 0.00990(17) 0.37703(14) 0.0597(13) Uani 1 1 d . . . . .
H027 H 0.5888 0.0157 0.3836 0.072 Uiso 1 1 calc R U . . .
C12 C 0.6155(3) 0.4706(4) 0.5303(3) 0.168(5) Uani 1 1 d . . . F 1
H12A H 0.5924 0.4547 0.5261 0.252 Uiso 1 1 calc R U . F 1
H12B H 0.6269 0.4799 0.5577 0.252 Uiso 1 1 calc R U . F 1
H12C H 0.6341 0.4537 0.5248 0.252 Uiso 1 1 calc R U . F 1
C028 C 0.35539(14) 0.16499(16) 0.41065(14) 0.0567(12) Uani 1 1 d . . . . .
C28 C 0.6773(2) 0.1366(4) 0.4577(2) 0.159(4) Uani 1 1 d . U . . .
H28A H 0.6764 0.1645 0.4483 0.239 Uiso 1 1 calc R U . . .
H28B H 0.6717 0.1178 0.4357 0.239 Uiso 1 1 calc R U . . .
H28C H 0.7030 0.1309 0.4777 0.239 Uiso 1 1 calc R U . . .
C029 C 0.31626(13) 0.23005(15) 0.24527(14) 0.0553(12) Uani 1 1 d . . . . .
H02Q H 0.3083 0.2589 0.2413 0.066 Uiso 1 1 calc R U . . .
H02S H 0.3440 0.2294 0.2621 0.066 Uiso 1 1 calc R U . . .
C29 C 0.3349(4) 0.4021(7) 0.0380(4) 0.086(6) Uani 0.400(15) 1 d D U P B 2
H29A H 0.3216 0.4046 0.0095 0.129 Uiso 0.400(15) 1 calc R U P B 2
H29B H 0.3460 0.3748 0.0446 0.129 Uiso 0.400(15) 1 calc R U P B 2
H29C H 0.3554 0.4224 0.0478 0.129 Uiso 0.400(15) 1 calc R U P B 2
C10 C 0.6050(3) 0.5072(3) 0.5029(3) 0.132(3) Uani 1 1 d . . . F 1
C030 C 0.22036(14) 0.36866(18) 0.21256(16) 0.0655(14) Uani 1 1 d . . . . .
H030 H 0.1978 0.3720 0.2176 0.079 Uiso 1 1 calc R U . . .
C031 C 0.29274(15) 0.15467(17) 0.40854(15) 0.0646(13) Uani 1 1 d . . . . .
H031 H 0.2675 0.1442 0.3958 0.078 Uiso 1 1 calc R U . . .
C31 C 0.2764(5) 0.3733(6) 0.0397(4) 0.095(6) Uani 0.400(15) 1 d D U P B 2
H31A H 0.2597 0.3718 0.0541 0.142 Uiso 0.400(15) 1 calc R U P B 2
H31B H 0.2902 0.3475 0.0424 0.142 Uiso 0.400(15) 1 calc R U P B 2
H31C H 0.2609 0.3786 0.0119 0.142 Uiso 0.400(15) 1 calc R U P B 2
C32 C 0.3104(6) 0.3680(5) 0.0409(4) 0.137(7) Uani 0.600(15) 1 d D U P B 1
H32A H 0.3012 0.3697 0.0122 0.206 Uiso 0.600(15) 1 calc R U P B 1
H32B H 0.2951 0.3479 0.0479 0.206 Uiso 0.600(15) 1 calc R U P B 1
H32C H 0.3374 0.3598 0.0520 0.206 Uiso 0.600(15) 1 calc R U P B 1
C032 C 0.25340(13) 0.37695(18) 0.17033(15) 0.0659(14) Uani 1 1 d . . . . .
H032 H 0.2537 0.3858 0.1461 0.079 Uiso 1 1 calc R U . . .
C033 C 0.35774(14) 0.01484(16) 0.18332(15) 0.0633(13) Uani 1 1 d . . . . .
C4 C 0.5413(2) 0.5168(2) 0.3937(2) 0.120(3) Uani 1 1 d . U . F 1
C034 C 0.27353(16) 0.38444(17) 0.38827(16) 0.0656(14) Uani 1 1 d . . . . .
H034 H 0.2799 0.3949 0.4140 0.079 Uiso 1 1 calc R U . . .
C035 C 0.60780(14) 0.13353(18) 0.44337(15) 0.0660(14) Uani 1 1 d . . . . .
C6 C 0.5651(3) 0.5241(3) 0.4309(2) 0.120(2) Uani 1 1 d . U . F 1
H6 H 0.5732 0.5514 0.4379 0.144 Uiso 1 1 calc R U . F 1
C036 C 0.42254(15) 0.32858(17) 0.42832(15) 0.0669(14) Uani 1 1 d . . . . .
C7 C 0.5792(2) 0.4942(3) 0.4607(2) 0.112(2) Uani 1 1 d . U . F 1
C037 C 0.37645(14) 0.43173(18) 0.16288(15) 0.0648(14) Uani 1 1 d . . . . .
C038 C 0.25531(13) 0.21753(16) 0.25476(15) 0.0603(13) Uani 1 1 d . . . . .
H038 H 0.2434 0.2360 0.2338 0.072 Uiso 1 1 calc R U . . .
C9 C 0.5801(2) 0.5361(3) 0.5203(2) 0.117(3) Uani 1 1 d . . . F 1
H9A H 0.5554 0.5231 0.5155 0.175 Uiso 1 1 calc R U . F 1
H9B H 0.5758 0.5626 0.5073 0.175 Uiso 1 1 calc R U . F 1
H9C H 0.5944 0.5397 0.5487 0.175 Uiso 1 1 calc R U . F 1
C039 C 0.20906(17) 0.36106(18) 0.38847(17) 0.0714(15) Uani 1 1 d . . . . .
C040 C 0.52871(17) 0.1504(2) 0.55947(17) 0.0799(17) Uani 1 1 d . . . . .
C40 C 0.2352(3) -0.0045(4) 0.1547(5) 0.109(5) Uani 0.650(15) 1 d . U P C 1
H40A H 0.2409 0.0101 0.1794 0.164 Uiso 0.650(15) 1 calc R U P C 1
H40B H 0.2497 -0.0300 0.1600 0.164 Uiso 0.650(15) 1 calc R U P C 1
H40C H 0.2077 -0.0104 0.1423 0.164 Uiso 0.650(15) 1 calc R U P C 1
C11 C 0.6413(2) 0.5260(3) 0.5039(3) 0.141(4) Uani 1 1 d . . . F 1
H11A H 0.6567 0.5356 0.5305 0.212 Uiso 1 1 calc R U . F 1
H11B H 0.6350 0.5490 0.4856 0.212 Uiso 1 1 calc R U . F 1
H11C H 0.6559 0.5058 0.4961 0.212 Uiso 1 1 calc R U . F 1
C041 C 0.49800(17) 0.57539(19) 0.34842(16) 0.0814(18) Uani 1 1 d . . . . .
C042 C 0.32724(16) 0.4065(2) 0.10236(17) 0.0848(19) Uani 1 1 d . . . . .
C42 C 0.3251(8) 0.0060(9) 0.1508(8) 0.083(8) Uani 0.350(15) 1 d . U P C 2
H42 H 0.3216 -0.0201 0.1390 0.100 Uiso 0.350(15) 1 calc R U P C 2
C043 C 0.62369(16) -0.0439(2) 0.42183(19) 0.0847(18) Uani 1 1 d . . . . .
H7 H 0.6273 -0.0394 0.3974 0.127 Uiso 1 1 calc R U . . .
HT H 0.6419 -0.0645 0.4376 0.127 Uiso 1 1 calc R U . . .
HU H 0.6281 -0.0185 0.4367 0.127 Uiso 1 1 calc R U . . .
C33 C 0.6144(6) 0.3311(6) 0.5381(7) 0.119(7) Uani 0.570(13) 1 d D U P E 1
H33A H 0.6365 0.3179 0.5585 0.178 Uiso 0.570(13) 1 calc R U P E 1
H33B H 0.6006 0.3473 0.5504 0.178 Uiso 0.570(13) 1 calc R U P E 1
H33C H 0.6234 0.3488 0.5222 0.178 Uiso 0.570(13) 1 calc R U P E 1
C44 C 0.2337(3) 0.2703(3) 0.1020(2) 0.161(5) Uani 1 1 d . U . . .
H44A H 0.2145 0.2579 0.1101 0.241 Uiso 1 1 calc R U . . .
H44B H 0.2207 0.2855 0.0775 0.241 Uiso 1 1 calc R U . . .
H44C H 0.2498 0.2889 0.1226 0.241 Uiso 1 1 calc R U . . .
C044 C 0.42199(19) -0.15255(18) 0.26983(19) 0.0826(18) Uani 1 1 d D . . . .
C45 C 0.2964(7) 0.0369(9) 0.1348(8) 0.065(8) Uani 0.350(15) 1 d . . P C 2
C15 C 0.18518(16) 0.4036(3) 0.14627(18) 0.088(2) Uani 1 1 d . . . . .
C46 C 0.3096(7) 0.0756(9) 0.1399(8) 0.062(7) Uani 0.350(15) 1 d . U P C 2
H46 H 0.2948 0.0959 0.1222 0.075 Uiso 0.350(15) 1 calc R U P C 2
C046 C 0.52023(17) 0.30621(18) 0.46301(18) 0.0822(18) Uani 1 1 d . . . . .
H046 H 0.5143 0.2833 0.4751 0.099 Uiso 1 1 calc R U . . .
C3 C 0.53462(18) 0.4758(2) 0.38405(19) 0.095(2) Uani 1 1 d . . . . .
C049 C 0.35814(14) 0.4319(2) 0.12214(16) 0.0762(17) Uani 1 1 d . . . . .
H049 H 0.3670 0.4498 0.1074 0.091 Uiso 1 1 calc R U . . .
C050 C 0.4685(2) 0.6407(2) 0.3264(2) 0.108(3) Uani 1 1 d . . . . .
C1 C 0.54709(17) 0.4026(2) 0.4006(2) 0.103(3) Uani 1 1 d . . . . .
H1A H 0.5724 0.3954 0.4004 0.123 Uiso 1 1 calc R U . F 1
H1B H 0.5280 0.4000 0.3732 0.123 Uiso 1 1 calc R U . F 1
C052 C 0.5088(2) 0.1542(3) 0.58779(18) 0.101(2) Uani 1 1 d . . . . .
H9 H 0.4857 0.1372 0.5786 0.152 Uiso 1 1 calc R U . . .
HV H 0.5016 0.1825 0.5890 0.152 Uiso 1 1 calc R U . . .
HW H 0.5263 0.1452 0.6140 0.152 Uiso 1 1 calc R U . . .
C053 C 0.16847(17) 0.1683(2) 0.2502(3) 0.111(3) Uani 1 1 d . . . . .
H10 H 0.1710 0.1564 0.2272 0.167 Uiso 1 1 calc R U . . .
HX H 0.1413 0.1731 0.2445 0.167 Uiso 1 1 calc R U . . .
HY H 0.1792 0.1497 0.2725 0.167 Uiso 1 1 calc R U . . .
C054 C 0.3553(2) 0.6004(3) 0.1418(2) 0.099(2) Uani 1 1 d . . . . .
C055 C 0.56584(18) 0.3509(2) 0.4559(2) 0.104(3) Uani 1 1 d . . . . .
H055 H 0.5918 0.3589 0.4631 0.125 Uiso 1 1 calc R U . . .
C056 C 0.4998(2) 0.6174(2) 0.3469(2) 0.108(3) Uani 1 1 d . . . . .
H056 H 0.5238 0.6304 0.3607 0.130 Uiso 1 1 calc R U . . .
C058 C 0.5648(2) 0.1771(3) 0.57618(19) 0.106(2) Uani 1 1 d . . . . .
H11 H 0.5819 0.1666 0.6019 0.160 Uiso 1 1 calc R U . . .
HZ H 0.5574 0.2050 0.5791 0.160 Uiso 1 1 calc R U . . .
H12 H 0.5780 0.1767 0.5582 0.160 Uiso 1 1 calc R U . . .
C060 C 0.4467(5) 0.7047(3) 0.3448(4) 0.187(6) Uani 1 1 d . . . . .
H06J H 0.4466 0.7344 0.3432 0.281 Uiso 1 1 calc R U . . .
H06K H 0.4577 0.6964 0.3725 0.281 Uiso 1 1 calc R U . . .
H06L H 0.4203 0.6946 0.3323 0.281 Uiso 1 1 calc R U . . .
C062 C 0.3158(3) 0.6123(4) 0.1415(3) 0.160(5) Uani 1 1 d . . . . .
H06M H 0.3038 0.6327 0.1211 0.241 Uiso 1 1 calc R U . . .
H06N H 0.3193 0.6236 0.1672 0.241 Uiso 1 1 calc R U . . .
H06O H 0.2994 0.5882 0.1362 0.241 Uiso 1 1 calc R U . . .
C063 C 0.4019(2) -0.1725(3) 0.2946(3) 0.110(4) Uani 0.832(12) 1 d D . P A 1
H06P H 0.4043 -0.2021 0.2940 0.166 Uiso 0.832(12) 1 calc R U P A 1
H06Q H 0.3746 -0.1650 0.2837 0.166 Uiso 0.832(12) 1 calc R U P A 1
H06R H 0.4140 -0.1629 0.3218 0.166 Uiso 0.832(12) 1 calc R U P A 1
C14 C 0.5125(3) 0.7022(3) 0.3407(3) 0.173(5) Uani 1 1 d . U . . .
H14A H 0.5282 0.6856 0.3307 0.259 Uiso 1 1 calc R U . . .
H14B H 0.5227 0.7002 0.3694 0.259 Uiso 1 1 calc R U . . .
H14C H 0.5131 0.7306 0.3330 0.259 Uiso 1 1 calc R U . . .
C066 C 0.4075(4) -0.1708(3) 0.2297(3) 0.135(5) Uani 0.832(12) 1 d D . P A 1
H06S H 0.4232 -0.1612 0.2158 0.202 Uiso 0.832(12) 1 calc R U P A 1
H06T H 0.3807 -0.1626 0.2151 0.202 Uiso 0.832(12) 1 calc R U P A 1
H06U H 0.4090 -0.2004 0.2318 0.202 Uiso 0.832(12) 1 calc R U P A 1
C53 C 0.1706(3) 0.3777(4) 0.1108(3) 0.164(5) Uani 1 1 d . U . . .
H53A H 0.1610 0.3521 0.1170 0.247 Uiso 1 1 calc R U . . .
H53B H 0.1914 0.3720 0.1022 0.247 Uiso 1 1 calc R U . . .
H53C H 0.1497 0.3918 0.0898 0.247 Uiso 1 1 calc R U . . .
C068 C 0.4032(4) 0.3641(3) 0.5441(2) 0.156(5) Uani 1 1 d . . . . .
H06V H 0.4029 0.3563 0.5694 0.234 Uiso 1 1 calc R U . . .
H06W H 0.3822 0.3831 0.5307 0.234 Uiso 1 1 calc R U . . .
H06X H 0.4278 0.3772 0.5484 0.234 Uiso 1 1 calc R U . . .

loop_
_atom_site_aniso_label
_atom_site_aniso_U_11
_atom_site_aniso_U_22
_atom_site_aniso_U_33
_atom_site_aniso_U_23
_atom_site_aniso_U_13
_atom_site_aniso_U_12
Ti1 0.0369(4) 0.0645(6) 0.0547(5) -0.0018(4) 0.0020(4) -0.0090(4)
Ti2 0.0517(5) 0.0812(7) 0.0476(5) -0.0054(4) 0.0041(4) -0.0222(5)
Ti3 0.0436(5) 0.0735(6) 0.0663(6) 0.0112(5) -0.0024(4) -0.0120(4)
Ti4 0.0421(4) 0.0559(5) 0.0508(5) -0.0084(4) 0.0070(4) -0.0078(4)
Ti5 0.0414(4) 0.0635(5) 0.0412(5) 0.0004(4) 0.0088(4) -0.0002(4)
Ti6 0.0487(5) 0.0832(7) 0.0400(5) -0.0007(4) 0.0064(4) 0.0173(4)
Ti7 0.0378(4) 0.0619(5) 0.0443(5) -0.0012(4) 0.0039(4) 0.0004(4)
Ti8 0.0340(4) 0.0553(5) 0.0408(4) 0.0010(3) 0.0055(3) -0.0004(3)
O30 0.064(2) 0.082(3) 0.064(2) -0.0011(19) 0.0205(18) 0.0016(18)
O31 0.065(3) 0.104(3) 0.103(3) 0.007(3) 0.012(2) -0.006(2)
O00B 0.0363(15) 0.063(2) 0.0466(17) -0.0029(14) 0.0077(13) 0.0015(14)
O00V 0.0415(17) 0.056(2) 0.070(2) -0.0003(17) 0.0085(16) 0.0042(15)
O00X 0.0406(17) 0.076(2) 0.071(2) 0.0116(19) -0.0046(17) -0.0099(16)
O00Z 0.082(2) 0.073(2) 0.048(2) 0.0083(17) 0.0182(18) 0.0196(19)
O1 0.0378(15) 0.057(2) 0.0479(18) 0.0037(14) 0.0073(13) -0.0033(13)
O01C 0.051(2) 0.127(4) 0.113(4) 0.055(3) 0.002(2) -0.003(2)
O2 0.0403(16) 0.0561(19) 0.0418(17) 0.0002(14) 0.0030(13) -0.0028(13)
O3 0.060(2) 0.068(2) 0.077(3) -0.005(2) 0.0257(19) -0.0033(18)
O4 0.0391(15) 0.0520(18) 0.0467(17) 0.0006(14) 0.0083(13) -0.0004(14)
O5 0.0370(15) 0.0525(18) 0.0437(17) -0.0014(13) 0.0084(13) 0.0018(13)
O6 0.0336(15) 0.0606(19) 0.0404(16) 0.0025(14) 0.0015(13) 0.0018(13)
O7 0.069(3) 0.082(3) 0.068(2) 0.000(2) 0.023(2) -0.003(2)
O8 0.0395(15) 0.0591(19) 0.0399(16) -0.0012(14) 0.0067(13) 0.0043(13)
O9 0.074(2) 0.080(3) 0.059(2) 0.0077(19) 0.0224(19) 0.0013(19)
O10 0.0362(16) 0.076(2) 0.0512(19) -0.0024(16) 0.0020(14) -0.0004(15)
O11 0.0374(15) 0.063(2) 0.0420(17) -0.0001(14) 0.0069(13) 0.0011(14)
O12 0.0499(18) 0.070(2) 0.0467(18) 0.0031(15) 0.0158(15) -0.0002(15)
O13 0.0514(18) 0.067(2) 0.0433(18) 0.0012(15) 0.0101(15) -0.0014(15)
O14 0.0396(16) 0.067(2) 0.0472(18) 0.0033(15) 0.0099(14) 0.0010(16)
O15 0.0405(16) 0.070(2) 0.0439(17) -0.0035(16) 0.0105(14) -0.0029(15)
O16 0.0435(17) 0.057(2) 0.0533(19) -0.0082(15) 0.0138(14) -0.0051(15)
O17 0.0499(18) 0.059(2) 0.0514(19) -0.0025(16) 0.0149(15) -0.0043(15)
O18 0.0437(17) 0.061(2) 0.0545(19) -0.0128(16) 0.0072(15) -0.0060(15)
O19 0.0455(17) 0.059(2) 0.059(2) -0.0134(16) 0.0110(15) -0.0074(15)
O20 0.0428(17) 0.066(2) 0.0541(19) -0.0078(16) 0.0075(15) -0.0109(15)
O21 0.0488(18) 0.063(2) 0.0481(19) -0.0044(15) 0.0040(15) -0.0080(15)
O22 0.078(2) 0.081(3) 0.053(2) -0.0112(18) 0.0173(19) -0.018(2)
O23 0.065(3) 0.099(3) 0.135(4) 0.001(3) 0.043(3) 0.005(2)
O24 0.0416(17) 0.073(2) 0.0478(18) -0.0037(16) 0.0035(14) -0.0130(15)
O25 0.0397(16) 0.067(2) 0.0551(19) 0.0010(16) 0.0016(14) -0.0127(15)
O26 0.083(3) 0.097(3) 0.111(4) -0.006(3) 0.030(3) -0.002(2)
O27 0.107(4) 0.082(3) 0.090(3) -0.015(3) 0.035(3) -0.022(3)
O28 0.0381(16) 0.059(2) 0.056(2) -0.0016(16) 0.0072(15) -0.0007(14)
O29 0.0525(18) 0.065(2) 0.0489(19) -0.0054(16) 0.0073(15) -0.0113(16)
C19 0.12(2) 0.12(2) 0.10(2) -0.008(17) 0.030(17) -0.006(17)
C01A 0.045(3) 0.062(3) 0.046(3) 0.002(2) 0.010(2) -0.003(2)
C01B 0.043(2) 0.064(3) 0.049(3) 0.003(2) 0.007(2) -0.008(2)
C01D 0.045(3) 0.064(3) 0.039(2) 0.000(2) 0.008(2) 0.003(2)
C01E 0.041(2) 0.051(3) 0.051(3) -0.005(2) 0.006(2) -0.004(2)
C01F 0.034(2) 0.056(3) 0.056(3) 0.003(2) 0.004(2) -0.002(2)
C01G 0.042(2) 0.072(3) 0.038(2) -0.001(2) 0.008(2) 0.004(2)
C01H 0.036(2) 0.058(3) 0.043(3) -0.007(2) -0.0012(19) -0.004(2)
C01I 0.057(3) 0.056(3) 0.046(3) 0.004(2) 0.010(2) 0.001(2)
C01J 0.031(2) 0.083(4) 0.045(3) 0.003(3) 0.001(2) -0.004(2)
C01K 0.045(2) 0.068(3) 0.041(3) 0.002(2) 0.005(2) -0.007(2)
C01L 0.042(2) 0.062(3) 0.043(3) -0.006(2) -0.003(2) -0.005(2)
C01M 0.030(3) 0.071(5) 0.059(4) 0.000 -0.005(3) 0.000
C01N 0.046(2) 0.061(3) 0.049(3) 0.007(2) 0.012(2) -0.003(2)
C01O 0.050(3) 0.061(3) 0.056(3) -0.010(2) 0.015(2) -0.001(2)
C01P 0.049(3) 0.059(3) 0.050(3) -0.010(2) 0.001(2) -0.001(2)
C01Q 0.049(3) 0.059(3) 0.046(3) 0.004(2) 0.007(2) -0.007(2)
C01R 0.042(2) 0.055(3) 0.050(3) -0.015(2) 0.008(2) -0.002(2)
C01S 0.036(2) 0.064(3) 0.051(3) -0.018(2) 0.001(2) -0.009(2)
C01U 0.049(3) 0.065(3) 0.056(3) -0.007(2) 0.000(2) 0.004(2)
C01V 0.058(3) 0.054(3) 0.058(3) -0.009(2) 0.013(2) 0.000(2)
C01X 0.036(2) 0.056(3) 0.050(3) -0.011(2) 0.005(2) 0.000(2)
C01Y 0.049(3) 0.066(3) 0.037(3) 0.000(2) 0.001(2) -0.006(2)
C01Z 0.055(3) 0.053(3) 0.064(3) -0.010(2) 0.019(3) -0.005(2)
C26 0.12(2) 0.09(2) 0.11(2) -0.001(16) 0.045(17) -0.014(16)
C02A 0.059(3) 0.068(3) 0.050(3) 0.000(2) 0.018(2) -0.006(2)
C2A 0.11(2) 0.25(4) 0.100(17) 0.06(2) 0.022(14) 0.08(2)
C02B 0.032(2) 0.089(4) 0.054(3) 0.003(3) 0.005(2) -0.001(2)
C02C 0.055(3) 0.073(3) 0.048(3) 0.006(2) 0.006(2) -0.006(2)
C02D 0.042(3) 0.069(3) 0.050(3) -0.018(2) 0.005(2) -0.009(2)
C02E 0.044(3) 0.051(3) 0.066(3) 0.004(2) 0.007(2) -0.003(2)
C02F 0.059(3) 0.061(3) 0.051(3) -0.014(2) 0.002(2) -0.018(3)
C02G 0.060(3) 0.074(3) 0.063(3) -0.003(3) 0.026(3) -0.011(3)
C02H 0.062(3) 0.059(3) 0.046(3) 0.000(2) 0.011(2) 0.000(2)
C02I 0.057(3) 0.054(3) 0.073(4) 0.007(3) 0.004(3) 0.004(2)
C02J 0.060(3) 0.066(3) 0.052(3) -0.004(2) 0.022(2) -0.007(2)
C02K 0.058(3) 0.072(4) 0.056(3) -0.002(3) -0.001(3) -0.001(3)
C02L 0.042(2) 0.073(3) 0.051(3) 0.006(2) 0.008(2) 0.004(2)
C02M 0.048(3) 0.072(3) 0.047(3) 0.005(2) 0.009(2) 0.008(2)
C02N 0.038(2) 0.084(4) 0.060(3) 0.000(3) 0.008(2) -0.004(2)
C02O 0.036(2) 0.084(4) 0.048(3) 0.002(2) 0.009(2) 0.001(2)
C02P 0.044(3) 0.079(4) 0.075(4) -0.022(3) 0.022(3) -0.012(3)
C02Q 0.067(3) 0.069(4) 0.046(3) 0.000(2) 0.004(3) -0.018(3)
C02R 0.050(3) 0.072(3) 0.061(3) 0.001(3) 0.012(2) -0.001(2)
C02S 0.049(3) 0.074(3) 0.059(3) -0.014(3) 0.010(2) -0.016(2)
C02T 0.051(3) 0.075(4) 0.061(3) -0.002(3) 0.015(2) -0.006(2)
C02U 0.039(3) 0.072(3) 0.069(3) -0.009(3) 0.006(2) 0.003(2)
C02V 0.067(3) 0.060(3) 0.061(3) 0.004(3) 0.018(3) 0.005(3)
C18 0.045(3) 0.098(4) 0.054(3) -0.010(3) 0.007(2) -0.003(3)
C02X 0.065(3) 0.069(3) 0.051(3) 0.002(2) 0.022(3) -0.004(3)
C02Y 0.060(3) 0.060(3) 0.049(3) -0.003(2) -0.003(2) 0.001(2)
C02Z 0.055(3) 0.067(3) 0.048(3) 0.007(2) 0.015(2) 0.002(2)
C20 0.073(18) 0.08(2) 0.11(2) 0.006(16) 0.032(16) 0.000(15)
C03B 0.049(3) 0.087(4) 0.052(3) -0.009(3) 0.013(2) 0.001(3)
C03C 0.052(3) 0.069(3) 0.060(3) -0.003(3) 0.021(2) -0.006(2)
C03D 0.037(2) 0.091(4) 0.049(3) 0.006(3) 0.007(2) -0.001(2)
C03E 0.043(3) 0.107(5) 0.047(3) 0.007(3) 0.004(2) 0.007(3)
C03F 0.059(3) 0.065(3) 0.054(3) -0.001(3) 0.003(2) -0.005(3)
C03G 0.040(3) 0.091(4) 0.055(3) -0.006(3) 0.009(2) 0.002(3)
C03H 0.068(3) 0.069(3) 0.045(3) -0.006(2) 0.002(2) 0.006(3)
C03I 0.068(3) 0.064(3) 0.056(3) -0.020(3) 0.011(3) -0.017(3)
C03J 0.061(3) 0.069(3) 0.051(3) -0.004(3) -0.006(2) -0.017(3)
C03L 0.048(3) 0.081(4) 0.046(3) -0.002(3) 0.002(2) -0.001(3)
C03M 0.045(3) 0.083(4) 0.055(3) -0.010(3) 0.007(2) -0.005(2)
C03N 0.066(3) 0.080(4) 0.050(3) -0.002(3) -0.004(3) 0.011(3)
C03O 0.056(3) 0.064(3) 0.065(3) 0.007(3) -0.005(3) -0.007(3)
C03P 0.059(3) 0.086(4) 0.045(3) 0.010(3) 0.005(2) -0.009(3)
C03Q 0.070(3) 0.070(4) 0.065(3) -0.021(3) 0.021(3) -0.021(3)
C03R 0.087(4) 0.080(4) 0.044(3) -0.008(3) -0.002(3) -0.017(3)
C03S 0.047(3) 0.084(4) 0.059(3) 0.012(3) 0.008(2) 0.015(3)
C03T 0.050(3) 0.100(5) 0.063(4) 0.017(3) 0.010(3) 0.024(3)
C03U 0.068(3) 0.080(4) 0.047(3) 0.001(3) 0.017(3) -0.011(3)
C03V 0.061(3) 0.082(4) 0.051(3) -0.008(3) 0.017(2) -0.006(3)
C03W 0.072(4) 0.084(4) 0.068(4) -0.010(3) 0.036(3) -0.011(3)
C03X 0.038(3) 0.111(5) 0.061(3) -0.010(3) 0.005(2) -0.008(3)
C03Y 0.057(3) 0.081(4) 0.066(3) 0.009(3) 0.012(3) 0.016(3)
C03Z 0.049(3) 0.112(5) 0.063(4) -0.005(3) -0.005(3) 0.007(3)
C47 0.082(10) 0.074(10) 0.086(10) -0.001(8) 0.009(8) -0.005(8)
C04A 0.064(3) 0.081(4) 0.098(5) 0.008(3) 0.028(3) 0.019(3)
C04B 0.042(3) 0.082(4) 0.114(5) -0.009(4) 0.019(3) -0.003(3)
C04C 0.106(5) 0.077(4) 0.059(4) -0.026(3) 0.027(3) -0.016(4)
C04D 0.051(3) 0.090(4) 0.080(4) 0.016(3) -0.009(3) 0.001(3)
C04E 0.119(6) 0.106(5) 0.050(4) -0.004(4) -0.016(4) 0.048(5)
C04F 0.113(5) 0.094(5) 0.047(3) -0.015(3) 0.019(4) -0.016(4)
C04G 0.054(3) 0.082(4) 0.077(4) 0.012(3) 0.022(3) 0.004(3)
C5 0.074(4) 0.071(4) 0.093(5) 0.016(3) -0.030(3) -0.028(3)
C04J 0.063(4) 0.069(4) 0.105(5) 0.017(3) -0.010(3) -0.016(3)
C04M 0.100(5) 0.097(5) 0.074(4) 0.002(3) 0.041(4) 0.004(4)
C04N 0.092(4) 0.112(5) 0.078(4) -0.020(4) 0.048(4) -0.031(4)
C04O 0.101(5) 0.087(4) 0.064(4) 0.004(3) 0.030(4) -0.008(4)
C04P 0.064(4) 0.151(7) 0.058(4) 0.000(4) 0.004(3) -0.019(4)
C04Q 0.116(5) 0.077(4) 0.100(5) 0.003(4) 0.060(5) -0.006(4)
C04R 0.084(4) 0.076(4) 0.078(4) 0.006(3) -0.004(3) -0.003(3)
C04S 0.085(4) 0.107(5) 0.075(4) -0.017(3) 0.047(3) -0.021(4)
C04T 0.068(4) 0.075(4) 0.106(5) 0.029(4) -0.028(4) -0.015(3)
C04U 0.073(4) 0.113(5) 0.072(4) 0.024(4) 0.015(3) 0.025(4)
C04V 0.079(4) 0.099(5) 0.095(5) 0.013(4) 0.040(4) 0.025(4)
C04W 0.069(4) 0.131(6) 0.074(4) 0.035(4) 0.011(3) 0.017(4)
C04X 0.038(3) 0.082(4) 0.122(5) 0.001(4) 0.002(3) 0.012(3)
C04Y 0.074(4) 0.121(6) 0.091(5) -0.015(4) 0.043(4) 0.003(4)
C04Z 0.091(5) 0.111(6) 0.080(4) 0.032(4) 0.024(4) 0.014(4)
C21 0.062(10) 0.107(13) 0.101(14) 0.002(11) -0.020(10) -0.012(10)
C05A 0.131(7) 0.078(5) 0.132(7) 0.021(5) -0.031(6) -0.035(5)
C05B 0.066(4) 0.095(5) 0.104(5) 0.009(4) 0.020(4) -0.006(3)
C05C 0.082(5) 0.078(5) 0.075(5) 0.007(4) 0.018(4) 0.018(4)
C05D 0.107(5) 0.104(5) 0.089(5) 0.008(4) 0.041(4) -0.009(4)
C17 0.079(5) 0.168(8) 0.087(5) 0.012(5) 0.025(4) 0.046(5)
C05F 0.055(4) 0.131(6) 0.150(7) -0.010(5) 0.045(4) 0.013(4)
C05G 0.115(6) 0.148(7) 0.063(4) -0.024(4) -0.037(4) 0.054(5)
C05H 0.066(4) 0.133(7) 0.127(7) -0.010(5) 0.029(4) 0.005(4)
C05I 0.119(6) 0.106(5) 0.066(4) 0.021(4) 0.017(4) 0.022(5)
C05K 0.093(5) 0.139(7) 0.061(4) 0.013(4) 0.017(4) 0.010(5)
C05M 0.239(12) 0.128(7) 0.065(5) 0.002(5) 0.070(6) 0.014(8)
C05N 0.078(5) 0.193(10) 0.077(5) -0.016(5) -0.020(4) -0.006(5)
C05O 0.194(10) 0.067(5) 0.108(6) 0.023(4) 0.022(6) 0.022(6)
C05R 0.172(8) 0.096(5) 0.076(5) -0.021(4) 0.053(5) -0.012(5)
C05V 0.090(6) 0.156(9) 0.169(9) -0.029(7) 0.038(6) 0.004(6)
C05W 0.079(5) 0.177(10) 0.167(10) 0.048(8) 0.009(6) 0.000(6)
C05X 0.091(6) 0.167(9) 0.139(8) 0.063(7) -0.017(5) 0.005(6)
C05Y 0.191(10) 0.124(7) 0.089(6) 0.039(5) 0.035(6) 0.037(7)
C05Z 0.108(6) 0.111(6) 0.142(8) 0.033(6) -0.017(6) -0.023(5)
C24 0.090(14) 0.126(16) 0.109(15) -0.020(13) -0.012(11) -0.009(12)
C06A 0.292(16) 0.178(11) 0.058(5) 0.013(6) 0.058(7) 0.049(11)
C16 0.086(5) 0.177(9) 0.186(9) 0.094(8) 0.036(6) 0.037(6)
C06H 0.202(12) 0.35(2) 0.109(8) -0.017(10) 0.059(8) -0.174(14)
C06L 0.116(12) 0.159(16) 0.052(7) 0.006(8) 0.004(7) -0.034(11)
C51 0.103(8) 0.090(8) 0.129(9) 0.023(7) -0.028(7) -0.024(7)
C43 0.071(11) 0.090(14) 0.109(16) 0.016(13) 0.014(11) -0.015(10)
C22 0.041(5) 0.093(7) 0.176(13) -0.007(8) -0.008(6) 0.006(5)
C34 0.059(5) 0.068(6) 0.090(7) -0.001(6) 0.009(5) -0.002(5)
C30 0.071(7) 0.083(8) 0.107(10) -0.011(7) -0.005(7) -0.004(6)
C35 0.042(5) 0.045(5) 0.053(6) -0.007(4) -0.001(4) -0.003(4)
C27 0.055(7) 0.061(8) 0.088(11) -0.007(7) 0.017(6) -0.005(5)
C13 0.033(5) 0.062(6) 0.057(7) -0.003(5) 0.005(4) 0.005(4)
C014 0.039(3) 0.059(4) 0.032(3) 0.000 0.002(3) 0.000
C015 0.035(3) 0.060(4) 0.032(3) 0.000 0.003(3) 0.000
C016 0.038(2) 0.057(3) 0.041(2) -0.014(2) 0.0064(19) -0.012(2)
C017 0.026(3) 0.063(4) 0.064(5) 0.000 -0.006(3) 0.000
C018 0.038(2) 0.063(3) 0.059(3) 0.003(2) 0.011(2) -0.006(2)
C48 0.103(9) 0.113(9) 0.121(9) 0.014(8) -0.023(8) 0.009(8)
C50 0.085(9) 0.085(8) 0.093(9) 0.008(7) 0.005(7) 0.003(7)
C020 0.054(3) 0.062(3) 0.056(3) -0.008(2) 0.014(2) -0.002(2)
C021 0.046(3) 0.071(3) 0.054(3) -0.020(2) 0.010(2) -0.013(2)
C52 0.072(8) 0.089(9) 0.094(9) 0.007(7) -0.013(7) -0.016(8)
C8 0.117(5) 0.103(5) 0.092(4) 0.011(4) -0.010(4) -0.009(4)
C022 0.046(3) 0.065(3) 0.061(3) 0.010(3) 0.003(2) -0.003(2)
C023 0.059(3) 0.072(3) 0.047(3) -0.004(2) 0.013(2) -0.009(2)
C2 0.100(5) 0.088(4) 0.081(4) 0.006(4) -0.026(4) -0.039(4)
C23 0.088(4) 0.104(5) 0.120(5) 0.024(4) -0.023(4) -0.017(4)
C024 0.052(3) 0.059(3) 0.048(3) 0.003(2) 0.008(2) -0.001(2)
C025 0.042(2) 0.070(3) 0.040(2) 0.005(2) 0.008(2) 0.007(2)
C25 0.054(7) 0.22(2) 0.092(10) 0.014(11) -0.005(6) -0.026(9)
C026 0.048(3) 0.064(3) 0.045(3) 0.004(2) 0.006(2) 0.001(2)
C49 0.081(8) 0.090(7) 0.100(9) 0.021(7) -0.035(6) -0.003(6)
C027 0.041(2) 0.075(4) 0.052(3) -0.001(3) 0.007(2) 0.009(2)
C12 0.131(8) 0.250(14) 0.076(6) 0.001(7) -0.008(5) 0.052(9)
C028 0.054(3) 0.067(3) 0.052(3) 0.000(2) 0.023(2) -0.005(2)
C28 0.058(4) 0.310(13) 0.084(5) 0.019(7) 0.001(4) -0.041(6)
C029 0.042(2) 0.059(3) 0.052(3) -0.008(2) 0.005(2) -0.004(2)
C29 0.062(8) 0.134(15) 0.050(8) -0.014(9) 0.008(6) -0.007(9)
C10 0.094(6) 0.164(9) 0.105(6) -0.006(6) 0.005(5) -0.010(6)
C030 0.043(3) 0.084(4) 0.061(3) -0.017(3) 0.012(2) -0.006(2)
C031 0.058(3) 0.081(4) 0.055(3) -0.005(3) 0.023(3) -0.008(3)
C31 0.070(10) 0.144(14) 0.051(8) -0.017(9) 0.003(7) -0.035(10)
C32 0.191(16) 0.141(12) 0.083(9) -0.015(8) 0.058(10) -0.007(11)
C032 0.043(3) 0.098(4) 0.042(3) -0.011(3) 0.001(2) -0.006(3)
C033 0.050(3) 0.060(3) 0.055(3) 0.000(2) -0.006(2) 0.005(2)
C4 0.116(5) 0.085(4) 0.079(4) 0.012(3) -0.048(4) -0.042(4)
C034 0.068(3) 0.065(3) 0.056(3) -0.006(3) 0.017(3) 0.002(3)
C035 0.048(3) 0.082(4) 0.049(3) -0.003(3) 0.000(2) -0.001(3)
C6 0.119(4) 0.100(4) 0.093(4) 0.001(4) -0.010(4) -0.016(4)
C036 0.061(3) 0.070(3) 0.048(3) -0.006(3) -0.002(2) -0.012(3)
C7 0.107(5) 0.105(5) 0.084(4) -0.008(4) -0.005(4) -0.012(4)
C037 0.040(3) 0.090(4) 0.053(3) -0.001(3) 0.006(2) 0.007(2)
C038 0.042(3) 0.065(3) 0.059(3) -0.005(2) 0.005(2) 0.001(2)
C9 0.111(6) 0.112(6) 0.099(6) -0.017(5) 0.012(5) -0.001(5)
C039 0.077(4) 0.068(4) 0.071(4) 0.012(3) 0.031(3) 0.009(3)
C040 0.067(3) 0.102(5) 0.060(3) 0.019(3) 0.014(3) -0.005(3)
C40 0.053(6) 0.112(9) 0.150(12) -0.027(8) 0.027(7) -0.030(5)
C11 0.088(6) 0.186(10) 0.113(7) -0.048(7) 0.001(5) -0.005(6)
C041 0.069(4) 0.081(4) 0.052(3) 0.011(3) -0.021(3) -0.018(3)
C042 0.045(3) 0.137(6) 0.053(3) -0.003(4) -0.001(3) -0.011(3)
C42 0.082(11) 0.069(10) 0.088(12) -0.004(8) 0.022(8) -0.005(8)
C043 0.057(3) 0.098(5) 0.080(4) 0.014(3) 0.008(3) 0.022(3)
C33 0.099(9) 0.106(9) 0.092(9) 0.002(7) -0.026(8) -0.006(8)
C44 0.195(9) 0.156(8) 0.064(4) 0.000(5) -0.021(5) 0.098(7)
C044 0.086(4) 0.061(4) 0.075(4) 0.009(3) 0.005(3) 0.001(3)
C45 0.036(12) 0.052(11) 0.063(15) 0.019(12) -0.028(10) -0.010(9)
C15 0.049(3) 0.145(6) 0.057(3) 0.004(4) 0.007(3) 0.014(3)
C46 0.055(10) 0.055(9) 0.068(11) 0.009(7) 0.015(7) 0.006(8)
C046 0.070(4) 0.062(3) 0.075(4) 0.003(3) -0.014(3) -0.010(3)
C3 0.071(4) 0.080(4) 0.078(4) 0.019(3) -0.030(3) -0.032(3)
C049 0.040(3) 0.122(5) 0.055(3) 0.000(3) 0.005(2) -0.005(3)
C050 0.100(5) 0.074(4) 0.088(5) 0.003(4) -0.028(4) -0.014(4)
C1 0.047(3) 0.103(5) 0.117(6) 0.034(4) -0.011(3) -0.011(3)
C052 0.102(5) 0.140(7) 0.050(3) 0.022(4) 0.018(3) 0.005(5)
C053 0.043(3) 0.103(5) 0.161(7) 0.011(5) 0.011(4) -0.011(3)
C054 0.090(5) 0.119(6) 0.083(5) 0.033(4) 0.028(4) 0.055(5)
C055 0.057(3) 0.076(4) 0.122(6) 0.025(4) -0.025(4) -0.015(3)
C056 0.096(5) 0.070(4) 0.093(5) 0.010(4) -0.033(4) -0.024(4)
C058 0.096(5) 0.140(7) 0.051(4) 0.018(4) -0.005(3) -0.023(5)
C060 0.32(2) 0.099(7) 0.152(10) -0.031(7) 0.107(12) -0.008(9)
C062 0.115(7) 0.243(12) 0.119(7) 0.084(8) 0.043(6) 0.117(8)
C063 0.075(5) 0.067(5) 0.157(9) 0.003(5) 0.012(6) -0.011(4)
C14 0.156(8) 0.091(6) 0.175(9) 0.017(6) -0.036(7) -0.047(6)
C066 0.175(12) 0.045(5) 0.110(7) -0.009(5) -0.022(8) 0.004(6)
C53 0.126(7) 0.204(10) 0.104(6) -0.039(6) -0.018(5) 0.070(7)
C068 0.259(14) 0.146(8) 0.077(5) -0.041(5) 0.082(7) -0.055(8)

loop_
_atom_type_symbol
_atom_type_description
_atom_type_scat_dispersion_real
_atom_type_scat_dispersion_imag
_atom_type_scat_source
C C 0.0137 0.0067 'International Tables Vol C Tables 4.2.6.8 and 6.1.1.4'
H H 0.0000 0.0000 'International Tables Vol C Tables 4.2.6.8 and 6.1.1.4'
O O 0.0389 0.0241 'International Tables Vol C Tables 4.2.6.8 and 6.1.1.4'
Ti Ti 0.3343 1.4243 'International Tables Vol C Tables 4.2.6.8 and 6.1.1.4'

loop_
_geom_angle_atom_site_label_1
_geom_angle_atom_site_label_2
_geom_angle_atom_site_label_3
_geom_angle
_geom_angle_site_symmetry_1
_geom_angle_site_symmetry_3
_geom_angle_publ_flag
O00V Ti1 Ti2 87.99(9) 2_655 . ?
O00X Ti1 Ti2 142.33(12) . . ?
O00X Ti1 O00V 87.29(16) . 2_655 ?
O00X Ti1 O24 177.58(18) . . ?
O00X Ti1 O25 103.65(15) . . ?
O00X Ti1 O28 96.35(14) . . ?
O24 Ti1 Ti2 37.12(9) . . ?
O24 Ti1 O00V 90.31(13) . 2_655 ?
O25 Ti1 Ti2 38.83(10) . . ?
O25 Ti1 O00V 88.25(15) . 2_655 ?
O25 Ti1 O24 75.92(13) . . ?
O25 Ti1 O28 154.61(14) . . ?
O28 Ti1 Ti2 118.87(9) . . ?
O28 Ti1 O00V 77.13(14) . 2_655 ?
O28 Ti1 O24 83.43(12) . . ?
O29 Ti1 Ti2 100.39(11) . . ?
O29 Ti1 O00V 164.90(15) . 2_655 ?
O29 Ti1 O00X 93.42(17) . . ?
O29 Ti1 O24 88.98(14) . . ?
O29 Ti1 O25 106.18(16) . . ?
O29 Ti1 O28 87.81(15) . . ?
Ti3 Ti2 Ti1 70.64(3) . . ?
O20 Ti2 Ti1 109.69(10) . . ?
O20 Ti2 Ti3 40.46(9) . . ?
O20 Ti2 O24 149.50(13) . . ?
O20 Ti2 O25 76.03(13) . . ?
O20 Ti2 O26 85.93(17) . . ?
O22 Ti2 Ti1 106.39(13) . . ?
O22 Ti2 Ti3 117.52(14) . . ?
O22 Ti2 O20 96.45(16) . . ?
O22 Ti2 O24 95.21(16) . . ?
O22 Ti2 O25 111.70(17) . . ?
O22 Ti2 O26 168.13(19) . . ?
O23 Ti2 Ti1 134.73(16) . . ?
O23 Ti2 Ti3 136.14(17) . . ?
O23 Ti2 O20 109.06(19) . . ?
O23 Ti2 O22 91.5(2) . . ?
O23 Ti2 O24 98.68(19) . . ?
O23 Ti2 O25 155.8(2) . . ?
O23 Ti2 O26 76.7(2) . . ?
O24 Ti2 Ti1 39.83(9) . . ?
O24 Ti2 Ti3 109.63(10) . . ?
O24 Ti2 O25 73.47(13) . . ?
O24 Ti2 O26 88.39(17) . . ?
O25 Ti2 Ti1 33.68(9) . . ?
O25 Ti2 Ti3 37.62(9) . . ?
O25 Ti2 O26 80.17(17) . . ?
O26 Ti2 Ti1 83.57(13) . . ?
O26 Ti2 Ti3 71.46(14) . . ?
Ti2 Ti3 Ti4 72.28(3) . . ?
O31 Ti3 Ti2 92.07(13) . . ?
O31 Ti3 Ti4 83.96(12) . . ?
O01C Ti3 Ti2 152.09(16) . . ?
O01C Ti3 Ti4 130.65(16) . . ?
O01C Ti3 O31 77.2(2) . . ?
O01C Ti3 O20 156.2(2) . . ?
O01C Ti3 O21 97.49(18) . . ?
O01C Ti3 O25 110.33(18) . . ?
O01C Ti3 O27 101.2(3) . . ?
O20 Ti3 Ti2 38.49(10) . . ?
O20 Ti3 Ti4 34.55(10) . . ?
O20 Ti3 O31 81.69(15) . . ?
O21 Ti3 Ti2 109.82(10) . . ?
O21 Ti3 Ti4 41.66(9) . . ?
O21 Ti3 O31 99.98(16) . . ?
O21 Ti3 O20 75.29(13) . . ?
O25 Ti3 Ti2 42.49(9) . . ?
O25 Ti3 Ti4 113.38(10) . . ?
O25 Ti3 O31 86.10(17) . . ?
O25 Ti3 O20 78.83(13) . . ?
O25 Ti3 O21 152.18(14) . . ?
O25 Ti3 O27 87.89(19) . . ?
O27 Ti3 Ti2 86.18(16) . . ?
O27 Ti3 Ti4 102.13(15) . . ?
O27 Ti3 O31 172.78(19) . . ?
O27 Ti3 O20 101.07(19) . . ?
O27 Ti3 O21 87.20(17) . . ?
O16 Ti4 Ti3 118.24(9) . . ?
O16 Ti4 O21 82.49(12) . . ?
O17 Ti4 Ti3 82.43(9) . . ?
O17 Ti4 O16 77.29(13) . . ?
O17 Ti4 O21 87.85(13) . . ?
O18 Ti4 Ti3 139.93(11) . . ?
O18 Ti4 O16 96.39(14) . . ?
O18 Ti4 O17 86.58(14) . . ?
O18 Ti4 O20 104.08(15) . . ?
O18 Ti4 O21 174.43(15) . . ?
O19 Ti4 Ti3 106.24(10) . . ?
O19 Ti4 O16 88.31(15) . . ?
O19 Ti4 O17 165.51(15) . . ?
O19 Ti4 O18 93.52(14) . . ?
O19 Ti4 O20 103.58(15) . . ?
O19 Ti4 O21 91.90(14) . . ?
O20 Ti4 Ti3 38.05(10) . . ?
O20 Ti4 O16 155.47(14) . . ?
O20 Ti4 O17 90.41(14) . . ?
O20 Ti4 O21 75.83(14) . . ?
O21 Ti4 Ti3 38.72(9) . . ?
O00B Ti5 Ti6 38.76(8) . . ?
O00B Ti5 O15 82.98(12) . . ?
O11 Ti5 Ti6 37.88(9) . . ?
O11 Ti5 O00B 75.68(12) . . ?
O11 Ti5 O14 91.70(13) . . ?
O11 Ti5 O15 156.48(13) . . ?
O12 Ti5 Ti6 106.60(11) . . ?
O12 Ti5 O00B 92.80(14) . . ?
O12 Ti5 O11 103.07(15) . . ?
O12 Ti5 O13 93.47(15) . . ?
O12 Ti5 O14 164.65(15) . . ?
O12 Ti5 O15 87.55(14) . . ?
O13 Ti5 Ti6 139.21(11) . . ?
O13 Ti5 O00B 173.66(14) . . ?
O13 Ti5 O11 103.75(14) . . ?
O13 Ti5 O14 86.94(13) . . ?
O13 Ti5 O15 96.37(14) . . ?
O14 Ti5 Ti6 82.50(9) . . ?
O14 Ti5 O00B 86.77(12) . . ?
O14 Ti5 O15 77.16(13) . . ?
O15 Ti5 Ti6 119.12(9) . . ?
Ti7 Ti6 Ti5 72.38(3) . . ?
O30 Ti6 Ti5 84.90(11) . . ?
O30 Ti6 Ti7 94.24(10) . . ?
O00B Ti6 Ti5 41.56(8) . . ?
O00B Ti6 Ti7 109.56(9) . . ?
O00B Ti6 O30 100.01(14) . . ?
O00B Ti6 O11 75.54(12) . . ?
O00Z Ti6 Ti5 132.19(12) . . ?
O00Z Ti6 Ti7 153.33(13) . . ?
O00Z Ti6 O30 80.11(17) . . ?
O00Z Ti6 O00B 97.11(15) . . ?
O00Z Ti6 O3 96.95(18) . . ?
O00Z Ti6 O8 111.32(15) . . ?
O00Z Ti6 O11 160.33(17) . . ?
O3 Ti6 Ti5 101.33(12) . . ?
O3 Ti6 Ti7 85.78(12) . . ?
O3 Ti6 O30 173.44(16) . . ?
O3 Ti6 O00B 86.14(15) . . ?
O3 Ti6 O11 100.66(15) . . ?
O8 Ti6 Ti5 113.69(9) . . ?
O8 Ti6 Ti7 42.20(9) . . ?
O8 Ti6 O30 89.57(14) . . ?
O8 Ti6 O00B 151.21(13) . . ?
O8 Ti6 O3 86.03(15) . . ?
O8 Ti6 O11 78.77(12) . . ?
O11 Ti6 Ti5 34.93(9) . . ?
O11 Ti6 Ti7 38.32(9) . . ?
O11 Ti6 O30 83.23(14) . . ?
Ti6 Ti7 Ti8 70.59(3) . . ?
O6 Ti7 Ti6 110.34(9) . . ?
O6 Ti7 Ti8 40.21(8) . . ?
O6 Ti7 O7 88.65(14) . . ?
O6 Ti7 O8 73.80(12) . . ?
O7 Ti7 Ti6 71.61(11) . . ?
O7 Ti7 Ti8 81.80(11) . . ?
O8 Ti7 Ti6 37.66(8) . . ?
O8 Ti7 Ti8 33.59(8) . . ?
O8 Ti7 O7 79.14(14) . . ?
O9 Ti7 Ti6 138.31(13) . . ?
O9 Ti7 Ti8 135.21(14) . . ?
O9 Ti7 O6 98.69(16) . . ?
O9 Ti7 O7 80.11(17) . . ?
O9 Ti7 O8 158.06(16) . . ?
O9 Ti7 O10 93.14(17) . . ?
O9 Ti7 O11 109.53(16) . . ?
O10 Ti7 Ti6 112.54(11) . . ?
O10 Ti7 Ti8 105.20(11) . . ?
O10 Ti7 O6 95.29(14) . . ?
O10 Ti7 O7 172.65(15) . . ?
O10 Ti7 O8 107.90(14) . . ?
O10 Ti7 O11 94.00(14) . . ?
O11 Ti7 Ti6 39.89(9) . . ?
O11 Ti7 Ti8 109.49(9) . . ?
O11 Ti7 O6 149.70(13) . . ?
O11 Ti7 O7 85.61(14) . . ?
O11 Ti7 O8 75.90(12) . . ?
O1 Ti8 Ti7 98.84(10) . . ?
O1 Ti8 O2 93.82(14) . . ?
O1 Ti8 O4 88.86(13) . . ?
O1 Ti8 O5 166.23(13) . . ?
O1 Ti8 O6 88.17(13) . . ?
O1 Ti8 O8 106.35(14) . . ?
O2 Ti8 Ti7 141.90(11) . . ?
O2 Ti8 O4 95.42(13) . . ?
O2 Ti8 O5 88.13(12) . . ?
O2 Ti8 O6 178.01(14) . . ?
O2 Ti8 O8 103.48(14) . . ?
O4 Ti8 Ti7 120.48(9) . . ?
O4 Ti8 O5 77.38(12) . . ?
O4 Ti8 O6 84.60(12) . . ?
O5 Ti8 Ti7 87.83(8) . . ?
O5 Ti8 O6 89.93(11) . . ?
O6 Ti8 Ti7 37.48(8) . . ?
O8 Ti8 Ti7 38.44(9) . . ?
O8 Ti8 O4 154.63(13) . . ?
O8 Ti8 O5 86.38(13) . . ?
O8 Ti8 O6 75.92(12) . . ?
Ti6 O00B Ti5 99.67(12) . . ?
C01X O00B Ti5 131.4(3) . . ?
C01X O00B Ti6 128.8(3) . . ?
C01M O00V Ti1 115.3(4) . 2_655 ?
C3 O00X Ti1 135.9(4) . . ?
C01I O00Z Ti6 157.6(4) . . ?
C01F O1 Ti8 138.0(3) . . ?
C04D O01C Ti3 161.2(5) . . ?
C01L O2 Ti8 133.8(3) . . ?
C04G O3 Ti6 123.0(3) . . ?
C014 O4 Ti8 114.8(3) . . ?
C015 O5 Ti8 115.2(3) . . ?
Ti7 O6 Ti8 102.31(13) . . ?
C01D O6 Ti7 126.7(3) . . ?
C01D O6 Ti8 130.9(3) . . ?
C04G O7 Ti7 132.0(4) . . ?
Ti6 O8 Ti7 100.14(13) . . ?
Ti8 O8 Ti6 148.42(17) . . ?
Ti8 O8 Ti7 107.97(14) . . ?
C04O O9 Ti7 153.1(4) . . ?
C01B O10 Ti7 132.3(3) . . ?
Ti5 O11 Ti6 107.19(14) . . ?
Ti5 O11 Ti7 146.77(17) . . ?
Ti7 O11 Ti6 101.79(14) . . ?
C028 O12 Ti5 137.7(3) . . ?
C01Y O13 Ti5 133.8(3) . . ?
C01H O14 Ti5 116.0(3) . . ?
C016 O15 Ti5 115.2(3) . . ?
C016 O16 Ti4 115.2(3) . . ?
C01H O17 Ti4 115.5(3) . . ?
C01S O18 Ti4 131.8(3) . . ?
C01Z O19 Ti4 139.3(3) . . ?
Ti2 O20 Ti3 101.06(14) . . ?
Ti4 O20 Ti2 147.71(18) . . ?
Ti4 O20 Ti3 107.40(17) . . ?
Ti3 O21 Ti4 99.62(15) . . ?
C02F O21 Ti3 128.6(3) . . ?
C02F O21 Ti4 131.5(3) . . ?
C03B O22 Ti2 137.4(4) . . ?
C05H O23 Ti2 152.8(5) . . ?
Ti2 O24 Ti1 103.06(15) . . ?
C01J O24 Ti1 130.2(3) . . ?
C01J O24 Ti2 126.6(3) . . ?
Ti1 O25 Ti2 107.49(16) . . ?
Ti1 O25 Ti3 149.08(19) . . ?
Ti3 O25 Ti2 99.89(14) . . ?
C05K O26 Ti2 129.8(5) . . ?
C05K O27 Ti3 122.9(5) . . ?
C017 O28 Ti1 116.2(4) . . ?
C02Q O29 Ti1 139.1(3) . . ?
H19A C19 H19B 109.5 . . ?
H19A C19 H19C 109.5 . . ?
H19B C19 H19C 109.5 . . ?
C044 C19 H19A 109.4 . . ?
C044 C19 H19B 109.9 . . ?
C044 C19 H19C 109.2 . . ?
C01B C01A C02L 118.6(5) . . ?
C01B C01A C02O 121.0(4) . . ?
C02L C01A C02O 120.4(4) . . ?
O10 C01B C01A 119.2(4) . . ?
O10 C01B C01K 119.9(4) . . ?
C01A C01B C01K 120.7(4) . . ?
O6 C01D C01G 118.1(4) . . ?
C025 C01D O6 120.5(4) . . ?
C025 C01D C01G 121.4(4) . . ?
C01I C01E C01U 117.4(4) . . ?
C01I C01E C029 121.3(4) . . ?
C01U C01E C029 121.2(4) . . ?
O1 C01F C02E 118.6(4) . . ?
O1 C01F C018 119.0(4) . . ?
C02E C01F C018 122.3(5) . . ?
C01D C01G C02O 121.8(4) . . ?
C027 C01G C01D 117.7(5) . . ?
C027 C01G C02O 120.5(4) . . ?
O14 C01H O17 127.9(5) . . ?
O14 C01H C016 116.3(4) . . ?
O17 C01H C016 115.8(4) . . ?
O00Z C01I C01E 120.2(4) . . ?
O00Z C01I C024 117.5(4) . . ?
C01E C01I C024 122.4(4) . . ?
O24 C01J C02N 120.1(4) . . ?
C02B C01J O24 117.4(5) . . ?
C02B C01J C02N 122.4(5) . . ?
C01B C01K C026 121.3(4) . . ?
C03L C01K C01B 117.4(5) . . ?
C03L C01K C026 121.2(5) . . ?
O2 C01L C01P 118.7(4) . . ?
O2 C01L C033 120.0(4) . . ?
C01P C01L C033 121.2(4) . . ?
O00V C01M O00V 128.2(7) . 2_655 ?
O00V C01M C017 115.9(4) . . ?
O00V C01M C017 115.9(4) 2_655 . ?
H01A C01N H01B 107.8 . . ?
C018 C01N H01A 109.0 . . ?
C018 C01N H01B 109.0 . . ?
C018 C01N C025 112.9(4) . . ?
C025 C01N H01A 109.0 . . ?
C025 C01N H01B 109.0 . . ?
C01X C01O C03C 124.9(4) . . ?
C02P C01O C01X 116.6(5) . . ?
C02P C01O C03C 118.5(5) . . ?
C01L C01P C02H 120.2(4) . . ?
C01L C01P C13 117.8(7) . . ?
C13 C01P C02H 122.0(7) . . ?
C46 C01P C01L 119.6(14) . . ?
C46 C01P C02H 116.0(14) . . ?
C01Y C01Q C02C 116.9(5) . . ?
C01Y C01Q C026 119.4(4) . . ?
C02C C01Q C026 123.5(4) . . ?
C01X C01R C029 123.6(4) . . ?
C01X C01R C038 118.7(5) . . ?
C038 C01R C029 117.6(4) . . ?
O18 C01S C02D 116.9(4) . . ?
O18 C01S C021 120.8(5) . . ?
C02D C01S C021 122.2(4) . . ?
C01E C01U H01U 118.9 . . ?
C03N C01U C01E 122.2(5) . . ?
C03N C01U H01U 118.9 . . ?
C01Z C01V C03Q 118.3(5) . . ?
C034 C01V C01Z 117.6(5) . . ?
C034 C01V C03Q 123.9(5) . . ?
O00B C01X C01O 120.6(4) . . ?
C01R C01X O00B 117.5(4) . . ?
C01R C01X C01O 121.9(4) . . ?
O13 C01Y C01Q 116.7(4) . . ?
O13 C01Y C023 120.5(4) . . ?
C01Q C01Y C023 122.6(4) . . ?
O19 C01Z C01V 118.4(4) . . ?
O19 C01Z C020 118.6(4) . . ?
C01V C01Z C020 122.9(5) . . ?
H26A C26 H26B 109.5 . . ?
H26A C26 H26C 109.5 . . ?
H26B C26 H26C 109.5 . . ?
C044 C26 H26A 109.5 . . ?
C044 C26 H26B 109.5 . . ?
C044 C26 H26C 109.5 . . ?
C02X C02A C03V 121.1(5) . . ?
C028 C02A C02X 115.6(5) . . ?
C028 C02A C03V 122.2(5) . . ?
H2AA C2A H2AB 109.5 . . ?
H2AA C2A H2AC 109.5 . . ?
H2AB C2A H2AC 109.5 . . ?
C04P C2A H2AA 109.5 . . ?
C04P C2A H2AB 109.5 . . ?
C04P C2A H2AC 109.5 . . ?
C01J C02B C03D 122.6(5) . . ?
C01J C02B C03E 118.0(5) . . ?
C03E C02B C03D 119.3(5) . . ?
C01Q C02C H02C 118.9 . . ?
C03P C02C C01Q 122.3(5) . . ?
C03P C02C H02C 118.9 . . ?
C01S C02D C03M 119.6(4) . . ?
C01S C02D C032 117.7(5) . . ?
C032 C02D C03M 122.5(5) . . ?
C01F C02E C02K 117.6(5) . . ?
C01F C02E C02Y 121.6(4) . . ?
C02K C02E C02Y 120.1(5) . . ?
O21 C02F C036 117.8(5) . . ?
C03I C02F O21 121.3(5) . . ?
C03I C02F C036 120.9(5) . . ?
C02X C02G C03W 123.9(5) . . ?
C02X C02G C031 117.2(5) . . ?
C031 C02G C03W 118.8(5) . . ?
C01P C02H H02A 108.2 . . ?
C01P C02H H02B 108.2 . . ?
H02A C02H H02B 107.4 . . ?
C024 C02H C01P 116.2(4) . . ?
C024 C02H H02A 108.2 . . ?
C024 C02H H02B 108.2 . . ?
C02K C02I C044 122.8(5) . . ?
C022 C02I C02K 116.4(5) . . ?
C022 C02I C044 120.7(5) . . ?
C028 C02J C03C 119.2(4) . . ?
C031 C02J C03C 123.1(5) . . ?
C031 C02J C028 117.6(5) . . ?
C02E C02K C02I 122.9(5) . . ?
C02E C02K H02K 118.6 . . ?
C02I C02K H02K 118.6 . . ?
C01A C02L H02L 118.7 . . ?
C035 C02L C01A 122.6(5) . . ?
C035 C02L H02L 118.7 . . ?
C02Z C02M C03Y 120.6(5) . . ?
C027 C02M C02Z 116.6(4) . . ?
C027 C02M C03Y 122.7(5) . . ?
C01J C02N C02T 123.7(5) . . ?
C03S C02N C01J 116.7(5) . . ?
C03S C02N C02T 119.5(5) . . ?
C01A C02O H02D 109.2 . . ?
C01A C02O H02E 109.2 . . ?
C01G C02O C01A 112.1(4) . . ?
C01G C02O H02D 109.2 . . ?
C01G C02O H02E 109.2 . . ?
H02D C02O H02E 107.9 . . ?
C01O C02P H02P 117.9 . . ?
C01O C02P C02U 124.1(5) . . ?
C02U C02P H02P 117.9 . . ?
O29 C02Q C03F 118.9(5) . . ?
O29 C02Q C041 120.0(5) . . ?
C041 C02Q C03F 121.1(5) . . ?
C02V C02R H02R 118.6 . . ?
C020 C02R H02R 118.6 . . ?
C020 C02R C02V 122.8(5) . . ?
H02F C02S H02G 106.8 . . ?
C020 C02S H02F 107.0 . . ?
C020 C02S H02G 107.0 . . ?
C021 C02S H02F 107.0 . . ?
C021 C02S H02G 107.0 . . ?
C021 C02S C020 121.2(5) . . ?
C02N C02T H02H 109.1 . . ?
C02N C02T H02I 109.1 . . ?
C02N C02T C03F 112.4(4) . . ?
H02H C02T H02I 107.8 . . ?
C03F C02T H02H 109.1 . . ?
C03F C02T H02I 109.1 . . ?
C02P C02U C04B 120.7(5) . . ?
C02P C02U C038 117.4(5) . . ?
C038 C02U C04B 121.9(5) . . ?
C02R C02V C039 120.0(5) . . ?
C034 C02V C02R 116.8(5) . . ?
C034 C02V C039 123.2(5) . . ?
C030 C18 C15 122.6(5) . . ?
C032 C18 C030 117.0(5) . . ?
C032 C18 C15 120.4(5) . . ?
C02A C02X H02X 118.1 . . ?
C02G C02X C02A 123.7(5) . . ?
C02G C02X H02X 118.1 . . ?
C02E C02Y H02J 106.9 . . ?
C02E C02Y H02M 106.9 . . ?
C02E C02Y C033 121.6(5) . . ?
H02J C02Y H02M 106.7 . . ?
C033 C02Y H02J 106.9 . . ?
C033 C02Y H02M 106.9 . . ?
C02M C02Z H02Z 118.3 . . ?
C025 C02Z C02M 123.4(5) . . ?
C025 C02Z H02Z 118.3 . . ?
H20A C20 H20B 109.5 . . ?
H20A C20 H20C 109.5 . . ?
H20B C20 H20C 109.5 . . ?
C044 C20 H20A 109.5 . . ?
C044 C20 H20B 109.5 . . ?
C044 C20 H20C 109.5 . . ?
O22 C03B C03G 120.6(5) . . ?
O22 C03B C037 119.3(5) . . ?
C037 C03B C03G 120.0(5) . . ?
C01O C03C H03A 108.7 . . ?
C01O C03C H03B 108.7 . . ?
C02J C03C C01O 114.3(4) . . ?
C02J C03C H03A 108.7 . . ?
C02J C03C H03B 108.7 . . ?
H03A C03C H03B 107.6 . . ?
C02B C03D H03C 108.8 . . ?
C02B C03D H03D 108.8 . . ?
C02B C03D C037 113.8(4) . . ?
H03C C03D H03D 107.7 . . ?
C037 C03D H03C 108.8 . . ?
C037 C03D H03D 108.8 . . ?
C02B C03E H03E 119.2 . . ?
C03T C03E C02B 121.6(5) . . ?
C03T C03E H03E 119.2 . . ?
C02Q C03F C02T 118.2(5) . . ?
C04R C03F C02Q 117.9(5) . . ?
C04R C03F C02T 123.4(5) . . ?
C03B C03G C03M 120.7(5) . . ?
C03X C03G C03B 117.5(5) . . ?
C03X C03G C03M 121.6(5) . . ?
C03N C03H H03H 118.6 . . ?
C024 C03H H03H 118.6 . . ?
C024 C03H C03N 122.9(5) . . ?
C02F C03I C03Q 124.3(5) . . ?
C02F C03I C04C 117.1(6) . . ?
C04C C03I C03Q 118.6(6) . . ?
H03F C03J H03G 107.5 . . ?
C03O C03J H03F 108.4 . . ?
C03O C03J H03G 108.4 . . ?
C036 C03J H03F 108.4 . . ?
C036 C03J H03G 108.4 . . ?
C036 C03J C03O 115.4(5) . . ?
C01K C03L H03L 118.3 . . ?
C035 C03L C01K 123.4(5) . . ?
C035 C03L H03L 118.3 . . ?
C02D C03M H03I 108.1 . . ?
C02D C03M H03J 108.1 . . ?
C03G C03M C02D 116.9(5) . . ?
C03G C03M H03I 108.1 . . ?
C03G C03M H03J 108.1 . . ?
H03I C03M H03J 107.3 . . ?
C01U C03N C03H 118.1(5) . . ?
C01U C03N C04E 122.5(5) . . ?
C03H C03N C04E 119.2(5) . . ?
C04D C03O C03J 121.2(5) . . ?
C04D C03O C046 118.5(5) . . ?
C046 C03O C03J 120.3(5) . . ?
C02C C03P C040 118.6(5) . . ?
C03U C03P C02C 118.2(5) . . ?
C03U C03P C040 123.2(5) . . ?
C01V C03Q H03K 108.7 . . ?
C01V C03Q H03M 108.7 . . ?
C03I C03Q C01V 114.3(5) . . ?
C03I C03Q H03K 108.7 . . ?
C03I C03Q H03M 108.7 . . ?
H03K C03Q H03M 107.6 . . ?
C04F C03R H03R 118.9 . . ?
C04F C03R C036 122.3(6) . . ?
C036 C03R H03R 118.9 . . ?
C02N C03S H03S 118.7 . . ?
C02N C03S C03T 122.5(6) . . ?
C03T C03S H03S 118.7 . . ?
C03E C03T C03S 118.6(5) . . ?
C03E C03T C054 122.1(6) . . ?
C03S C03T C054 119.2(6) . . ?
C03P C03U H03U 118.4 . . ?
C03P C03U C023 123.3(5) . . ?
C023 C03U H03U 118.4 . . ?
C02A C03V H03N 106.6 . . ?
C02A C03V H03O 106.6 . . ?
H03N C03V H03O 106.6 . . ?
C023 C03V C02A 122.7(5) . . ?
C023 C03V H03N 106.6 . . ?
C023 C03V H03O 106.6 . . ?
C02G C03W C04S 111.1(5) . . ?
C02G C03W C04Y 109.5(5) . . ?
C04N C03W C02G 109.3(5) . . ?
C04N C03W C04S 108.9(5) . . ?
C04N C03W C04Y 109.4(5) . . ?
C04Y C03W C04S 108.6(5) . . ?
C03G C03X H03X 118.0 . . ?
C042 C03X C03G 123.9(5) . . ?
C042 C03X H03X 118.0 . . ?
C04A C03Y C02M 108.1(5) . . ?
C04A C03Y C04U 110.1(6) . . ?
C04U C03Y C02M 108.8(5) . . ?
C043 C03Y C02M 112.3(5) . . ?
C043 C03Y C04A 108.6(5) . . ?
C043 C03Y C04U 108.8(5) . . ?
C05N C03Z C05X 99.8(7) . . ?
C05N C03Z C035 114.1(6) . . ?
C28 C03Z C05N 113.9(7) . . ?
C28 C03Z C05X 108.4(8) . . ?
C28 C03Z C035 112.0(6) . . ?
C035 C03Z C05X 107.6(6) . . ?
C21 C47 C24 99(2) . . ?
C21 C47 C45 110.6(19) . . ?
C24 C47 C45 107(2) . . ?
C43 C47 C21 119(2) . . ?
C43 C47 C24 107(3) . . ?
C43 C47 C45 113(2) . . ?
C03Y C04A H04A 109.5 . . ?
C03Y C04A H04B 109.5 . . ?
C03Y C04A H04C 109.5 . . ?
H04A C04A H04B 109.5 . . ?
H04A C04A H04C 109.5 . . ?
H04B C04A H04C 109.5 . . ?
C02U C04B C053 107.2(5) . . ?
C04X C04B C02U 113.1(5) . . ?
C04X C04B C05F 109.3(6) . . ?
C04X C04B C053 108.1(6) . . ?
C05F C04B C02U 109.1(5) . . ?
C05F C04B C053 110.0(6) . . ?
C03I C04C H04D 118.0 . . ?
C04F C04C C03I 124.0(6) . . ?
C04F C04C H04D 118.0 . . ?
O01C C04D C03O 120.6(5) . . ?
O01C C04D C04J 116.7(6) . . ?
C03O C04D C04J 122.7(5) . . ?
C03N C04E C05Y 108.0(6) . . ?
C05G C04E C03N 109.6(6) . . ?
C05G C04E C05Y 105.2(7) . . ?
C44 C04E C03N 111.7(6) . . ?
C44 C04E C05G 113.9(7) . . ?
C44 C04E C05Y 108.2(8) . . ?
C03R C04F C05M 120.4(7) . . ?
C04C C04F C03R 117.4(6) . . ?
C04C C04F C05M 122.2(8) . . ?
O3 C04G C05B 113.7(5) . . ?
O7 C04G O3 125.5(5) . . ?
O7 C04G C05B 120.8(6) . . ?
H5A C5 H5B 106.7 . . ?
C4 C5 H5A 106.9 . . ?
C4 C5 H5B 106.9 . . ?
C4 C5 C041 121.9(7) . . ?
C041 C5 H5A 106.9 . . ?
C041 C5 H5B 106.9 . . ?
C04D C04J C1 121.5(5) . . ?
C04D C04J C055 116.1(6) . . ?
C055 C04J C1 122.2(6) . . ?
H04E C04M H04F 109.5 . . ?
H04E C04M H04G 109.5 . . ?
H04F C04M H04G 109.5 . . ?
C039 C04M H04E 109.5 . . ?
C039 C04M H04F 109.5 . . ?
C039 C04M H04G 109.5 . . ?
C03W C04N H04H 109.5 . . ?
C03W C04N H04I 109.5 . . ?
C03W C04N H04J 109.5 . . ?
H04H C04N H04I 109.5 . . ?
H04H C04N H04J 109.5 . . ?
H04I C04N H04J 109.5 . . ?
O9 C04O H04O 107.5 . . ?
O9 C04O C05D 110.2(6) . . ?
O9 C04O C05I 107.8(6) . . ?
C05D C04O H04O 107.5 . . ?
C05D C04O C05I 116.1(6) . . ?
C05I C04O H04O 107.5 . . ?
C2A C04P C31 112.1(13) . . ?
C2A C04P C042 111.3(11) . . ?
C25 C04P C06L 107.7(11) . . ?
C25 C04P C042 107.6(8) . . ?
C29 C04P C2A 107.1(14) . . ?
C29 C04P C31 103.3(12) . . ?
C29 C04P C042 110.0(7) . . ?
C32 C04P C06L 106.2(11) . . ?
C32 C04P C25 115.6(11) . . ?
C32 C04P C042 107.5(9) . . ?
C042 C04P C06L 112.4(7) . . ?
C042 C04P C31 112.5(8) . . ?
H04K C04Q H04L 109.5 . . ?
H04K C04Q H04M 109.5 . . ?
H04L C04Q H04M 109.5 . . ?
C039 C04Q H04K 109.5 . . ?
C039 C04Q H04L 109.5 . . ?
C039 C04Q H04M 109.5 . . ?
C03F C04R H04R 118.9 . . ?
C03F C04R C050 122.2(6) . . ?
C050 C04R H04R 118.9 . . ?
C03W C04S H04N 109.5 . . ?
C03W C04S H04P 109.5 . . ?
C03W C04S H04Q 109.5 . . ?
H04N C04S H04P 109.5 . . ?
H04N C04S H04Q 109.5 . . ?
H04P C04S H04Q 109.5 . . ?
C046 C04T C23 120.2(6) . . ?
C055 C04T C23 123.2(6) . . ?
C055 C04T C046 116.6(5) . . ?
C03Y C04U H04S 109.5 . . ?
C03Y C04U H04T 109.5 . . ?
C03Y C04U H04U 109.5 . . ?
H04S C04U H04T 109.5 . . ?
H04S C04U H04U 109.5 . . ?
H04T C04U H04U 109.5 . . ?
H04V C04V H04W 109.5 . . ?
H04V C04V H04X 109.5 . . ?
H04W C04V H04X 109.5 . . ?
C039 C04V H04V 109.5 . . ?
C039 C04V H04W 109.5 . . ?
C039 C04V H04X 109.5 . . ?
H04Y C04W H 109.5 . . ?
H04Y C04W HA 109.5 . . ?
H C04W HA 109.5 . . ?
C054 C04W H04Y 109.5 . . ?
C054 C04W H 109.5 . . ?
C054 C04W HA 109.5 . . ?
C04B C04X H04Z 109.5 . . ?
C04B C04X HB 109.5 . . ?
C04B C04X HC 109.5 . . ?
H04Z C04X HB 109.5 . . ?
H04Z C04X HC 109.5 . . ?
HB C04X HC 109.5 . . ?
C03W C04Y H04 109.5 . . ?
C03W C04Y HD 109.5 . . ?
C03W C04Y HE 109.5 . . ?
H04 C04Y HD 109.5 . . ?
H04 C04Y HE 109.5 . . ?
HD C04Y HE 109.5 . . ?
H1 C04Z HF 109.5 . . ?
H1 C04Z HG 109.5 . . ?
HF C04Z HG 109.5 . . ?
C040 C04Z H1 109.5 . . ?
C040 C04Z HF 109.5 . . ?
C040 C04Z HG 109.5 . . ?
C47 C21 H21A 109.5 . . ?
C47 C21 H21B 109.5 . . ?
C47 C21 H21C 109.5 . . ?
H21A C21 H21B 109.5 . . ?
H21A C21 H21C 109.5 . . ?
H21B C21 H21C 109.5 . . ?
C05Z C05A C050 111.4(8) . . ?
C05Z C05A C060 108.5(9) . . ?
C05Z C05A C14 106.2(9) . . ?
C050 C05A C060 105.6(9) . . ?
C14 C05A C050 112.6(8) . . ?
C14 C05A C060 112.4(10) . . ?
C04G C05B H05A 109.5 . . ?
C04G C05B H05B 109.5 . . ?
C04G C05B H05C 109.5 . . ?
H05A C05B H05B 109.5 . . ?
H05A C05B H05C 109.5 . . ?
H05B C05B H05C 109.5 . . ?
H05D C05C H05E 109.5 . . ?
H05D C05C H05F 109.5 . . ?
H05E C05C H05F 109.5 . . ?
C044 C05C H05D 109.5 . . ?
C044 C05C H05E 109.5 . . ?
C044 C05C H05F 109.5 . . ?
C04O C05D H05G 109.5 . . ?
C04O C05D H05H 109.5 . . ?
C04O C05D H05I 109.5 . . ?
H05G C05D H05H 109.5 . . ?
H05G C05D H05I 109.5 . . ?
H05H C05D H05I 109.5 . . ?
H17A C17 H17B 109.5 . . ?
H17A C17 H17C 109.5 . . ?
H17B C17 H17C 109.5 . . ?
C15 C17 H17A 109.5 . . ?
C15 C17 H17B 109.5 . . ?
C15 C17 H17C 109.5 . . ?
C04B C05F H05J 109.5 . . ?
C04B C05F H05K 109.5 . . ?
C04B C05F H05L 109.5 . . ?
H05J C05F H05K 109.5 . . ?
H05J C05F H05L 109.5 . . ?
H05K C05F H05L 109.5 . . ?
C04E C05G H05M 109.5 . . ?
C04E C05G H05N 109.5 . . ?
C04E C05G H05O 109.5 . . ?
H05M C05G H05N 109.5 . . ?
H05M C05G H05O 109.5 . . ?
H05N C05G H05O 109.5 . . ?
O23 C05H H05P 107.2 . . ?
O23 C05H C05V 106.0(7) . . ?
O23 C05H C05W 110.2(7) . . ?
C05V C05H H05P 107.2 . . ?
C05W C05H H05P 107.2 . . ?
C05W C05H C05V 118.7(7) . . ?
C04O C05I H05Q 109.5 . . ?
C04O C05I H05R 109.5 . . ?
C04O C05I H05S 109.5 . . ?
H05Q C05I H05R 109.5 . . ?
H05Q C05I H05S 109.5 . . ?
H05R C05I H05S 109.5 . . ?
O26 C05K O27 128.0(8) . . ?
O26 C05K C05R 116.0(7) . . ?
O27 C05K C05R 115.6(7) . . ?
C04F C05M C06H 105.6(8) . . ?
C06A C05M C04F 115.2(8) . . ?
C06A C05M C06H 103.6(11) . . ?
C068 C05M C04F 112.1(8) . . ?
C068 C05M C06A 113.9(9) . . ?
C068 C05M C06H 105.2(10) . . ?
C03Z C05N H05T 109.5 . . ?
C03Z C05N H05U 109.5 . . ?
C03Z C05N H05V 109.5 . . ?
H05T C05N H05U 109.5 . . ?
H05T C05N H05V 109.5 . . ?
H05U C05N H05V 109.5 . . ?
H05W C05O H05X 109.5 . . ?
H05W C05O H05Y 109.5 . . ?
H05X C05O H05Y 109.5 . . ?
C054 C05O H05W 109.5 . . ?
C054 C05O H05X 109.5 . . ?
C054 C05O H05Y 109.5 . . ?
C05K C05R H05Z 109.5 . . ?
C05K C05R HH 109.5 . . ?
C05K C05R HI 109.5 . . ?
H05Z C05R HH 109.5 . . ?
H05Z C05R HI 109.5 . . ?
HH C05R HI 109.5 . . ?
C05H C05V H05 109.5 . . ?
C05H C05V HJ 109.5 . . ?
C05H C05V HK 109.5 . . ?
H05 C05V HJ 109.5 . . ?
H05 C05V HK 109.5 . . ?
HJ C05V HK 109.5 . . ?
C05H C05W H2 109.5 . . ?
C05H C05W HL 109.5 . . ?
C05H C05W HM 109.5 . . ?
H2 C05W HL 109.5 . . ?
H2 C05W HM 109.5 . . ?
HL C05W HM 109.5 . . ?
C03Z C05X H3 109.5 . . ?
C03Z C05X HN 109.5 . . ?
C03Z C05X HO 109.5 . . ?
H3 C05X HN 109.5 . . ?
H3 C05X HO 109.5 . . ?
HN C05X HO 109.5 . . ?
C04E C05Y H4 109.5 . . ?
C04E C05Y HP 109.5 . . ?
C04E C05Y HQ 109.5 . . ?
H4 C05Y HP 109.5 . . ?
H4 C05Y HQ 109.5 . . ?
HP C05Y HQ 109.5 . . ?
C05A C05Z H5 109.5 . . ?
C05A C05Z HR 109.5 . . ?
C05A C05Z HS 109.5 . . ?
H5 C05Z HR 109.5 . . ?
H5 C05Z HS 109.5 . . ?
HR C05Z HS 109.5 . . ?
C47 C24 H24A 109.5 . . ?
C47 C24 H24B 109.5 . . ?
C47 C24 H24C 109.5 . . ?
H24A C24 H24B 109.5 . . ?
H24A C24 H24C 109.5 . . ?
H24B C24 H24C 109.5 . . ?
C05M C06A H06A 109.5 . . ?
C05M C06A H06B 109.5 . . ?
C05M C06A H06C 109.5 . . ?
H06A C06A H06B 109.5 . . ?
H06A C06A H06C 109.5 . . ?
H06B C06A H06C 109.5 . . ?
H16A C16 H16B 109.5 . . ?
H16A C16 H16C 109.5 . . ?
H16B C16 H16C 109.5 . . ?
C15 C16 H16A 109.5 . . ?
C15 C16 H16B 109.5 . . ?
C15 C16 H16C 109.5 . . ?
C05M C06H H06D 109.5 . . ?
C05M C06H H06E 109.5 . . ?
C05M C06H H06F 109.5 . . ?
H06D C06H H06E 109.5 . . ?
H06D C06H H06F 109.5 . . ?
H06E C06H H06F 109.5 . . ?
C04P C06L H06G 109.5 . . ?
C04P C06L H06H 109.5 . . ?
C04P C06L H06I 109.5 . . ?
H06G C06L H06H 109.5 . . ?
H06G C06L H06I 109.5 . . ?
H06H C06L H06I 109.5 . . ?
H51A C51 H51B 109.5 . . ?
H51A C51 H51C 109.5 . . ?
H51B C51 H51C 109.5 . . ?
C23 C51 H51A 109.5 . . ?
C23 C51 H51B 109.5 . . ?
C23 C51 H51C 109.5 . . ?
C47 C43 H43A 109.5 . . ?
C47 C43 H43B 109.5 . . ?
C47 C43 H43C 109.5 . . ?
H43A C43 H43B 109.5 . . ?
H43A C43 H43C 109.5 . . ?
H43B C43 H43C 109.5 . . ?
H22A C22 H22B 109.5 . . ?
H22A C22 H22C 109.5 . . ?
H22B C22 H22C 109.5 . . ?
C34 C22 H22A 109.5 . . ?
C34 C22 H22B 109.5 . . ?
C34 C22 H22C 109.5 . . ?
C22 C34 C27 113.0(12) . . ?
C22 C34 C40 110.3(12) . . ?
C30 C34 C22 111.3(11) . . ?
C30 C34 C27 108.7(12) . . ?
C30 C34 C40 105.3(13) . . ?
C40 C34 C27 108.0(11) . . ?
C34 C30 H30A 109.5 . . ?
C34 C30 H30B 109.5 . . ?
C34 C30 H30C 109.5 . . ?
H30A C30 H30B 109.5 . . ?
H30A C30 H30C 109.5 . . ?
H30B C30 H30C 109.5 . . ?
C27 C35 H35 117.7 . . ?
C27 C35 C033 124.5(11) . . ?
C033 C35 H35 117.7 . . ?
C35 C27 C34 122.6(14) . . ?
C35 C27 C13 116.2(13) . . ?
C13 C27 C34 120.6(14) . . ?
C01P C13 H13 119.3 . . ?
C27 C13 C01P 121.4(12) . . ?
C27 C13 H13 119.3 . . ?
O4 C014 O4 127.3(6) . 2_655 ?
O4 C014 C015 116.4(3) . . ?
O4 C014 C015 116.3(3) 2_655 . ?
O5 C015 O5 127.7(6) . 2_655 ?
O5 C015 C014 116.1(3) . . ?
O5 C015 C014 116.1(3) 2_655 . ?
O15 C016 C01H 115.2(4) . . ?
O16 C016 O15 128.9(4) . . ?
O16 C016 C01H 116.0(4) . . ?
O28 C017 O28 129.1(7) 2_655 . ?
O28 C017 C01M 115.4(3) . . ?
O28 C017 C01M 115.4(3) 2_655 . ?
C01F C018 C01N 120.3(4) . . ?
C022 C018 C01F 117.7(5) . . ?
C022 C018 C01N 121.8(5) . . ?
H48A C48 H48B 109.5 . . ?
H48A C48 H48C 109.5 . . ?
H48B C48 H48C 109.5 . . ?
C23 C48 H48A 109.5 . . ?
C23 C48 H48B 109.5 . . ?
C23 C48 H48C 109.5 . . ?
H50A C50 H50B 109.5 . . ?
H50A C50 H50C 109.5 . . ?
H50B C50 H50C 109.5 . . ?
C23 C50 H50A 109.5 . . ?
C23 C50 H50B 109.5 . . ?
C23 C50 H50C 109.5 . . ?
C01Z C020 C02S 120.9(5) . . ?
C02R C020 C01Z 116.4(5) . . ?
C02R C020 C02S 121.9(5) . . ?
C01S C021 C02S 121.3(5) . . ?
C030 C021 C01S 117.0(5) . . ?
C030 C021 C02S 121.4(5) . . ?
H52A C52 H52B 109.5 . . ?
H52A C52 H52C 109.5 . . ?
H52B C52 H52C 109.5 . . ?
C23 C52 H52A 109.5 . . ?
C23 C52 H52B 109.5 . . ?
C23 C52 H52C 109.5 . . ?
C2 C8 H8 118.3 . . ?
C7 C8 H8 118.3 . . ?
C7 C8 C2 123.4(8) . . ?
C02I C022 H022 118.5 . . ?
C018 C022 C02I 123.0(5) . . ?
C018 C022 H022 118.5 . . ?
C01Y C023 C03V 122.1(5) . . ?
C03U C023 C01Y 116.7(5) . . ?
C03U C023 C03V 120.5(5) . . ?
C8 C2 C3 117.7(7) . . ?
C8 C2 C1 118.1(7) . . ?
C3 C2 C1 123.3(7) . . ?
C04T C23 C51 98.2(8) . . ?
C04T C23 C48 107.0(10) . . ?
C50 C23 C04T 119.0(12) . . ?
C50 C23 C48 101.3(15) . . ?
C50 C23 C52 112.5(17) . . ?
C52 C23 C04T 115.6(14) . . ?
C52 C23 C48 97.7(17) . . ?
C49 C23 C04T 117.0(8) . . ?
C49 C23 C51 93.1(13) . . ?
C49 C23 C33 127.3(15) . . ?
C33 C23 C04T 110.8(12) . . ?
C33 C23 C51 101.1(13) . . ?
C01I C024 C02H 120.2(4) . . ?
C03H C024 C01I 116.6(5) . . ?
C03H C024 C02H 122.9(5) . . ?
C01D C025 C01N 123.2(4) . . ?
C01D C025 C02Z 117.7(4) . . ?
C02Z C025 C01N 119.1(5) . . ?
C04P C25 H25A 109.5 . . ?
C04P C25 H25B 109.5 . . ?
C04P C25 H25C 109.5 . . ?
H25A C25 H25B 109.5 . . ?
H25A C25 H25C 109.5 . . ?
H25B C25 H25C 109.5 . . ?
C01K C026 C01Q 117.9(4) . . ?
C01K C026 H02N 107.8 . . ?
C01K C026 H02O 107.8 . . ?
C01Q C026 H02N 107.8 . . ?
C01Q C026 H02O 107.8 . . ?
H02N C026 H02O 107.2 . . ?
C23 C49 H49A 109.5 . . ?
C23 C49 H49B 109.5 . . ?
C23 C49 H49C 109.5 . . ?
H49A C49 H49B 109.5 . . ?
H49A C49 H49C 109.5 . . ?
H49B C49 H49C 109.5 . . ?
C01G C027 H027 118.5 . . ?
C02M C027 C01G 123.1(5) . . ?
C02M C027 H027 118.5 . . ?
H12A C12 H12B 109.5 . . ?
H12A C12 H12C 109.5 . . ?
H12B C12 H12C 109.5 . . ?
C10 C12 H12A 109.5 . . ?
C10 C12 H12B 109.5 . . ?
C10 C12 H12C 109.5 . . ?
O12 C028 C02A 119.0(4) . . ?
O12 C028 C02J 117.3(4) . . ?
C02J C028 C02A 123.7(5) . . ?
C03Z C28 H28A 109.5 . . ?
C03Z C28 H28B 109.5 . . ?
C03Z C28 H28C 109.5 . . ?
H28A C28 H28B 109.5 . . ?
H28A C28 H28C 109.5 . . ?
H28B C28 H28C 109.5 . . ?
C01E C029 C01R 114.4(4) . . ?
C01E C029 H02Q 108.7 . . ?
C01E C029 H02S 108.7 . . ?
C01R C029 H02Q 108.7 . . ?
C01R C029 H02S 108.7 . . ?
H02Q C029 H02S 107.6 . . ?
C04P C29 H29A 109.5 . . ?
C04P C29 H29B 109.5 . . ?
C04P C29 H29C 109.5 . . ?
H29A C29 H29B 109.5 . . ?
H29A C29 H29C 109.5 . . ?
H29B C29 H29C 109.5 . . ?
C12 C10 C7 110.4(9) . . ?
C12 C10 C9 103.7(8) . . ?
C7 C10 C9 109.2(7) . . ?
C11 C10 C12 108.3(9) . . ?
C11 C10 C7 110.4(8) . . ?
C11 C10 C9 114.7(8) . . ?
C18 C030 C021 123.2(5) . . ?
C18 C030 H030 118.4 . . ?
C021 C030 H030 118.4 . . ?
C02G C031 H031 118.9 . . ?
C02J C031 C02G 122.1(5) . . ?
C02J C031 H031 118.9 . . ?
C04P C31 H31A 109.5 . . ?
C04P C31 H31B 109.5 . . ?
C04P C31 H31C 109.5 . . ?
H31A C31 H31B 109.5 . . ?
H31A C31 H31C 109.5 . . ?
H31B C31 H31C 109.5 . . ?
C04P C32 H32A 109.5 . . ?
C04P C32 H32B 109.5 . . ?
C04P C32 H32C 109.5 . . ?
H32A C32 H32B 109.5 . . ?
H32A C32 H32C 109.5 . . ?
H32B C32 H32C 109.5 . . ?
C02D C032 H032 118.7 . . ?
C18 C032 C02D 122.7(5) . . ?
C18 C032 H032 118.7 . . ?
C01L C033 C02Y 121.7(4) . . ?
C01L C033 C35 117.0(6) . . ?
C35 C033 C02Y 121.3(6) . . ?
C42 C033 C01L 114.7(13) . . ?
C42 C033 C02Y 115.2(13) . . ?
C6 C4 C5 118.4(6) . . ?
C6 C4 C3 114.8(7) . . ?
C3 C4 C5 123.6(7) . . ?
C01V C034 C02V 123.3(5) . . ?
C01V C034 H034 118.3 . . ?
C02V C034 H034 118.3 . . ?
C02L C035 C03L 117.2(4) . . ?
C02L C035 C03Z 120.6(5) . . ?
C03L C035 C03Z 122.2(5) . . ?
C4 C6 H6 117.7 . . ?
C4 C6 C7 124.6(8) . . ?
C7 C6 H6 117.7 . . ?
C02F C036 C03J 122.7(5) . . ?
C03R C036 C02F 118.3(6) . . ?
C03R C036 C03J 119.0(5) . . ?
C8 C7 C10 125.2(8) . . ?
C8 C7 C6 115.6(7) . . ?
C6 C7 C10 119.1(8) . . ?
C03B C037 C03D 120.4(5) . . ?
C03B C037 C049 119.8(5) . . ?
C049 C037 C03D 119.8(5) . . ?
C01R C038 H038 119.3 . . ?
C02U C038 C01R 121.3(5) . . ?
C02U C038 H038 119.3 . . ?
C10 C9 H9A 109.5 . . ?
C10 C9 H9B 109.5 . . ?
C10 C9 H9C 109.5 . . ?
H9A C9 H9B 109.5 . . ?
H9A C9 H9C 109.5 . . ?
H9B C9 H9C 109.5 . . ?
C02V C039 C04V 108.3(5) . . ?
C04M C039 C02V 113.0(5) . . ?
C04M C039 C04Q 110.4(5) . . ?
C04M C039 C04V 107.6(5) . . ?
C04Q C039 C02V 109.0(5) . . ?
C04Q C039 C04V 108.5(6) . . ?
C04Z C040 C03P 109.1(5) . . ?
C04Z C040 C052 109.5(6) . . ?
C04Z C040 C058 111.2(6) . . ?
C052 C040 C03P 111.8(5) . . ?
C052 C040 C058 106.3(6) . . ?
C058 C040 C03P 108.9(5) . . ?
C34 C40 H40A 109.5 . . ?
C34 C40 H40B 109.5 . . ?
C34 C40 H40C 109.5 . . ?
H40A C40 H40B 109.5 . . ?
H40A C40 H40C 109.5 . . ?
H40B C40 H40C 109.5 . . ?
C10 C11 H11A 109.5 . . ?
C10 C11 H11B 109.5 . . ?
C10 C11 H11C 109.5 . . ?
H11A C11 H11B 109.5 . . ?
H11A C11 H11C 109.5 . . ?
H11B C11 H11C 109.5 . . ?
C02Q C041 C5 120.2(6) . . ?
C056 C041 C02Q 118.2(6) . . ?
C056 C041 C5 120.5(6) . . ?
C03X C042 C04P 122.5(6) . . ?
C03X C042 C049 117.1(5) . . ?
C049 C042 C04P 120.4(6) . . ?
C033 C42 H42 120.5 . . ?
C033 C42 C45 119(2) . . ?
C45 C42 H42 120.5 . . ?
C03Y C043 H7 109.5 . . ?
C03Y C043 HT 109.5 . . ?
C03Y C043 HU 109.5 . . ?
H7 C043 HT 109.5 . . ?
H7 C043 HU 109.5 . . ?
HT C043 HU 109.5 . . ?
C23 C33 H33A 109.5 . . ?
C23 C33 H33B 109.5 . . ?
C23 C33 H33C 109.5 . . ?
H33A C33 H33B 109.5 . . ?
H33A C33 H33C 109.5 . . ?
H33B C33 H33C 109.5 . . ?
C04E C44 H44A 109.5 . . ?
C04E C44 H44B 109.5 . . ?
C04E C44 H44C 109.5 . . ?
H44A C44 H44B 109.5 . . ?
H44A C44 H44C 109.5 . . ?
H44B C44 H44C 109.5 . . ?
C19 C044 C26 105(2) . . ?
C02I C044 C19 122.6(19) . . ?
C02I C044 C26 100.0(17) . . ?
C02I C044 C05C 106.6(5) . . ?
C02I C044 C063 110.2(6) . . ?
C20 C044 C19 111(2) . . ?
C20 C044 C26 104(2) . . ?
C20 C044 C02I 111.7(18) . . ?
C063 C044 C05C 106.7(6) . . ?
C066 C044 C02I 113.1(6) . . ?
C066 C044 C05C 109.7(8) . . ?
C066 C044 C063 110.2(8) . . ?
C42 C45 C47 117(2) . . ?
C46 C45 C47 126(2) . . ?
C46 C45 C42 116(2) . . ?
C17 C15 C18 113.5(5) . . ?
C17 C15 C16 106.6(7) . . ?
C16 C15 C18 111.9(6) . . ?
C53 C15 C18 108.8(6) . . ?
C53 C15 C17 109.9(7) . . ?
C53 C15 C16 105.9(8) . . ?
C01P C46 C45 122(2) . . ?
C01P C46 H46 118.8 . . ?
C45 C46 H46 118.8 . . ?
C03O C046 C04T 121.8(6) . . ?
C03O C046 H046 119.1 . . ?
C04T C046 H046 119.1 . . ?
O00X C3 C2 116.6(6) . . ?
O00X C3 C4 119.7(5) . . ?
C2 C3 C4 123.4(6) . . ?
C037 C049 C042 121.7(6) . . ?
C037 C049 H049 119.2 . . ?
C042 C049 H049 119.2 . . ?
C04R C050 C05A 119.9(7) . . ?
C056 C050 C04R 118.1(6) . . ?
C056 C050 C05A 122.0(6) . . ?
C04J C1 H1A 107.5 . . ?
C04J C1 H1B 107.5 . . ?
C2 C1 C04J 119.4(8) . . ?
C2 C1 H1A 107.5 . . ?
C2 C1 H1B 107.5 . . ?
H1A C1 H1B 107.0 . . ?
C040 C052 H9 109.5 . . ?
C040 C052 HV 109.5 . . ?
C040 C052 HW 109.5 . . ?
H9 C052 HV 109.5 . . ?
H9 C052 HW 109.5 . . ?
HV C052 HW 109.5 . . ?
C04B C053 H10 109.5 . . ?
C04B C053 HX 109.5 . . ?
C04B C053 HY 109.5 . . ?
H10 C053 HX 109.5 . . ?
H10 C053 HY 109.5 . . ?
HX C053 HY 109.5 . . ?
C03T C054 C062 107.0(6) . . ?
C04W C054 C03T 112.6(6) . . ?
C04W C054 C05O 109.2(7) . . ?
C04W C054 C062 106.7(7) . . ?
C05O C054 C03T 109.1(6) . . ?
C05O C054 C062 112.2(8) . . ?
C04J C055 H055 118.2 . . ?
C04T C055 C04J 123.6(6) . . ?
C04T C055 H055 118.2 . . ?
C041 C056 H056 118.8 . . ?
C050 C056 C041 122.4(6) . . ?
C050 C056 H056 118.8 . . ?
C040 C058 H11 109.5 . . ?
C040 C058 HZ 109.5 . . ?
C040 C058 H12 109.5 . . ?
H11 C058 HZ 109.5 . . ?
H11 C058 H12 109.5 . . ?
HZ C058 H12 109.5 . . ?
C05A C060 H06J 109.5 . . ?
C05A C060 H06K 109.5 . . ?
C05A C060 H06L 109.5 . . ?
H06J C060 H06K 109.5 . . ?
H06J C060 H06L 109.5 . . ?
H06K C060 H06L 109.5 . . ?
C054 C062 H06M 109.5 . . ?
C054 C062 H06N 109.5 . . ?
C054 C062 H06O 109.5 . . ?
H06M C062 H06N 109.5 . . ?
H06M C062 H06O 109.5 . . ?
H06N C062 H06O 109.5 . . ?
C044 C063 H06P 109.5 . . ?
C044 C063 H06Q 109.5 . . ?
C044 C063 H06R 109.5 . . ?
H06P C063 H06Q 109.5 . . ?
H06P C063 H06R 109.5 . . ?
H06Q C063 H06R 109.5 . . ?
C05A C14 H14A 109.5 . . ?
C05A C14 H14B 109.5 . . ?
C05A C14 H14C 109.5 . . ?
H14A C14 H14B 109.5 . . ?
H14A C14 H14C 109.5 . . ?
H14B C14 H14C 109.5 . . ?
C044 C066 H06S 109.5 . . ?
C044 C066 H06T 109.5 . . ?
C044 C066 H06U 109.5 . . ?
H06S C066 H06T 109.5 . . ?
H06S C066 H06U 109.5 . . ?
H06T C066 H06U 109.5 . . ?
C15 C53 H53A 109.5 . . ?
C15 C53 H53B 109.5 . . ?
C15 C53 H53C 109.5 . . ?
H53A C53 H53B 109.5 . . ?
H53A C53 H53C 109.5 . . ?
H53B C53 H53C 109.5 . . ?
C05M C068 H06V 109.5 . . ?
C05M C068 H06W 109.5 . . ?
C05M C068 H06X 109.5 . . ?
H06V C068 H06W 109.5 . . ?
H06V C068 H06X 109.5 . . ?
H06W C068 H06X 109.5 . . ?

loop_
_geom_bond_atom_site_label_1
_geom_bond_atom_site_label_2
_geom_bond_distance
_geom_bond_site_symmetry_2
_geom_bond_publ_flag
Ti1 Ti2 3.2134(12) . ?
Ti1 O00V 2.117(4) 2_655 ?
Ti1 O00X 1.827(3) . ?
Ti1 O24 2.113(3) . ?
Ti1 O25 1.868(3) . ?
Ti1 O28 2.093(3) . ?
Ti1 O29 1.808(4) . ?
Ti2 Ti3 3.0809(14) . ?
Ti2 O20 1.954(4) . ?
Ti2 O22 1.844(4) . ?
Ti2 O23 1.786(5) . ?
Ti2 O24 1.991(3) . ?
Ti2 O25 2.113(3) . ?
Ti2 O26 2.175(5) . ?
Ti3 Ti4 3.1539(12) . ?
Ti3 O31 2.176(5) . ?
Ti3 O01C 1.731(4) . ?
Ti3 O20 2.037(3) . ?
Ti3 O21 2.001(3) . ?
Ti3 O25 1.909(3) . ?
Ti3 O27 1.920(5) . ?
Ti4 O16 2.107(3) . ?
Ti4 O17 2.092(3) . ?
Ti4 O18 1.842(3) . ?
Ti4 O19 1.790(3) . ?
Ti4 O20 1.875(3) . ?
Ti4 O21 2.126(3) . ?
Ti5 Ti6 3.1371(12) . ?
Ti5 O00B 2.111(3) . ?
Ti5 O11 1.880(3) . ?
Ti5 O12 1.791(3) . ?
Ti5 O13 1.828(3) . ?
Ti5 O14 2.090(3) . ?
Ti5 O15 2.112(3) . ?
Ti6 Ti7 3.0774(12) . ?
Ti6 O30 2.135(4) . ?
Ti6 O00B 1.992(3) . ?
Ti6 O00Z 1.773(3) . ?
Ti6 O3 1.949(4) . ?
Ti6 O8 1.910(3) . ?
Ti6 O11 2.016(3) . ?
Ti7 Ti8 3.2129(12) . ?
Ti7 O6 2.001(3) . ?
Ti7 O7 2.177(4) . ?
Ti7 O8 2.100(3) . ?
Ti7 O9 1.777(4) . ?
Ti7 O10 1.868(3) . ?
Ti7 O11 1.949(3) . ?
Ti8 O1 1.803(3) . ?
Ti8 O2 1.832(3) . ?
Ti8 O4 2.090(3) . ?
Ti8 O5 2.103(3) . ?
Ti8 O6 2.123(3) . ?
Ti8 O8 1.869(3) . ?
O00B C01X 1.399(5) . ?
O00V Ti1 2.117(4) 2_655 ?
O00V C01M 1.248(5) . ?
O00X C3 1.349(8) . ?
O00Z C01I 1.339(6) . ?
O1 C01F 1.363(6) . ?
O01C C04D 1.369(7) . ?
O2 C01L 1.366(5) . ?
O3 C04G 1.317(7) . ?
O4 C014 1.268(4) . ?
O5 C015 1.250(4) . ?
O6 C01D 1.384(5) . ?
O7 C04G 1.231(7) . ?
O9 C04O 1.437(7) . ?
O10 C01B 1.388(5) . ?
O12 C028 1.356(6) . ?
O13 C01Y 1.362(6) . ?
O14 C01H 1.239(6) . ?
O15 C016 1.259(6) . ?
O16 C016 1.239(6) . ?
O17 C01H 1.248(6) . ?
O18 C01S 1.375(6) . ?
O19 C01Z 1.360(6) . ?
O21 C02F 1.399(6) . ?
O22 C03B 1.375(6) . ?
O23 C05H 1.450(9) . ?
O24 C01J 1.392(6) . ?
O26 C05K 1.263(8) . ?
O27 C05K 1.272(9) . ?
O28 C017 1.253(4) . ?
O29 C02Q 1.336(6) . ?
C19 H19A 0.9798 . ?
C19 H19B 0.9800 . ?
C19 H19C 0.9800 . ?
C19 C044 1.56(2) . ?
C01A C01B 1.387(7) . ?
C01A C02L 1.397(7) . ?
C01A C02O 1.527(7) . ?
C01B C01K 1.409(7) . ?
C01D C01G 1.405(7) . ?
C01D C025 1.384(7) . ?
C01E C01I 1.392(7) . ?
C01E C01U 1.416(7) . ?
C01E C029 1.497(7) . ?
C01F C02E 1.386(7) . ?
C01F C018 1.403(7) . ?
C01G C02O 1.495(7) . ?
C01G C027 1.398(7) . ?
C01H C016 1.536(7) . ?
C01I C024 1.414(7) . ?
C01J C02B 1.396(7) . ?
C01J C02N 1.399(8) . ?
C01K C03L 1.389(7) . ?
C01K C026 1.494(7) . ?
C01L C01P 1.374(7) . ?
C01L C033 1.417(7) . ?
C01M O00V 1.248(5) 2_655 ?
C01M C017 1.541(11) . ?
C01N H01A 0.9900 . ?
C01N H01B 0.9900 . ?
C01N C018 1.519(7) . ?
C01N C025 1.530(6) . ?
C01O C01X 1.404(7) . ?
C01O C02P 1.390(7) . ?
C01O C03C 1.515(7) . ?
C01P C02H 1.524(7) . ?
C01P C13 1.472(13) . ?
C01P C46 1.30(3) . ?
C01Q C01Y 1.398(7) . ?
C01Q C02C 1.406(7) . ?
C01Q C026 1.519(7) . ?
C01R C01X 1.392(7) . ?
C01R C029 1.521(7) . ?
C01R C038 1.408(7) . ?
C01S C02D 1.388(7) . ?
C01S C021 1.407(7) . ?
C01U H01U 0.9500 . ?
C01U C03N 1.373(8) . ?
C01V C01Z 1.381(7) . ?
C01V C03Q 1.521(7) . ?
C01V C034 1.375(8) . ?
C01Y C023 1.406(7) . ?
C01Z C020 1.400(7) . ?
C26 H26A 0.9800 . ?
C26 H26B 0.9800 . ?
C26 H26C 0.9800 . ?
C26 C044 1.62(3) . ?
C02A C02X 1.415(7) . ?
C02A C03V 1.500(7) . ?
C02A C028 1.399(7) . ?
C2A H2AA 0.9800 . ?
C2A H2AB 0.9800 . ?
C2A H2AC 0.9800 . ?
C2A C04P 1.533(18) . ?
C02B C03D 1.504(8) . ?
C02B C03E 1.403(8) . ?
C02C H02C 0.9500 . ?
C02C C03P 1.391(8) . ?
C02D C03M 1.529(7) . ?
C02D C032 1.401(7) . ?
C02E C02K 1.394(8) . ?
C02E C02Y 1.511(7) . ?
C02F C03I 1.402(8) . ?
C02F C036 1.414(8) . ?
C02G C02X 1.369(7) . ?
C02G C03W 1.533(8) . ?
C02G C031 1.429(7) . ?
C02H H02A 0.9900 . ?
C02H H02B 0.9900 . ?
C02H C024 1.490(7) . ?
C02I C02K 1.406(8) . ?
C02I C022 1.402(8) . ?
C02I C044 1.530(8) . ?
C02J C03C 1.513(7) . ?
C02J C028 1.395(7) . ?
C02J C031 1.377(7) . ?
C02K H02K 0.9500 . ?
C02L H02L 0.9500 . ?
C02L C035 1.372(7) . ?
C02M C02Z 1.393(7) . ?
C02M C03Y 1.541(7) . ?
C02M C027 1.376(8) . ?
C02N C02T 1.514(8) . ?
C02N C03S 1.396(8) . ?
C02O H02D 0.9900 . ?
C02O H02E 0.9900 . ?
C02P H02P 0.9500 . ?
C02P C02U 1.390(8) . ?
C02Q C03F 1.409(8) . ?
C02Q C041 1.395(8) . ?
C02R H02R 0.9500 . ?
C02R C02V 1.397(8) . ?
C02R C020 1.395(7) . ?
C02S H02F 0.9900 . ?
C02S H02G 0.9900 . ?
C02S C020 1.523(7) . ?
C02S C021 1.503(8) . ?
C02T H02H 0.9900 . ?
C02T H02I 0.9900 . ?
C02T C03F 1.541(7) . ?
C02U C04B 1.536(7) . ?
C02U C038 1.389(8) . ?
C02V C034 1.385(8) . ?
C02V C039 1.532(8) . ?
C18 C030 1.391(8) . ?
C18 C032 1.396(7) . ?
C18 C15 1.525(8) . ?
C02X H02X 0.9500 . ?
C02Y H02J 0.9900 . ?
C02Y H02M 0.9900 . ?
C02Y C033 1.535(7) . ?
C02Z H02Z 0.9500 . ?
C02Z C025 1.394(7) . ?
C20 H20A 0.9800 . ?
C20 H20B 0.9800 . ?
C20 H20C 0.9800 . ?
C20 C044 1.49(2) . ?
C03B C03G 1.412(8) . ?
C03B C037 1.386(8) . ?
C03C H03A 0.9900 . ?
C03C H03B 0.9900 . ?
C03D H03C 0.9900 . ?
C03D H03D 0.9900 . ?
C03D C037 1.513(7) . ?
C03E H03E 0.9500 . ?
C03E C03T 1.369(8) . ?
C03F C04R 1.372(8) . ?
C03G C03M 1.514(8) . ?
C03G C03X 1.388(8) . ?
C03H H03H 0.9500 . ?
C03H C03N 1.399(8) . ?
C03H C024 1.396(7) . ?
C03I C03Q 1.490(8) . ?
C03I C04C 1.404(8) . ?
C03J H03F 0.9900 . ?
C03J H03G 0.9900 . ?
C03J C03O 1.533(7) . ?
C03J C036 1.486(8) . ?
C03L H03L 0.9500 . ?
C03L C035 1.383(8) . ?
C03M H03I 0.9900 . ?
C03M H03J 0.9900 . ?
C03N C04E 1.554(8) . ?
C03O C04D 1.369(8) . ?
C03O C046 1.380(8) . ?
C03P C03U 1.371(8) . ?
C03P C040 1.551(8) . ?
C03Q H03K 0.9900 . ?
C03Q H03M 0.9900 . ?
C03R H03R 0.9500 . ?
C03R C04F 1.383(10) . ?
C03R C036 1.406(8) . ?
C03S H03S 0.9500 . ?
C03S C03T 1.399(8) . ?
C03T C054 1.539(9) . ?
C03U H03U 0.9500 . ?
C03U C023 1.399(7) . ?
C03V H03N 0.9900 . ?
C03V H03O 0.9900 . ?
C03V C023 1.499(8) . ?
C03W C04N 1.529(9) . ?
C03W C04S 1.549(8) . ?
C03W C04Y 1.536(9) . ?
C03X H03X 0.9500 . ?
C03X C042 1.374(9) . ?
C03Y C04A 1.517(9) . ?
C03Y C04U 1.522(9) . ?
C03Y C043 1.517(8) . ?
C03Z C05N 1.492(10) . ?
C03Z C05X 1.575(11) . ?
C03Z C28 1.454(10) . ?
C03Z C035 1.535(7) . ?
C47 C21 1.51(3) . ?
C47 C24 1.54(4) . ?
C47 C43 1.42(4) . ?
C47 C45 1.57(3) . ?
C04A H04A 0.9800 . ?
C04A H04B 0.9800 . ?
C04A H04C 0.9800 . ?
C04B C04X 1.515(10) . ?
C04B C05F 1.522(10) . ?
C04B C053 1.559(9) . ?
C04C H04D 0.9500 . ?
C04C C04F 1.380(10) . ?
C04D C04J 1.388(9) . ?
C04E C05G 1.499(10) . ?
C04E C05Y 1.592(13) . ?
C04E C44 1.471(11) . ?
C04F C05M 1.541(10) . ?
C04G C05B 1.507(9) . ?
C5 H5A 0.9900 . ?
C5 H5B 0.9900 . ?
C5 C4 1.514(9) . ?
C5 C041 1.526(9) . ?
C04J C1 1.508(10) . ?
C04J C055 1.394(9) . ?
C04M H04E 0.9800 . ?
C04M H04F 0.9800 . ?
C04M H04G 0.9800 . ?
C04M C039 1.505(9) . ?
C04N H04H 0.9800 . ?
C04N H04I 0.9800 . ?
C04N H04J 0.9800 . ?
C04O H04O 1.0000 . ?
C04O C05D 1.466(10) . ?
C04O C05I 1.504(10) . ?
C04P C06L 1.545(14) . ?
C04P C25 1.535(14) . ?
C04P C29 1.525(16) . ?
C04P C31 1.578(16) . ?
C04P C32 1.505(16) . ?
C04P C042 1.547(8) . ?
C04Q H04K 0.9800 . ?
C04Q H04L 0.9800 . ?
C04Q H04M 0.9800 . ?
C04Q C039 1.522(9) . ?
C04R H04R 0.9500 . ?
C04R C050 1.402(9) . ?
C04S H04N 0.9800 . ?
C04S H04P 0.9800 . ?
C04S H04Q 0.9800 . ?
C04T C23 1.531(9) . ?
C04T C046 1.399(9) . ?
C04T C055 1.379(10) . ?
C04U H04S 0.9800 . ?
C04U H04T 0.9800 . ?
C04U H04U 0.9800 . ?
C04V H04V 0.9800 . ?
C04V H04W 0.9800 . ?
C04V H04X 0.9800 . ?
C04V C039 1.561(8) . ?
C04W H04Y 0.9800 . ?
C04W H 0.9800 . ?
C04W HA 0.9800 . ?
C04W C054 1.505(10) . ?
C04X H04Z 0.9800 . ?
C04X HB 0.9800 . ?
C04X HC 0.9800 . ?
C04Y H04 0.9800 . ?
C04Y HD 0.9800 . ?
C04Y HE 0.9800 . ?
C04Z H1 0.9800 . ?
C04Z HF 0.9800 . ?
C04Z HG 0.9800 . ?
C04Z C040 1.515(10) . ?
C21 H21A 0.9800 . ?
C21 H21B 0.9800 . ?
C21 H21C 0.9800 . ?
C05A C05Z 1.526(12) . ?
C05A C050 1.532(10) . ?
C05A C060 1.556(16) . ?
C05A C14 1.526(13) . ?
C05B H05A 0.9800 . ?
C05B H05B 0.9800 . ?
C05B H05C 0.9800 . ?
C05C H05D 0.9800 . ?
C05C H05E 0.9800 . ?
C05C H05F 0.9800 . ?
C05C C044 1.578(10) . ?
C05D H05G 0.9800 . ?
C05D H05H 0.9800 . ?
C05D H05I 0.9800 . ?
C17 H17A 0.9800 . ?
C17 H17B 0.9800 . ?
C17 H17C 0.9800 . ?
C17 C15 1.506(9) . ?
C05F H05J 0.9800 . ?
C05F H05K 0.9800 . ?
C05F H05L 0.9800 . ?
C05G H05M 0.9800 . ?
C05G H05N 0.9800 . ?
C05G H05O 0.9800 . ?
C05H H05P 1.0000 . ?
C05H C05V 1.561(13) . ?
C05H C05W 1.538(13) . ?
C05I H05Q 0.9800 . ?
C05I H05R 0.9800 . ?
C05I H05S 0.9800 . ?
C05K C05R 1.572(11) . ?
C05M C06A 1.472(14) . ?
C05M C06H 1.629(15) . ?
C05M C068 1.438(12) . ?
C05N H05T 0.9800 . ?
C05N H05U 0.9800 . ?
C05N H05V 0.9800 . ?
C05O H05W 0.9800 . ?
C05O H05X 0.9800 . ?
C05O H05Y 0.9800 . ?
C05O C054 1.499(12) . ?
C05R H05Z 0.9800 . ?
C05R HH 0.9800 . ?
C05R HI 0.9800 . ?
C05V H05 0.9800 . ?
C05V HJ 0.9800 . ?
C05V HK 0.9800 . ?
C05W H2 0.9800 . ?
C05W HL 0.9800 . ?
C05W HM 0.9800 . ?
C05X H3 0.9800 . ?
C05X HN 0.9800 . ?
C05X HO 0.9800 . ?
C05Y H4 0.9800 . ?
C05Y HP 0.9800 . ?
C05Y HQ 0.9800 . ?
C05Z H5 0.9800 . ?
C05Z HR 0.9800 . ?
C05Z HS 0.9800 . ?
C24 H24A 0.9800 . ?
C24 H24B 0.9800 . ?
C24 H24C 0.9800 . ?
C06A H06A 0.9800 . ?
C06A H06B 0.9800 . ?
C06A H06C 0.9800 . ?
C16 H16A 0.9800 . ?
C16 H16B 0.9800 . ?
C16 H16C 0.9800 . ?
C16 C15 1.515(12) . ?
C06H H06D 0.9800 . ?
C06H H06E 0.9800 . ?
C06H H06F 0.9800 . ?
C06L H06G 0.9800 . ?
C06L H06H 0.9800 . ?
C06L H06I 0.9800 . ?
C51 H51A 0.9800 . ?
C51 H51B 0.9800 . ?
C51 H51C 0.9800 . ?
C51 C23 1.704(16) . ?
C43 H43A 0.9800 . ?
C43 H43B 0.9800 . ?
C43 H43C 0.9800 . ?
C22 H22A 0.9800 . ?
C22 H22B 0.9800 . ?
C22 H22C 0.9800 . ?
C22 C34 1.506(15) . ?
C34 C30 1.51(2) . ?
C34 C27 1.54(2) . ?
C34 C40 1.52(2) . ?
C30 H30A 0.9800 . ?
C30 H30B 0.9800 . ?
C30 H30C 0.9800 . ?
C35 H35 0.9500 . ?
C35 C27 1.38(2) . ?
C35 C033 1.427(11) . ?
C27 C13 1.42(2) . ?
C13 H13 0.9500 . ?
C014 O4 1.268(4) 2_655 ?
C014 C015 1.508(9) . ?
C015 O5 1.250(4) 2_655 ?
C017 O28 1.253(4) 2_655 ?
C018 C022 1.382(7) . ?
C48 H48A 0.9800 . ?
C48 H48B 0.9800 . ?
C48 H48C 0.9800 . ?
C48 C23 1.569(9) . ?
C50 H50A 0.9800 . ?
C50 H50B 0.9800 . ?
C50 H50C 0.9800 . ?
C50 C23 1.330(16) . ?
C021 C030 1.398(8) . ?
C52 H52A 0.9800 . ?
C52 H52B 0.9800 . ?
C52 H52C 0.9800 . ?
C52 C23 1.456(15) . ?
C8 H8 0.9500 . ?
C8 C2 1.338(10) . ?
C8 C7 1.365(11) . ?
C022 H022 0.9500 . ?
C2 C3 1.386(9) . ?
C2 C1 1.439(11) . ?
C23 C49 1.344(14) . ?
C23 C33 1.445(14) . ?
C25 H25A 0.9800 . ?
C25 H25B 0.9800 . ?
C25 H25C 0.9800 . ?
C026 H02N 0.9900 . ?
C026 H02O 0.9900 . ?
C49 H49A 0.9800 . ?
C49 H49B 0.9800 . ?
C49 H49C 0.9800 . ?
C027 H027 0.9500 . ?
C12 H12A 0.9800 . ?
C12 H12B 0.9800 . ?
C12 H12C 0.9800 . ?
C12 C10 1.526(15) . ?
C28 H28A 0.9800 . ?
C28 H28B 0.9800 . ?
C28 H28C 0.9800 . ?
C029 H02Q 0.9900 . ?
C029 H02S 0.9900 . ?
C29 H29A 0.9800 . ?
C29 H29B 0.9800 . ?
C29 H29C 0.9800 . ?
C10 C7 1.542(11) . ?
C10 C9 1.640(13) . ?
C10 C11 1.496(13) . ?
C030 H030 0.9500 . ?
C031 H031 0.9500 . ?
C31 H31A 0.9800 . ?
C31 H31B 0.9800 . ?
C31 H31C 0.9800 . ?
C32 H32A 0.9800 . ?
C32 H32B 0.9800 . ?
C32 H32C 0.9800 . ?
C032 H032 0.9500 . ?
C033 C42 1.37(3) . ?
C4 C6 1.340(10) . ?
C4 C3 1.394(10) . ?
C034 H034 0.9500 . ?
C6 H6 0.9500 . ?
C6 C7 1.419(11) . ?
C037 C049 1.390(8) . ?
C038 H038 0.9500 . ?
C9 H9A 0.9800 . ?
C9 H9B 0.9800 . ?
C9 H9C 0.9800 . ?
C040 C052 1.521(9) . ?
C040 C058 1.535(9) . ?
C40 H40A 0.9800 . ?
C40 H40B 0.9800 . ?
C40 H40C 0.9800 . ?
C11 H11A 0.9800 . ?
C11 H11B 0.9800 . ?
C11 H11C 0.9800 . ?
C041 C056 1.387(9) . ?
C042 C049 1.389(8) . ?
C42 H42 0.9500 . ?
C42 C45 1.44(4) . ?
C043 H7 0.9800 . ?
C043 HT 0.9800 . ?
C043 HU 0.9800 . ?
C33 H33A 0.9800 . ?
C33 H33B 0.9800 . ?
C33 H33C 0.9800 . ?
C44 H44A 0.9800 . ?
C44 H44B 0.9800 . ?
C44 H44C 0.9800 . ?
C044 C063 1.554(12) . ?
C044 C066 1.492(11) . ?
C45 C46 1.36(4) . ?
C15 C53 1.478(11) . ?
C46 H46 0.9500 . ?
C046 H046 0.9500 . ?
C049 H049 0.9500 . ?
C050 C056 1.367(10) . ?
C1 H1A 0.9900 . ?
C1 H1B 0.9900 . ?
C052 H9 0.9800 . ?
C052 HV 0.9800 . ?
C052 HW 0.9800 . ?
C053 H10 0.9800 . ?
C053 HX 0.9800 . ?
C053 HY 0.9800 . ?
C054 C062 1.544(10) . ?
C055 H055 0.9500 . ?
C056 H056 0.9500 . ?
C058 H11 0.9800 . ?
C058 HZ 0.9800 . ?
C058 H12 0.9800 . ?
C060 H06J 0.9800 . ?
C060 H06K 0.9800 . ?
C060 H06L 0.9800 . ?
C062 H06M 0.9800 . ?
C062 H06N 0.9800 . ?
C062 H06O 0.9800 . ?
C063 H06P 0.9800 . ?
C063 H06Q 0.9800 . ?
C063 H06R 0.9800 . ?
C14 H14A 0.9800 . ?
C14 H14B 0.9800 . ?
C14 H14C 0.9800 . ?
C066 H06S 0.9800 . ?
C066 H06T 0.9800 . ?
C066 H06U 0.9800 . ?
C53 H53A 0.9800 . ?
C53 H53B 0.9800 . ?
C53 H53C 0.9800 . ?
C068 H06V 0.9800 . ?
C068 H06W 0.9800 . ?
C068 H06X 0.9800 . ?

loop_
_geom_torsion_atom_site_label_1
_geom_torsion_atom_site_label_2
_geom_torsion_atom_site_label_3
_geom_torsion_atom_site_label_4
_geom_torsion
_geom_torsion_site_symmetry_1
_geom_torsion_site_symmetry_2
_geom_torsion_site_symmetry_3
_geom_torsion_site_symmetry_4
_geom_torsion_publ_flag
Ti1 Ti2 O22 C03B -115.5(5) . . . . ?
Ti1 Ti2 O23 C05H -39.5(12) . . . . ?
Ti1 O00V C01M O00V 177.7(2) 2_655 . . 2_655 ?
Ti1 O00V C01M C017 -2.3(2) 2_655 . . . ?
Ti1 O00X C3 C2 122.0(7) . . . . ?
Ti1 O00X C3 C4 -64.4(10) . . . . ?
Ti1 O24 C01J C02B 104.6(4) . . . . ?
Ti1 O24 C01J C02N -76.4(5) . . . . ?
Ti1 O28 C017 O28 -179.4(2) . . . 2_655 ?
Ti1 O28 C017 C01M 0.6(2) . . . . ?
Ti1 O29 C02Q C03F 101.5(6) . . . . ?
Ti1 O29 C02Q C041 -77.6(7) . . . . ?
Ti2 Ti1 O00X C3 -90.4(5) . . . . ?
Ti2 Ti1 O25 Ti3 -151.3(5) . . . . ?
Ti2 Ti1 O29 C02Q -121.5(5) . . . . ?
Ti2 Ti3 O01C C04D -117.1(14) . . . . ?
Ti2 O22 C03B C03G -101.1(6) . . . . ?
Ti2 O22 C03B C037 82.4(6) . . . . ?
Ti2 O23 C05H C05V -103.5(11) . . . . ?
Ti2 O23 C05H C05W 126.9(10) . . . . ?
Ti2 O24 C01J C02B -80.9(5) . . . . ?
Ti2 O24 C01J C02N 98.1(5) . . . . ?
Ti2 O26 C05K O27 -14.7(13) . . . . ?
Ti2 O26 C05K C05R 157.6(5) . . . . ?
Ti3 Ti2 O22 C03B 168.1(5) . . . . ?
Ti3 Ti2 O23 C05H 71.4(11) . . . . ?
Ti3 Ti4 O18 C01S -95.8(4) . . . . ?
Ti3 Ti4 O19 C01Z -121.3(4) . . . . ?
Ti3 Ti4 O20 Ti2 -150.7(5) . . . . ?
Ti3 O01C C04D C03O -40(2) . . . . ?
Ti3 O01C C04D C04J 140.7(13) . . . . ?
Ti3 O21 C02F C03I 106.1(5) . . . . ?
Ti3 O21 C02F C036 -75.0(5) . . . . ?
Ti3 O27 C05K O26 2.6(12) . . . . ?
Ti3 O27 C05K C05R -169.7(5) . . . . ?
Ti4 Ti3 O01C C04D 22.7(18) . . . . ?
Ti4 O16 C016 O15 177.2(4) . . . . ?
Ti4 O16 C016 C01H -3.4(4) . . . . ?
Ti4 O17 C01H O14 -175.7(4) . . . . ?
Ti4 O17 C01H C016 3.9(5) . . . . ?
Ti4 O18 C01S C02D 115.3(4) . . . . ?
Ti4 O18 C01S C021 -67.5(6) . . . . ?
Ti4 O19 C01Z C01V 97.4(6) . . . . ?
Ti4 O19 C01Z C020 -78.9(6) . . . . ?
Ti4 O21 C02F C03I -66.7(6) . . . . ?
Ti4 O21 C02F C036 112.2(5) . . . . ?
Ti5 Ti6 O00Z C01I 37.6(10) . . . . ?
Ti5 O00B C01X C01O -66.3(6) . . . . ?
Ti5 O00B C01X C01R 112.2(4) . . . . ?
Ti5 O12 C028 C02A -78.6(6) . . . . ?
Ti5 O12 C028 C02J 97.5(6) . . . . ?
Ti5 O13 C01Y C01Q 116.0(5) . . . . ?
Ti5 O13 C01Y C023 -67.9(6) . . . . ?
Ti5 O14 C01H O17 -176.6(4) . . . . ?
Ti5 O14 C01H C016 3.9(5) . . . . ?
Ti5 O15 C016 O16 177.3(4) . . . . ?
Ti5 O15 C016 C01H -2.1(4) . . . . ?
Ti6 Ti5 O11 Ti7 -149.6(4) . . . . ?
Ti6 Ti5 O12 C028 -123.1(4) . . . . ?
Ti6 Ti5 O13 C01Y -96.5(4) . . . . ?
Ti6 Ti7 O9 C04O 73.4(9) . . . . ?
Ti6 Ti7 O10 C01B 168.3(4) . . . . ?
Ti6 O00B C01X C01O 108.1(5) . . . . ?
Ti6 O00B C01X C01R -73.4(5) . . . . ?
Ti6 O00Z C01I C01E -47.0(12) . . . . ?
Ti6 O00Z C01I C024 133.7(8) . . . . ?
Ti6 O3 C04G O7 5.1(8) . . . . ?
Ti6 O3 C04G C05B -173.3(4) . . . . ?
Ti7 Ti6 O00Z C01I -115.8(9) . . . . ?
Ti7 Ti8 O1 C01F -121.4(4) . . . . ?
Ti7 Ti8 O2 C01L -85.7(4) . . . . ?
Ti7 Ti8 O8 Ti6 -151.7(4) . . . . ?
Ti7 O6 C01D C01G -82.5(5) . . . . ?
Ti7 O6 C01D C025 97.7(5) . . . . ?
Ti7 O7 C04G O3 -18.5(9) . . . . ?
Ti7 O7 C04G C05B 159.8(5) . . . . ?
Ti7 O9 C04O C05D -102.0(9) . . . . ?
Ti7 O9 C04O C05I 130.4(8) . . . . ?
Ti7 O10 C01B C01A 84.7(6) . . . . ?
Ti7 O10 C01B C01K -99.9(5) . . . . ?
Ti8 Ti7 O9 C04O -41.5(10) . . . . ?
Ti8 Ti7 O10 C01B -116.8(4) . . . . ?
Ti8 O1 C01F C02E -78.7(5) . . . . ?
Ti8 O1 C01F C018 98.0(5) . . . . ?
Ti8 O2 C01L C01P 120.0(5) . . . . ?
Ti8 O2 C01L C033 -62.9(6) . . . . ?
Ti8 O4 C014 O4 -176.6(2) . . . 2_655 ?
Ti8 O4 C014 C015 3.4(2) . . . . ?
Ti8 O5 C015 O5 177.9(2) . . . 2_655 ?
Ti8 O5 C015 C014 -2.1(2) . . . . ?
Ti8 O6 C01D C01G 101.3(4) . . . . ?
Ti8 O6 C01D C025 -78.5(5) . . . . ?
O30 Ti6 O00Z C01I -36.2(9) . . . . ?
O31 Ti3 O01C C04D -47.6(16) . . . . ?
O00B Ti5 O11 Ti6 10.76(14) . . . . ?
O00B Ti5 O11 Ti7 -138.8(3) . . . . ?
O00B Ti5 O12 C028 -86.2(4) . . . . ?
O00B Ti6 O00Z C01I 62.8(9) . . . . ?
O00V Ti1 O00X C3 -173.6(5) 2_655 . . . ?
O00V Ti1 O25 Ti2 -88.98(17) 2_655 . . . ?
O00V Ti1 O25 Ti3 119.8(4) 2_655 . . . ?
O00V Ti1 O29 C02Q 1.4(9) 2_655 . . . ?
O00V C01M C017 O28 1.2(2) . . . 2_655 ?
O00V C01M C017 O28 -178.8(2) . . . . ?
O00V C01M C017 O28 1.2(2) 2_655 . . . ?
O00V C01M C017 O28 -178.8(2) 2_655 . . 2_655 ?
O00X Ti1 O25 Ti2 -175.76(18) . . . . ?
O00X Ti1 O25 Ti3 33.0(4) . . . . ?
O00X Ti1 O29 C02Q 93.7(5) . . . . ?
O00Z C01I C024 C02H -13.5(7) . . . . ?
O00Z C01I C024 C03H 173.6(5) . . . . ?
O1 Ti8 O2 C01L 23.9(4) . . . . ?
O1 Ti8 O8 Ti6 -68.2(4) . . . . ?
O1 Ti8 O8 Ti7 83.57(16) . . . . ?
O1 C01F C02E C02K 179.3(4) . . . . ?
O1 C01F C02E C02Y 9.0(7) . . . . ?
O1 C01F C018 C01N -3.9(6) . . . . ?
O1 C01F C018 C022 -179.7(4) . . . . ?
O01C C04D C04J C1 -12.7(11) . . . . ?
O01C C04D C04J C055 172.2(7) . . . . ?
O2 Ti8 O1 C01F 94.6(4) . . . . ?
O2 Ti8 O8 Ti6 30.0(4) . . . . ?
O2 Ti8 O8 Ti7 -178.28(14) . . . . ?
O2 C01L C01P C02H 10.3(7) . . . . ?
O2 C01L C01P C13 -167.2(7) . . . . ?
O2 C01L C01P C46 166.3(14) . . . . ?
O2 C01L C033 C02Y -14.4(8) . . . . ?
O2 C01L C033 C35 168.2(7) . . . . ?
O2 C01L C033 C42 -160.9(15) . . . . ?
O3 Ti6 O00Z C01I 149.8(9) . . . . ?
O4 Ti8 O1 C01F -0.8(4) . . . . ?
O4 Ti8 O2 C01L 113.1(4) . . . . ?
O4 Ti8 O8 Ti6 167.1(3) . . . . ?
O4 Ti8 O8 Ti7 -41.2(4) . . . . ?
O4 C014 C015 O5 -0.9(2) 2_655 . . 2_655 ?
O4 C014 C015 O5 179.1(2) 2_655 . . . ?
O4 C014 C015 O5 179.1(2) . . . 2_655 ?
O4 C014 C015 O5 -0.9(2) . . . . ?
O5 Ti8 O1 C01F -3.2(8) . . . . ?
O5 Ti8 O2 C01L -169.8(4) . . . . ?
O5 Ti8 O8 Ti6 117.2(3) . . . . ?
O5 Ti8 O8 Ti7 -91.08(14) . . . . ?
O6 Ti7 O9 C04O -61.0(9) . . . . ?
O6 Ti7 O10 C01B -77.1(4) . . . . ?
O6 Ti8 O1 C01F -85.4(4) . . . . ?
O6 Ti8 O8 Ti6 -152.0(4) . . . . ?
O6 Ti8 O8 Ti7 -0.24(13) . . . . ?
O6 C01D C01G C02O 2.2(7) . . . . ?
O6 C01D C01G C027 -179.1(4) . . . . ?
O6 C01D C025 C01N 0.1(7) . . . . ?
O6 C01D C025 C02Z -179.6(4) . . . . ?
O7 Ti7 O9 C04O 26.0(9) . . . . ?
O8 Ti6 O00Z C01I -121.8(9) . . . . ?
O8 Ti7 O9 C04O 6.9(11) . . . . ?
O8 Ti7 O10 C01B -151.7(4) . . . . ?
O8 Ti8 O1 C01F -160.1(4) . . . . ?
O8 Ti8 O2 C01L -84.0(4) . . . . ?
O9 Ti7 O10 C01B 21.9(4) . . . . ?
O10 Ti7 O9 C04O -156.9(9) . . . . ?
O10 C01B C01K C03L -176.0(4) . . . . ?
O10 C01B C01K C026 0.9(7) . . . . ?
O11 Ti5 O12 C028 -162.2(4) . . . . ?
O11 Ti5 O13 C01Y -80.3(4) . . . . ?
O11 Ti6 O00Z C01I -3.7(13) . . . . ?
O11 Ti7 O9 C04O 107.7(9) . . . . ?
O11 Ti7 O10 C01B 131.8(4) . . . . ?
O12 Ti5 O11 Ti6 100.33(16) . . . . ?
O12 Ti5 O11 Ti7 -49.2(3) . . . . ?
O12 Ti5 O13 C01Y 24.1(4) . . . . ?
O13 Ti5 O11 Ti6 -162.73(15) . . . . ?
O13 Ti5 O11 Ti7 47.7(3) . . . . ?
O13 Ti5 O12 C028 92.9(4) . . . . ?
O13 C01Y C023 C03U -177.5(5) . . . . ?
O13 C01Y C023 C03V -7.2(8) . . . . ?
O14 Ti5 O11 Ti6 -75.46(15) . . . . ?
O14 Ti5 O11 Ti7 135.0(3) . . . . ?
O14 Ti5 O12 C028 1.8(8) . . . . ?
O14 Ti5 O13 C01Y -171.3(4) . . . . ?
O14 C01H C016 O15 -1.2(5) . . . . ?
O14 C01H C016 O16 179.3(4) . . . . ?
O15 Ti5 O11 Ti6 -14.7(4) . . . . ?
O15 Ti5 O11 Ti7 -164.3(3) . . . . ?
O15 Ti5 O12 C028 -3.4(4) . . . . ?
O15 Ti5 O13 C01Y 112.0(4) . . . . ?
O16 Ti4 O18 C01S 113.5(4) . . . . ?
O16 Ti4 O19 C01Z -2.3(5) . . . . ?
O16 Ti4 O20 Ti2 -168.8(3) . . . . ?
O16 Ti4 O20 Ti3 -18.0(4) . . . . ?
O17 Ti4 O18 C01S -169.7(4) . . . . ?
O17 Ti4 O19 C01Z 4.1(9) . . . . ?
O17 Ti4 O20 Ti2 132.2(4) . . . . ?
O17 Ti4 O20 Ti3 -77.11(16) . . . . ?
O17 C01H C016 O15 179.2(4) . . . . ?
O17 C01H C016 O16 -0.3(6) . . . . ?
O18 Ti4 O19 C01Z 94.0(5) . . . . ?
O18 Ti4 O20 Ti2 45.6(4) . . . . ?
O18 Ti4 O20 Ti3 -163.68(16) . . . . ?
O18 C01S C02D C03M 7.3(7) . . . . ?
O18 C01S C02D C032 -177.5(4) . . . . ?
O18 C01S C021 C02S -9.1(7) . . . . ?
O18 C01S C021 C030 177.1(4) . . . . ?
O19 Ti4 O18 C01S 24.8(4) . . . . ?
O19 Ti4 O20 Ti2 -51.6(4) . . . . ?
O19 Ti4 O20 Ti3 99.10(17) . . . . ?
O19 C01Z C020 C02R 179.8(5) . . . . ?
O19 C01Z C020 C02S 9.7(8) . . . . ?
O20 Ti2 O22 C03B 131.7(5) . . . . ?
O20 Ti2 O23 C05H 108.1(11) . . . . ?
O20 Ti3 O01C C04D -19.4(19) . . . . ?
O20 Ti4 O18 C01S -80.1(4) . . . . ?
O20 Ti4 O19 C01Z -160.6(4) . . . . ?
O21 Ti3 O01C C04D 51.0(16) . . . . ?
O21 Ti4 O19 C01Z -84.7(5) . . . . ?
O21 Ti4 O20 Ti2 -140.2(4) . . . . ?
O21 Ti4 O20 Ti3 10.57(15) . . . . ?
O21 C02F C03I C03Q -3.4(7) . . . . ?
O21 C02F C03I C04C 177.9(5) . . . . ?
O21 C02F C036 C03J 1.4(7) . . . . ?
O21 C02F C036 C03R -177.6(4) . . . . ?
O22 Ti2 O23 C05H -154.6(11) . . . . ?
O22 C03B C03G C03M -0.7(8) . . . . ?
O22 C03B C03G C03X -175.8(5) . . . . ?
O22 C03B C037 C03D -3.2(8) . . . . ?
O22 C03B C037 C049 176.1(5) . . . . ?
O23 Ti2 O22 C03B 22.3(5) . . . . ?
O24 Ti1 O25 Ti2 1.79(15) . . . . ?
O24 Ti1 O25 Ti3 -149.5(4) . . . . ?
O24 Ti1 O29 C02Q -86.0(5) . . . . ?
O24 Ti2 O22 C03B -76.5(5) . . . . ?
O24 Ti2 O23 C05H -59.1(11) . . . . ?
O24 C01J C02B C03D -0.8(6) . . . . ?
O24 C01J C02B C03E 178.6(4) . . . . ?
O24 C01J C02N C02T -1.1(7) . . . . ?
O24 C01J C02N C03S -178.4(4) . . . . ?
O25 Ti1 O00X C3 -86.1(5) . . . . ?
O25 Ti1 O29 C02Q -161.0(5) . . . . ?
O25 Ti2 O22 C03B -150.8(5) . . . . ?
O25 Ti2 O23 C05H 9.7(14) . . . . ?
O25 Ti3 O01C C04D -128.5(16) . . . . ?
O26 Ti2 O22 C03B 30.8(12) . . . . ?
O26 Ti2 O23 C05H 27.2(11) . . . . ?
O27 Ti3 O01C C04D 139.6(16) . . . . ?
O28 Ti1 O00X C3 109.7(5) . . . . ?
O28 Ti1 O25 Ti2 -34.7(4) . . . . ?
O28 Ti1 O25 Ti3 174.0(3) . . . . ?
O28 Ti1 O29 C02Q -2.5(5) . . . . ?
O29 Ti1 O00X C3 21.5(5) . . . . ?
O29 Ti1 O25 Ti2 86.51(18) . . . . ?
O29 Ti1 O25 Ti3 -64.7(4) . . . . ?
O29 C02Q C03F C02T -7.4(8) . . . . ?
O29 C02Q C03F C04R 179.8(6) . . . . ?
O29 C02Q C041 C5 12.4(9) . . . . ?
O29 C02Q C041 C056 -179.7(6) . . . . ?
C01A C01B C01K C03L -0.7(7) . . . . ?
C01A C01B C01K C026 176.2(4) . . . . ?
C01A C02L C035 C03L -2.6(8) . . . . ?
C01A C02L C035 C03Z 178.8(5) . . . . ?
C01B C01A C02L C035 -0.2(8) . . . . ?
C01B C01A C02O C01G -92.1(5) . . . . ?
C01B C01K C03L C035 -2.3(8) . . . . ?
C01B C01K C026 C01Q 104.2(5) . . . . ?
C01D C01G C02O C01A 97.0(5) . . . . ?
C01D C01G C027 C02M -2.2(7) . . . . ?
C01E C01I C024 C02H 167.2(5) . . . . ?
C01E C01I C024 C03H -5.7(7) . . . . ?
C01E C01U C03N C03H -4.5(9) . . . . ?
C01E C01U C03N C04E -178.8(6) . . . . ?
C01F C02E C02K C02I -1.7(8) . . . . ?
C01F C02E C02Y C033 -56.1(7) . . . . ?
C01F C018 C022 C02I 2.5(7) . . . . ?
C01G C01D C025 C01N -179.6(4) . . . . ?
C01G C01D C025 C02Z 0.6(7) . . . . ?
C01I C01E C01U C03N -1.7(8) . . . . ?
C01I C01E C029 C01R -77.9(6) . . . . ?
C01J C02B C03D C037 99.7(5) . . . . ?
C01J C02B C03E C03T -1.1(8) . . . . ?
C01J C02N C02T C03F 96.7(6) . . . . ?
C01J C02N C03S C03T 0.6(8) . . . . ?
C01K C03L C035 C02L 3.9(8) . . . . ?
C01K C03L C035 C03Z -177.5(6) . . . . ?
C01L C01P C02H C024 -144.4(5) . . . . ?
C01L C01P C13 C27 -6.5(15) . . . . ?
C01L C01P C46 C45 15(3) . . . . ?
C01L C033 C42 C45 -26(3) . . . . ?
C01N C018 C022 C02I -173.2(5) . . . . ?
C01O C02P C02U C04B -177.4(5) . . . . ?
C01O C02P C02U C038 1.8(8) . . . . ?
C01P C01L C033 C02Y 162.7(5) . . . . ?
C01P C01L C033 C35 -14.7(10) . . . . ?
C01P C01L C033 C42 16.2(16) . . . . ?
C01P C02H C024 C01I 85.2(6) . . . . ?
C01P C02H C024 C03H -102.4(6) . . . . ?
C01Q C01Y C023 C03U -1.7(8) . . . . ?
C01Q C01Y C023 C03V 168.7(5) . . . . ?
C01Q C02C C03P C03U 1.5(9) . . . . ?
C01Q C02C C03P C040 -177.5(5) . . . . ?
C01S C02D C03M C03G -144.2(5) . . . . ?
C01S C02D C032 C18 -1.4(8) . . . . ?
C01S C021 C030 C18 2.3(8) . . . . ?
C01U C01E C01I O00Z -172.3(5) . . . . ?
C01U C01E C01I C024 7.0(7) . . . . ?
C01U C01E C029 C01R 105.6(5) . . . . ?
C01U C03N C04E C05G -138.0(7) . . . . ?
C01U C03N C04E C05Y 108.0(8) . . . . ?
C01U C03N C04E C44 -10.9(12) . . . . ?
C01V C01Z C020 C02R 3.6(8) . . . . ?
C01V C01Z C020 C02S -166.5(5) . . . . ?
C01X C01O C02P C02U -1.4(8) . . . . ?
C01X C01O C03C C02J 97.9(6) . . . . ?
C01X C01R C029 C01E 102.6(5) . . . . ?
C01X C01R C038 C02U -1.1(7) . . . . ?
C01Y C01Q C02C C03P -3.2(8) . . . . ?
C01Y C01Q C026 C01K -142.7(5) . . . . ?
C01Z C01V C03Q C03I -90.0(6) . . . . ?
C01Z C01V C034 C02V 0.7(8) . . . . ?
C02A C03V C023 C01Y 96.2(7) . . . . ?
C02A C03V C023 C03U -93.8(7) . . . . ?
C2A C04P C042 C03X 116.9(14) . . . . ?
C2A C04P C042 C049 -62.0(14) . . . . ?
C02B C01J C02N C02T 177.9(4) . . . . ?
C02B C01J C02N C03S 0.6(7) . . . . ?
C02B C03D C037 C03B -89.6(6) . . . . ?
C02B C03D C037 C049 91.1(6) . . . . ?
C02B C03E C03T C03S 2.2(8) . . . . ?
C02B C03E C03T C054 -179.0(6) . . . . ?
C02C C01Q C01Y O13 179.3(4) . . . . ?
C02C C01Q C01Y C023 3.3(8) . . . . ?
C02C C01Q C026 C01K 42.6(7) . . . . ?
C02C C03P C03U C023 0.3(9) . . . . ?
C02C C03P C040 C04Z -65.9(7) . . . . ?
C02C C03P C040 C052 172.9(6) . . . . ?
C02C C03P C040 C058 55.7(8) . . . . ?
C02D C01S C021 C02S 168.0(5) . . . . ?
C02D C01S C021 C030 -5.8(7) . . . . ?
C02E C01F C018 C01N 172.7(4) . . . . ?
C02E C01F C018 C022 -3.1(7) . . . . ?
C02E C02Y C033 C01L 101.2(6) . . . . ?
C02E C02Y C033 C35 -81.5(9) . . . . ?
C02E C02Y C033 C42 -112.5(15) . . . . ?
C02F C03I C03Q C01V 98.2(6) . . . . ?
C02F C03I C04C C04F -0.5(9) . . . . ?
C02H C01P C13 C27 176.0(10) . . . . ?
C02H C01P C46 C45 172(2) . . . . ?
C02K C02E C02Y C033 133.9(5) . . . . ?
C02K C02I C022 C018 -1.5(8) . . . . ?
C02K C02I C044 C19 174(2) . . . . ?
C02K C02I C044 C26 -70.0(17) . . . . ?
C02K C02I C044 C20 40(2) . . . . ?
C02K C02I C044 C05C 119.0(6) . . . . ?
C02K C02I C044 C063 -125.5(7) . . . . ?
C02K C02I C044 C066 -1.6(11) . . . . ?
C02L C01A C01B O10 177.2(4) . . . . ?
C02L C01A C01B C01K 1.9(7) . . . . ?
C02L C01A C02O C01G 86.2(5) . . . . ?
C02M C02Z C025 C01D -0.4(8) . . . . ?
C02M C02Z C025 C01N 179.9(5) . . . . ?
C02N C01J C02B C03D -179.7(4) . . . . ?
C02N C01J C02B C03E -0.3(7) . . . . ?
C02N C02T C03F C02Q -85.3(6) . . . . ?
C02N C02T C03F C04R 87.0(7) . . . . ?
C02N C03S C03T C03E -2.0(9) . . . . ?
C02N C03S C03T C054 179.2(6) . . . . ?
C02O C01A C01B O10 -4.4(7) . . . . ?
C02O C01A C01B C01K -179.8(4) . . . . ?
C02O C01A C02L C035 -178.5(5) . . . . ?
C02O C01G C027 C02M 176.5(5) . . . . ?
C02P C01O C01X O00B 178.2(4) . . . . ?
C02P C01O C01X C01R -0.3(7) . . . . ?
C02P C01O C03C C02J -84.6(6) . . . . ?
C02P C02U C04B C04X -175.1(5) . . . . ?
C02P C02U C04B C05F 63.1(7) . . . . ?
C02P C02U C04B C053 -56.0(8) . . . . ?
C02P C02U C038 C01R -0.5(8) . . . . ?
C02Q C03F C04R C050 1.6(11) . . . . ?
C02Q C041 C056 C050 -1.9(13) . . . . ?
C02R C02V C034 C01V 0.2(8) . . . . ?
C02R C02V C039 C04M 179.2(5) . . . . ?
C02R C02V C039 C04Q 56.1(7) . . . . ?
C02R C02V C039 C04V -61.8(7) . . . . ?
C02S C021 C030 C18 -171.5(5) . . . . ?
C02T C02N C03S C03T -176.8(5) . . . . ?
C02T C03F C04R C050 -170.8(7) . . . . ?
C02V C02R C020 C01Z -2.6(8) . . . . ?
C02V C02R C020 C02S 167.4(5) . . . . ?
C02X C02A C03V C023 134.6(5) . . . . ?
C02X C02A C028 O12 178.9(5) . . . . ?
C02X C02A C028 C02J 3.1(8) . . . . ?
C02X C02G C03W C04N -123.9(6) . . . . ?
C02X C02G C03W C04S -3.7(8) . . . . ?
C02X C02G C03W C04Y 116.2(6) . . . . ?
C02X C02G C031 C02J 0.0(9) . . . . ?
C02Y C02E C02K C02I 168.8(5) . . . . ?
C02Y C033 C42 C45 -174.4(18) . . . . ?
C02Z C02M C03Y C04A 60.2(7) . . . . ?
C02Z C02M C03Y C04U -59.4(7) . . . . ?
C02Z C02M C03Y C043 -179.9(5) . . . . ?
C02Z C02M C027 C01G 2.4(8) . . . . ?
C03B C03G C03M C02D 100.7(6) . . . . ?
C03B C03G C03X C042 -1.5(9) . . . . ?
C03B C037 C049 C042 0.9(9) . . . . ?
C03C C01O C01X O00B -4.3(7) . . . . ?
C03C C01O C01X C01R 177.2(4) . . . . ?
C03C C01O C02P C02U -179.1(5) . . . . ?
C03C C02J C028 O12 -3.0(7) . . . . ?
C03C C02J C028 C02A 172.9(5) . . . . ?
C03C C02J C031 C02G -174.4(5) . . . . ?
C03D C02B C03E C03T 178.3(5) . . . . ?
C03D C037 C049 C042 -179.8(6) . . . . ?
C03E C02B C03D C037 -79.8(6) . . . . ?
C03E C03T C054 C04W 8.4(10) . . . . ?
C03E C03T C054 C05O -113.1(8) . . . . ?
C03E C03T C054 C062 125.3(8) . . . . ?
C03F C02Q C041 C5 -166.7(6) . . . . ?
C03F C02Q C041 C056 1.2(10) . . . . ?
C03F C04R C050 C05A 177.4(9) . . . . ?
C03F C04R C050 C056 -2.2(13) . . . . ?
C03G C03B C037 C03D -179.6(5) . . . . ?
C03G C03B C037 C049 -0.4(8) . . . . ?
C03G C03X C042 C04P -176.9(6) . . . . ?
C03G C03X C042 C049 2.0(10) . . . . ?
C03H C03N C04E C05G 47.8(10) . . . . ?
C03H C03N C04E C05Y -66.3(8) . . . . ?
C03H C03N C04E C44 174.9(8) . . . . ?
C03I C02F C036 C03J -179.7(5) . . . . ?
C03I C02F C036 C03R 1.3(7) . . . . ?
C03I C04C C04F C03R 1.5(10) . . . . ?
C03I C04C C04F C05M -177.9(7) . . . . ?
C03J C03O C04D O01C 11.9(10) . . . . ?
C03J C03O C04D C04J -168.4(7) . . . . ?
C03J C03O C046 C04T 175.4(7) . . . . ?
C03L C01K C026 C01Q -79.0(6) . . . . ?
C03M C02D C032 C18 173.7(5) . . . . ?
C03M C03G C03X C042 -176.5(6) . . . . ?
C03N C03H C024 C01I -0.9(8) . . . . ?
C03N C03H C024 C02H -173.6(5) . . . . ?
C03O C03J C036 C02F 101.8(6) . . . . ?
C03O C03J C036 C03R -79.2(7) . . . . ?
C03O C04D C04J C1 167.6(7) . . . . ?
C03O C04D C04J C055 -7.5(12) . . . . ?
C03P C03U C023 C01Y -0.2(8) . . . . ?
C03P C03U C023 C03V -170.7(5) . . . . ?
C03Q C01V C01Z O19 -3.3(7) . . . . ?
C03Q C01V C01Z C020 172.9(5) . . . . ?
C03Q C01V C034 C02V -174.6(5) . . . . ?
C03Q C03I C04C C04F -179.3(6) . . . . ?
C03R C04F C05M C06A -7.8(14) . . . . ?
C03R C04F C05M C06H -121.4(10) . . . . ?
C03R C04F C05M C068 124.6(10) . . . . ?
C03S C02N C02T C03F -86.1(6) . . . . ?
C03S C03T C054 C04W -172.8(6) . . . . ?
C03S C03T C054 C05O 65.7(8) . . . . ?
C03S C03T C054 C062 -55.9(10) . . . . ?
C03U C03P C040 C04Z 115.3(7) . . . . ?
C03U C03P C040 C052 -6.0(9) . . . . ?
C03U C03P C040 C058 -123.2(7) . . . . ?
C03V C02A C02X C02G 166.4(5) . . . . ?
C03V C02A C028 O12 11.2(8) . . . . ?
C03V C02A C028 C02J -164.6(5) . . . . ?
C03W C02G C02X C02A -177.4(5) . . . . ?
C03W C02G C031 C02J 177.5(5) . . . . ?
C03X C03G C03M C02D -84.5(7) . . . . ?
C03X C042 C049 C037 -1.7(10) . . . . ?
C03Y C02M C02Z C025 178.6(5) . . . . ?
C03Y C02M C027 C01G -177.2(5) . . . . ?
C47 C45 C46 C01P 170(2) . . . . ?
C04B C02U C038 C01R 178.7(5) . . . . ?
C04C C03I C03Q C01V -83.0(6) . . . . ?
C04C C04F C05M C06A 171.6(9) . . . . ?
C04C C04F C05M C06H 58.0(11) . . . . ?
C04C C04F C05M C068 -56.0(13) . . . . ?
C04D C03O C046 C04T -1.1(11) . . . . ?
C04D C04J C1 C2 92.2(9) . . . . ?
C04D C04J C055 C04T 0.1(13) . . . . ?
C04F C03R C036 C02F -0.2(8) . . . . ?
C04F C03R C036 C03J -179.2(5) . . . . ?
C5 C4 C6 C7 -168.7(9) . . . . ?
C5 C4 C3 O00X -8.4(13) . . . . ?
C5 C4 C3 C2 164.8(9) . . . . ?
C5 C041 C056 C050 166.0(8) . . . . ?
C04P C042 C049 C037 177.3(6) . . . . ?
C04R C050 C056 C041 2.4(14) . . . . ?
C21 C47 C45 C42 -164(3) . . . . ?
C21 C47 C45 C46 2(4) . . . . ?
C05A C050 C056 C041 -177.2(10) . . . . ?
C05N C03Z C035 C02L -174.5(7) . . . . ?
C05N C03Z C035 C03L 7.0(10) . . . . ?
C05X C03Z C035 C02L -64.8(8) . . . . ?
C05X C03Z C035 C03L 116.6(8) . . . . ?
C05Z C05A C050 C04R -52.5(14) . . . . ?
C05Z C05A C050 C056 127.1(10) . . . . ?
C24 C47 C45 C42 -57(3) . . . . ?
C24 C47 C45 C46 108(3) . . . . ?
C06L C04P C042 C03X -178.7(10) . . . . ?
C06L C04P C042 C049 2.5(13) . . . . ?
C43 C47 C45 C42 60(4) . . . . ?
C43 C47 C45 C46 -134(3) . . . . ?
C22 C34 C27 C35 179.0(14) . . . . ?
C22 C34 C27 C13 -9(2) . . . . ?
C34 C27 C13 C01P -175.4(12) . . . . ?
C30 C34 C27 C35 -56.9(19) . . . . ?
C30 C34 C27 C13 114.6(15) . . . . ?
C35 C27 C13 C01P -3.3(19) . . . . ?
C35 C033 C42 C45 76(3) . . . . ?
C27 C35 C033 C01L 4.2(15) . . . . ?
C27 C35 C033 C02Y -173.2(10) . . . . ?
C27 C35 C033 C42 -88(4) . . . . ?
C13 C01P C02H C024 33.0(9) . . . . ?
C13 C01P C46 C45 -77(4) . . . . ?
C018 C01F C02E C02K 2.7(7) . . . . ?
C018 C01F C02E C02Y -167.6(5) . . . . ?
C018 C01N C025 C01D 93.8(6) . . . . ?
C018 C01N C025 C02Z -86.4(5) . . . . ?
C020 C02R C02V C034 0.8(8) . . . . ?
C020 C02R C02V C039 -179.0(5) . . . . ?
C020 C02S C021 C01S 100.0(6) . . . . ?
C020 C02S C021 C030 -86.5(6) . . . . ?
C021 C01S C02D C03M -170.0(5) . . . . ?
C021 C01S C02D C032 5.3(7) . . . . ?
C021 C02S C020 C01Z -59.0(7) . . . . ?
C021 C02S C020 C02R 131.5(5) . . . . ?
C8 C2 C3 O00X 172.6(8) . . . . ?
C8 C2 C3 C4 -0.8(14) . . . . ?
C8 C2 C1 C04J 51.0(11) . . . . ?
C022 C02I C02K C02E 1.1(8) . . . . ?
C022 C02I C044 C19 -5(2) . . . . ?
C022 C02I C044 C26 110.6(17) . . . . ?
C022 C02I C044 C20 -139.7(19) . . . . ?
C022 C02I C044 C05C -60.4(8) . . . . ?
C022 C02I C044 C063 55.1(8) . . . . ?
C022 C02I C044 C066 179.0(9) . . . . ?
C2 C8 C7 C10 -177.3(10) . . . . ?
C2 C8 C7 C6 -0.9(16) . . . . ?
C23 C04T C046 C03O 174.7(8) . . . . ?
C23 C04T C055 C04J -174.2(9) . . . . ?
C024 C03H C03N C01U 5.9(9) . . . . ?
C024 C03H C03N C04E -179.6(6) . . . . ?
C025 C01D C01G C02O -178.1(4) . . . . ?
C025 C01D C01G C027 0.6(7) . . . . ?
C025 C01N C018 C01F -87.0(5) . . . . ?
C025 C01N C018 C022 88.6(6) . . . . ?
C25 C04P C042 C03X 62.9(12) . . . . ?
C25 C04P C042 C049 -115.9(10) . . . . ?
C026 C01K C03L C035 -179.2(5) . . . . ?
C026 C01Q C01Y O13 4.2(7) . . . . ?
C026 C01Q C01Y C023 -171.8(5) . . . . ?
C026 C01Q C02C C03P 171.7(5) . . . . ?
C027 C01G C02O C01A -81.6(6) . . . . ?
C027 C02M C02Z C025 -1.1(8) . . . . ?
C027 C02M C03Y C04A -120.1(6) . . . . ?
C027 C02M C03Y C04U 120.2(6) . . . . ?
C027 C02M C03Y C043 -0.3(8) . . . . ?
C12 C10 C7 C8 -5.8(15) . . . . ?
C12 C10 C7 C6 177.9(9) . . . . ?
C028 C02A C02X C02G -1.4(8) . . . . ?
C028 C02A C03V C023 -58.4(8) . . . . ?
C028 C02J C03C C01O -89.6(6) . . . . ?
C028 C02J C031 C02G 1.5(8) . . . . ?
C28 C03Z C035 C02L 54.2(10) . . . . ?
C28 C03Z C035 C03L -124.3(8) . . . . ?
C029 C01E C01I O00Z 11.1(7) . . . . ?
C029 C01E C01I C024 -169.6(4) . . . . ?
C029 C01E C01U C03N 174.9(5) . . . . ?
C029 C01R C01X O00B 1.8(7) . . . . ?
C029 C01R C01X C01O -179.7(4) . . . . ?
C029 C01R C038 C02U -180.0(5) . . . . ?
C29 C04P C042 C03X -124.5(12) . . . . ?
C29 C04P C042 C049 56.6(13) . . . . ?
C030 C18 C032 C02D -1.8(9) . . . . ?
C030 C18 C15 C17 8.4(10) . . . . ?
C030 C18 C15 C16 129.1(8) . . . . ?
C030 C18 C15 C53 -114.2(8) . . . . ?
C031 C02G C02X C02A 0.0(9) . . . . ?
C031 C02G C03W C04N 58.8(7) . . . . ?
C031 C02G C03W C04S 179.0(5) . . . . ?
C031 C02G C03W C04Y -61.1(7) . . . . ?
C031 C02J C03C C01O 86.2(6) . . . . ?
C031 C02J C028 O12 -179.0(5) . . . . ?
C031 C02J C028 C02A -3.2(8) . . . . ?
C31 C04P C042 C03X -9.9(14) . . . . ?
C31 C04P C042 C049 171.2(11) . . . . ?
C32 C04P C042 C03X -62.2(12) . . . . ?
C32 C04P C042 C049 119.0(11) . . . . ?
C032 C02D C03M C03G 40.8(7) . . . . ?
C032 C18 C030 C021 1.3(8) . . . . ?
C032 C18 C15 C17 -173.5(7) . . . . ?
C032 C18 C15 C16 -52.9(9) . . . . ?
C032 C18 C15 C53 63.8(10) . . . . ?
C033 C01L C01P C02H -166.7(5) . . . . ?
C033 C01L C01P C13 15.7(10) . . . . ?
C033 C01L C01P C46 -10.7(15) . . . . ?
C033 C35 C27 C34 176.3(12) . . . . ?
C033 C35 C27 C13 4(2) . . . . ?
C033 C42 C45 C47 -163(2) . . . . ?
C033 C42 C45 C46 30(4) . . . . ?
C4 C5 C041 C02Q -60.5(9) . . . . ?
C4 C5 C041 C056 131.8(7) . . . . ?
C4 C6 C7 C8 6.3(16) . . . . ?
C4 C6 C7 C10 -177.1(10) . . . . ?
C034 C01V C01Z O19 -178.9(5) . . . . ?
C034 C01V C01Z C020 -2.7(8) . . . . ?
C034 C01V C03Q C03I 85.3(7) . . . . ?
C034 C02V C039 C04M -0.6(8) . . . . ?
C034 C02V C039 C04Q -123.7(6) . . . . ?
C034 C02V C039 C04V 118.5(6) . . . . ?
C6 C4 C3 O00X -167.8(8) . . . . ?
C6 C4 C3 C2 5.4(15) . . . . ?
C036 C02F C03I C03Q 177.8(5) . . . . ?
C036 C02F C03I C04C -1.0(7) . . . . ?
C036 C03J C03O C04D -80.6(8) . . . . ?
C036 C03J C03O C046 103.0(7) . . . . ?
C036 C03R C04F C04C -1.2(9) . . . . ?
C036 C03R C04F C05M 178.3(7) . . . . ?
C7 C8 C2 C3 -1.5(16) . . . . ?
C7 C8 C2 C1 168.0(9) . . . . ?
C037 C03B C03G C03M 175.7(5) . . . . ?
C037 C03B C03G C03X 0.6(8) . . . . ?
C038 C01R C01X O00B -177.1(4) . . . . ?
C038 C01R C01X C01O 1.5(7) . . . . ?
C038 C01R C029 C01E -78.6(6) . . . . ?
C038 C02U C04B C04X 5.7(8) . . . . ?
C038 C02U C04B C05F -116.1(7) . . . . ?
C038 C02U C04B C053 124.8(6) . . . . ?
C9 C10 C7 C8 -119.1(11) . . . . ?
C9 C10 C7 C6 64.6(12) . . . . ?
C039 C02V C034 C01V 180.0(5) . . . . ?
C040 C03P C03U C023 179.2(6) . . . . ?
C40 C34 C27 C35 56.8(17) . . . . ?
C40 C34 C27 C13 -131.7(14) . . . . ?
C11 C10 C7 C8 113.9(12) . . . . ?
C11 C10 C7 C6 -62.3(13) . . . . ?
C041 C02Q C03F C02T 171.7(6) . . . . ?
C041 C02Q C03F C04R -1.1(9) . . . . ?
C041 C5 C4 C6 -103.5(10) . . . . ?
C041 C5 C4 C3 97.8(11) . . . . ?
C42 C45 C46 C01P -24(4) . . . . ?
C044 C02I C02K C02E -178.3(6) . . . . ?
C044 C02I C022 C018 177.9(5) . . . . ?
C15 C18 C030 C021 179.4(6) . . . . ?
C15 C18 C032 C02D -180.0(6) . . . . ?
C46 C01P C02H C024 58.7(14) . . . . ?
C46 C01P C13 C27 94(5) . . . . ?
C046 C03O C04D O01C -171.6(7) . . . . ?
C046 C03O C04D C04J 8.1(11) . . . . ?
C046 C04T C23 C51 115.8(9) . . . . ?
C046 C04T C23 C48 -55.3(13) . . . . ?
C046 C04T C23 C50 58.4(19) . . . . ?
C046 C04T C23 C52 -162.8(17) . . . . ?
C046 C04T C23 C49 18.0(19) . . . . ?
C046 C04T C23 C33 -139.0(15) . . . . ?
C046 C04T C055 C04J 6.2(13) . . . . ?
C3 C2 C1 C04J -140.1(8) . . . . ?
C3 C4 C6 C7 -8.2(16) . . . . ?
C1 C04J C055 C04T -175.0(8) . . . . ?
C1 C2 C3 O00X 3.7(12) . . . . ?
C1 C2 C3 C4 -169.7(9) . . . . ?
C055 C04J C1 C2 -93.0(9) . . . . ?
C055 C04T C23 C51 -63.8(11) . . . . ?
C055 C04T C23 C48 125.2(12) . . . . ?
C055 C04T C23 C50 -121.1(16) . . . . ?
C055 C04T C23 C52 18(2) . . . . ?
C055 C04T C23 C49 -161.5(15) . . . . ?
C055 C04T C23 C33 41.5(19) . . . . ?
C055 C04T C046 C03O -5.7(12) . . . . ?
C060 C05A C050 C04R 65.1(11) . . . . ?
C060 C05A C050 C056 -115.3(11) . . . . ?
C14 C05A C050 C04R -171.8(10) . . . . ?
C14 C05A C050 C056 7.8(16) . . . . ?

loop_
_smtbx_masks_void_nr
_smtbx_masks_void_average_x
_smtbx_masks_void_average_y
_smtbx_masks_void_average_z
_smtbx_masks_void_volume
_smtbx_masks_void_count_electrons
_smtbx_masks_void_content
1 0.000 0.000 0.423 4018.0 273.3 ?
2 0.000 0.234 0.750 652.1 120.9 ?
3 0.000 0.766 0.250 652.1 120.8 ?
4 0.207 0.227 0.606 63.0 2.3 ?
5 0.207 0.773 0.106 63.0 2.3 ?
6 0.500 0.500 0.110 4018.0 273.3 ?
7 0.293 0.273 0.394 63.0 2.3 ?
8 0.293 0.727 0.894 63.0 2.3 ?
9 0.500 0.266 0.250 652.1 120.8 ?
10 0.500 0.734 0.750 652.1 120.9 ?
11 0.707 0.273 0.106 63.0 2.3 ?
12 0.707 0.727 0.606 63.0 2.3 ?
13 0.793 0.227 0.894 63.0 2.3 ?
14 0.793 0.773 0.394 63.0 2.3 ?
